data_7706747
loop_
_publ_author_name
'Asthana, Deepak'
'Lockyer, Selena J.'
'Nawaz, Selina'
'Woolfson, Robert J.'
'Timco, Grigore A.'
'Muryn, Christopher A.'
'Vitorica-Yrezabal, I\~nigo J'
'Collison, David'
'Burton, Neil A.'
'Winpenny, Richard E. P.'

_publ_section_title
;
 Gold(i) bridged dimeric and trimeric heterometallic
 {Cr<sub>7</sub>Ni}-based qubit systems and their characterization.
;
_journal_issue 12
_journal_name_full 'Dalton transactions (Cambridge, England : 2003)'
_journal_page_first 4390
_journal_page_last 4395
_journal_paper_doi 10.1039/d1dt00150g
_journal_volume 50
_journal_year 2021
_chemical_formula_moiety 'C94 H149 Cr7 F8 Ni O32 P, 1(C6 H16 N)'
_chemical_formula_sum 'C100 H165 Cr7 F8 N Ni O32 P'
_chemical_formula_weight 2499.00
_space_group_crystal_system monoclinic
_space_group_IT_number 15
_space_group_name_Hall '-C 2yc'
_space_group_name_H-M_alt 'C 1 2/c 1'
_atom_sites_solution_hydrogens geom
_atom_sites_solution_primary direct
_audit_creation_date 2020-12-16
_audit_creation_method
;
Olex2 1.3
(compiled 2020.11.12 svn.r5f609507 for OlexSys, GUI svn.r6226)
;
_audit_update_record
;
2020-12-22 deposited with the CCDC.	2021-03-02 downloaded from the CCDC.
;
_cell_angle_alpha 90
_cell_angle_beta 92.227(3)
_cell_angle_gamma 90
_cell_formula_units_Z 8
_cell_length_a 47.1357(15)
_cell_length_b 16.5185(5)
_cell_length_c 33.9008(8)
_cell_measurement_reflns_used 9565
_cell_measurement_temperature 150.02(10)
_cell_measurement_theta_max 20.8950
_cell_measurement_theta_min 3.6160
_cell_volume 26375.6(13)
_computing_cell_refinement 'CrysAlisPro 1.171.40.14d (Rigaku OD, 2018)'
_computing_data_collection 'CrysAlisPro 1.171.40.14d (Rigaku OD, 2018)'
_computing_data_reduction 'CrysAlisPro 1.171.40.14d (Rigaku OD, 2018)'
_computing_molecular_graphics 'Olex2 1.3 (Dolomanov et al., 2009)'
_computing_publication_material 'Olex2 1.3 (Dolomanov et al., 2009)'
_computing_structure_refinement 'SHELXL 2018/3 (Sheldrick, 2015)'
_computing_structure_solution 'XS  (Sheldrick, 2008)'
_diffrn_ambient_environment N~2~
_diffrn_ambient_temperature 150.02(10)
_diffrn_detector 'CCD plate'
_diffrn_detector_area_resol_mean 8.0714
_diffrn_detector_type Eos
_diffrn_measured_fraction_theta_full 0.997
_diffrn_measured_fraction_theta_max 0.997
_diffrn_measurement_details
;
List of Runs (angles in degrees, time in seconds):

  # Type    Start    End  Width  t~exp~   \w     \q     \k     \f   Frames
#--------------------------------------------------------------------------
  1  \w     62.00  92.00   0.75   50.00    --   18.86 178.00-120.00   40
  2  \w     36.00  93.00   0.75   50.00    --   18.86 178.00 -30.00   76
  3  \w     -1.00  46.25   0.75   50.00    --   18.86  37.00 150.00   63
  4  \w    -26.00  91.00   0.75   50.00    --   18.86   0.00 -90.00  156
;
_diffrn_measurement_device 'four-circle diffractometer'
_diffrn_measurement_device_type 'SuperNova, Single source at offset/far, Eos'
_diffrn_measurement_method '\w scans'
_diffrn_orient_matrix_type 'CrysAlisPro convention (1999,Acta A55,543-557)'
_diffrn_orient_matrix_UB_11 -0.0024787000
_diffrn_orient_matrix_UB_12 -0.0347209000
_diffrn_orient_matrix_UB_13 0.0116560000
_diffrn_orient_matrix_UB_21 -0.0148585000
_diffrn_orient_matrix_UB_22 0.0055243000
_diffrn_orient_matrix_UB_23 -0.0029670000
_diffrn_orient_matrix_UB_31 0.0001605000
_diffrn_orient_matrix_UB_32 -0.0246426000
_diffrn_orient_matrix_UB_33 -0.0171347000
_diffrn_radiation_monochromator mirror
_diffrn_radiation_probe x-ray
_diffrn_radiation_type 'Mo K\a'
_diffrn_radiation_wavelength 0.71073
_diffrn_reflns_av_R_equivalents 0.0706
_diffrn_reflns_av_unetI/netI 0.1393
_diffrn_reflns_Laue_measured_fraction_full 0.997
_diffrn_reflns_Laue_measured_fraction_max 0.997
_diffrn_reflns_limit_h_max 56
_diffrn_reflns_limit_h_min -54
_diffrn_reflns_limit_k_max 15
_diffrn_reflns_limit_k_min -19
_diffrn_reflns_limit_l_max 38
_diffrn_reflns_limit_l_min -40
_diffrn_reflns_number 57939
_diffrn_reflns_point_group_measured_fraction_full 0.997
_diffrn_reflns_point_group_measured_fraction_max 0.997
_diffrn_reflns_theta_full 25.350
_diffrn_reflns_theta_max 25.350
_diffrn_reflns_theta_min 3.269
_diffrn_source 'micro-focus sealed X-ray tube'
_diffrn_source_type 'SuperNova (Mo) X-ray Source'
_exptl_absorpt_coefficient_mu 0.781
_exptl_absorpt_correction_T_max 1.00000
_exptl_absorpt_correction_T_min 0.70065
_exptl_absorpt_correction_type multi-scan
_exptl_absorpt_process_details
;
CrysAlisPro 1.171.40.14d (Rigaku Oxford Diffraction, 2018)
Empirical absorption correction using spherical harmonics,
 implemented in SCALE3 ABSPACK scaling algorithm.
;
_exptl_crystal_colour 'clear light green'
_exptl_crystal_colour_lustre clear
_exptl_crystal_colour_modifier light
_exptl_crystal_colour_primary green
_exptl_crystal_density_diffrn 1.259
_exptl_crystal_description block
_exptl_crystal_F_000 10488
_exptl_crystal_size_max 0.23
_exptl_crystal_size_mid 0.2
_exptl_crystal_size_min 0.15
_refine_diff_density_max 1.508
_refine_diff_density_min -1.383
_refine_diff_density_rms 0.095
_refine_ls_extinction_method none
_refine_ls_goodness_of_fit_ref 1.029
_refine_ls_hydrogen_treatment constr
_refine_ls_matrix_type full
_refine_ls_number_parameters 1772
_refine_ls_number_reflns 24079
_refine_ls_number_restraints 6279
_refine_ls_restrained_S_all 0.991
_refine_ls_R_factor_all 0.2080
_refine_ls_R_factor_gt 0.0979
_refine_ls_shift/su_max 0.001
_refine_ls_shift/su_mean 0.000
_refine_ls_structure_factor_coef Fsqd
_refine_ls_weighting_details 'w=1/[\s^2^(Fo^2^)+(0.1126P)^2^+164.1703P] where P=(Fo^2^+2Fc^2^)/3'
_refine_ls_weighting_scheme calc
_refine_ls_wR_factor_gt 0.2245
_refine_ls_wR_factor_ref 0.2910
_reflns_Friedel_coverage 0.000
_reflns_number_gt 11018
_reflns_number_total 24079
_reflns_threshold_expression 'I > 2\s(I)'
_cod_data_source_file d1dt00150g2.cif
_cod_data_source_block arepw789
_cod_depositor_comments 'Adding full bibliography for 7706747--7706748.cif.'
_cod_original_cell_volume 26375.5(13)
_cod_database_code 7706747
_shelx_shelxl_version_number 2018/3
_chemical_oxdiff_formula Cr7Ni1F8C90H150O32N1P1ClAu1
_shelx_space_group_comment
;
The symmetry employed for this shelxl refinement is uniquely defined
by the following loop, which should always be used as a source of
symmetry information in preference to the above space-group names.
They are only intended as comments.
;
_shelx_estimated_absorpt_t_max 0.892
_shelx_estimated_absorpt_t_min 0.841
_reflns_odcompleteness_completeness 99.69
_reflns_odcompleteness_iscentric 1
_reflns_odcompleteness_theta 26.32
_olex2_refinement_description
;
1. Fixed Uiso
 At 1.2 times of:
  All C(H) groups, All C(H,H) groups, All N(H,H) groups
 At 1.5 times of:
  All C(H,H,H) groups
2. Restrained distances
 Cr5-O20
 1.93 with sigma of 0.02
 C35B-C32 = C33A-C32 = C33B-C32 = C34A-C32 = C34B-C32 = C35A-C32
 1.54 with sigma of 0.02
 C99-C100 = C99-C98 = C96-C95 = C97-C96
 1.54 with sigma of 0.02
 C4A-C3A
 2.5 with sigma of 0.02
 C3A-C5A
 2.5 with sigma of 0.02
 C33B-C34B \\sim C34B-C35B \\sim C35B-C33B
 with sigma of 0.02
 C2-C4 \\sim C2-C5 \\sim C2-C3
 with sigma of 0.02
 C4-C5 \\sim C5-C3 \\sim C3-C4
 with sigma of 0.02
 C96-C97 \\sim C96A-C97A
 with sigma of 0.02
 C42A-C41 \\sim C42-C41 \\sim C43B-C42A \\sim C44A-C42 \\sim C44B-C42A \\sim
C45A-C42 \\sim C45B-C42A
 \\sim C43A-C42
 with sigma of 0.02
 C66-C68A \\sim C66-C68B \\sim C66-C69A \\sim C66-C69B \\sim C66-C70A \\sim
C66-C70B
 with sigma of 0.02
 C68B-C69B \\sim C69B-C70B \\sim C70B-C68B
 with sigma of 0.02
 C95-C97 \\sim C95A-C97A
 with sigma of 0.04
 C68A-C69A \\sim C69A-C70A \\sim C70A-C68A
 with sigma of 0.02
 C69A-C67 \\sim C70B-C67 \\sim C70A-C67 \\sim C68B-C67 \\sim C68A-C67 \\sim
C69B-C67
 with sigma of 0.02
 C33A-C34A \\sim C34A-C35A \\sim C35A-C33A
 with sigma of 0.02
 C7-C10A \\sim C7-C9A \\sim C7-C8A
 with sigma of 0.02
 C10A-C9A \\sim C9A-C8A \\sim C8A-C10A
 with sigma of 0.02
 C8B-C9B \\sim C9B-C10B
 with sigma of 0.02
 C7B-C8B \\sim C7B-C9B \\sim C7B-C10B
 with sigma of 0.02
 C8B-C9B \\sim C9B-C10B \\sim C10B-C8B
 with sigma of 0.02
 C99-C100 \\sim C99-C98 \\sim C96-C95 \\sim C97-C96
 with sigma of 0.02
 P1A-C89A \\sim P1B-C89
 with sigma of 0.02
 C57-C59 \\sim C57A-C59A
 with sigma of 0.02
 C56-C58 \\sim C56-C58A
 with sigma of 0.04
 C56-C59 \\sim C56-C59A
 with sigma of 0.04
 C57-C60 \\sim C57A-C60A
 with sigma of 0.02
 C58-C60 \\sim C58A-C60A
 with sigma of 0.04
 C56-C57 \\sim C56-C57A
 with sigma of 0.02
 C59-C60 \\sim C59A-C60A
 with sigma of 0.04
 C57-C58 \\sim C57A-C58A
 with sigma of 0.02
 C56-C60 \\sim C56-C60A
 with sigma of 0.04
 C58-C59 \\sim C58A-C59A
 with sigma of 0.04
 C47-C49 \\sim C47A-C49A
 with sigma of 0.02
 C48-C49 \\sim C48A-C49A
 with sigma of 0.04
 C46-C47 \\sim C46-C47A
 with sigma of 0.02
 C46-C48 \\sim C46-C48A
 with sigma of 0.04
 C46-C49 \\sim C46-C49A
 with sigma of 0.04
 C46-C50 \\sim C46-C50A
 with sigma of 0.04
 C47-C48 \\sim C47A-C48A
 with sigma of 0.02
 C47-C50 \\sim C47A-C50A
 with sigma of 0.02
 C49-C50 \\sim C49A-C50A
 with sigma of 0.04
 C48-C50 \\sim C48A-C50A
 with sigma of 0.04
 N1-C95 \\sim N1A-C95A
 with sigma of 0.02
 N1-C96 \\sim N1A-C96A
 with sigma of 0.04
 N1-C99 \\sim N1A-C99A
 with sigma of 0.04
 C99-C100 \\sim C99A-C8
 with sigma of 0.02
 C95-C96 \\sim C95A-C96A
 with sigma of 0.02
 C98-C100 \\sim C98A-C8
 with sigma of 0.04
 N1-C98 \\sim N1A-C98A
 with sigma of 0.02
 C98-C99 \\sim C98A-C99A
 with sigma of 0.02
 C95-C98 \\sim C95A-C98A
 with sigma of 0.04
 C2-C1 \\sim C2A-C1 \\sim C4-C2 \\sim C4A-C2A \\sim C5A-C2A \\sim C5-C2 \\sim
C3A-C2A \\sim C3-C2
 with sigma of 0.002
 C27-C26 \\sim C30A-C27 \\sim C30-C27 \\sim C29-C27 \\sim C29A-C27 \\sim
C28A-C27 \\sim C28-C27
 with sigma of 0.002
 Cr4-O14A \\sim Cr4-O14
 with sigma of 0.02
 O14A-C31 \\sim O14-C31
 with sigma of 0.02
3. Rigid bond restraints
 C89, C94, C93, C92, C91, C90, P1B, P1A
 with sigma for 1-2 distances of 0.002 and sigma for 1-3 distances of 0.002
 O10, O9, C21, C23, C22, C24, C25
 with sigma for 1-2 distances of 0.002 and sigma for 1-3 distances of 0.002
 O14, O13, C31, C34A, C33A, C35A
 with sigma for 1-2 distances of 0.002 and sigma for 1-3 distances of 0.002
 O16, O15, C36, C37, C40, C39, C38
 with sigma for 1-2 distances of 0.002 and sigma for 1-3 distances of 0.002
 O3, C6, C7B, C7, C9A, C8A, C10B, C10A, C9B, C8B
 with sigma for 1-2 distances of 0.002 and sigma for 1-3 distances of 0.002
 O5, C11, C12, C14, C13, C15, O6
 with sigma for 1-2 distances of 0.002 and sigma for 1-3 distances of 0.002
 O7, O8, C16, C19, C17, C18, C20
 with sigma for 1-2 distances of 0.002 and sigma for 1-3 distances of 0.002
 O15, O16, C36, C37, C40, C39, C38
 with sigma for 1-2 distances of 0.002 and sigma for 1-3 distances of 0.002
 O19, C47, C46, C49, C50, C48
 with sigma for 1-2 distances of 0.002 and sigma for 1-3 distances of 0.002
 O25, C61, O26, C62, C65, C63, C64
 with sigma for 1-2 distances of 0.002 and sigma for 1-3 distances of 0.002
 O29, C71, C72, C73, C75, C74, O30
 with sigma for 1-2 distances of 0.002 and sigma for 1-3 distances of 0.002
 O23, C56, O24, C57, C60, C59, C58
 with sigma for 1-2 distances of 0.002 and sigma for 1-3 distances of 0.002
 C53B, C54A, C54B, C55A, C55B, C53A, C52, C51
 with sigma for 1-2 distances of 0.002 and sigma for 1-3 distances of 0.002
4. Uiso/Uaniso restraints and constraints
C45A \\sim C45B \\sim C43A \\sim C43B \\sim C42 \\sim C44A \\sim C44B: within
2A with sigma of 0.002 and sigma for terminal atoms of 0.004 within 2A
C100 \\sim N1 \\sim C95 \\sim C98 \\sim C96 \\sim C99 \\sim C97 \\sim C8 \\sim
C99A \\sim C98A \\sim N1A \\sim C95A \\sim C96A \\sim C97A: within 2A with
sigma of 0.002 and sigma for terminal atoms of 0.004 within 2A
C94 \\sim C93 \\sim C92 \\sim C91 \\sim C90 \\sim C89: within 2A with sigma of
0.002 and sigma for terminal atoms of 0.004 within 2A
C91 \\sim C90 \\sim C89 \\sim C94 \\sim C93 \\sim C92 \\sim C89A \\sim C93A
\\sim C94A \\sim C92A \\sim C91A \\sim C90A: within 2A with sigma of 0.04 and
sigma for terminal atoms of 0.08 within 2A
C97 \\sim N1 \\sim C95 \\sim C98 \\sim C99 \\sim C100 \\sim C96: within 2A with
sigma of 0.002 and sigma for terminal atoms of 0.004 within 2A
C10A \\sim C9B \\sim C8A \\sim C8B \\sim C9A \\sim C10B: within 2A with sigma
of 0.02 and sigma for terminal atoms of 0.04 within 2A
C47 \\sim C48 \\sim C49 \\sim C50 \\sim C47A \\sim C50A \\sim C49A \\sim C48A:
within 2A with sigma of 0.04 and sigma for terminal atoms of 0.08 within 2A
C70A \\sim C70B \\sim C69A \\sim C69B \\sim C68A \\sim C68B: within 2A with
sigma of 0.02 and sigma for terminal atoms of 0.04 within 2A
C2 \\sim C3 \\sim C4 \\sim C5 \\sim C3A \\sim C2A \\sim C4A \\sim C5A: within
2A with sigma of 0.04 and sigma for terminal atoms of 0.08 within 2A
C27 \\sim C28 \\sim C29 \\sim C30 \\sim C30A \\sim C29A \\sim C28A: within 2A
with sigma of 0.04 and sigma for terminal atoms of 0.08 within 2A
C34B \\sim C34A \\sim C33B \\sim C33A \\sim C35B \\sim C35A: within 2A with
sigma of 0.002 and sigma for terminal atoms of 0.004 within 2A
C4 \\sim C5A \\sim C5 \\sim C3A \\sim C3 \\sim C4A \\sim C2 \\sim C2A: within
2A with sigma of 0.002 and sigma for terminal atoms of 0.004 within 2A
O14A \\sim O14: within 2A with sigma of 0.002 and sigma for terminal atoms of
0.004 within 2A
Uanis(O21) = Uanis(O22)
Uanis(O18) = Uanis(Cr5) = Uanis(O23) = Uanis(O21) = Uanis(O20)
5. Rigid body (RIGU) restrains
 All non-hydrogen atoms
 with sigma for 1-2 distances of 0.004 and sigma for 1-3 distances of 0.004
 C59A, C59, C58A, C58, C57, C57A, C60, C60A, C56
 with sigma for 1-2 distances of 0.002 and sigma for 1-3 distances of 0.002
 C47, C48, C49, C50, C47A, C50A, C49A, C48A, C46, O20, O19
 with sigma for 1-2 distances of 0.002 and sigma for 1-3 distances of 0.002
 C2, C3, C4, C5, C3A, C2A, C4A, C5A, C1
 with sigma for 1-2 distances of 0.002 and sigma for 1-3 distances of 0.002
 C40, C39, C37, C38, C36, O16, O15
 with sigma for 1-2 distances of 0.002 and sigma for 1-3 distances of 0.002
 C22, C23, C24, C25, C21
 with sigma for 1-2 distances of 0.002 and sigma for 1-3 distances of 0.002
6. Same fragment restrains
{C1, C2, C3, C4, C5} sigma for 1-2: 0.02, 1-3: 0.04
as in
{C11, C12, C13, C14, C15}
{C1, C2, C3, C4, C5} sigma for 1-2: 0.02, 1-3: 0.04
as in
{C16, C17, C18, C19, C20}
{C1, C2, C3, C4, C5} sigma for 1-2: 0.02, 1-3: 0.04
as in
{C21, C22, C23, C24, C25}
{C1, C2, C3, C4, C5} sigma for 1-2: 0.02, 1-3: 0.04
as in
{C26, C27, C28, C29, C30}
{C1, C2, C3, C4, C5} sigma for 1-2: 0.02, 1-3: 0.04
as in
{C31, C32, C33A, C34A, C35A}
{C1, C2, C3, C4, C5} sigma for 1-2: 0.02, 1-3: 0.04
as in
{C36, C37, C38, C39, C40}
{C1, C2, C3, C4, C5} sigma for 1-2: 0.02, 1-3: 0.04
as in
{C41, C42, C43A, C44A, C45A}
{C1, C2, C3, C4, C5} sigma for 1-2: 0.02, 1-3: 0.04
as in
{C46, C47, C48, C49, C50}
{C1, C2, C3, C4, C5} sigma for 1-2: 0.02, 1-3: 0.04
as in
{C51, C52, C53A, C54A, C55A}
{C1, C2, C3, C4, C5} sigma for 1-2: 0.02, 1-3: 0.04
as in
{C56, C57, C58, C59, C60}
{C1, C2, C3, C4, C5} sigma for 1-2: 0.02, 1-3: 0.04
as in
{C61, C62, C63, C64, C65}
{C1, C2, C3, C4, C5} sigma for 1-2: 0.02, 1-3: 0.04
as in
{C66, C67, C68A, C69A, C70A}
{C1, C2, C3, C4, C5} sigma for 1-2: 0.02, 1-3: 0.04
as in
{C71, C72, C73, C74, C75}
7. Others
 Sof(P1B)=Sof(C79B)=Sof(H79B)=Sof(C80B)=Sof(C81B)=Sof(H81B)=Sof(C82B)=
 Sof(H82B)=Sof(C77B)=Sof(C78B)=Sof(H78B)=Sof(C89)=Sof(C90)=Sof(H90)=Sof(C91)=
 Sof(H91)=Sof(C92)=Sof(H92)=Sof(C93)=Sof(H93)=Sof(C94)=Sof(H94)=1-FVAR(1)
 Sof(P1A)=Sof(C77A)=Sof(C82A)=Sof(H82A)=Sof(C81A)=Sof(H81A)=Sof(C80A)=
 Sof(C79A)=Sof(H79A)=Sof(C78A)=Sof(H78A)=Sof(C89A)=Sof(C90A)=Sof(H90A)=
 Sof(C91A)=Sof(H91A)=Sof(C92A)=Sof(H92A)=Sof(C93A)=Sof(H93A)=Sof(C94A)=
 Sof(H94A)=FVAR(1)
 Sof(C7B)=Sof(C8B)=Sof(H8BA)=Sof(H8BB)=Sof(H8BC)=Sof(C9B)=Sof(H9BA)=Sof(H9BB)=
 Sof(H9BC)=Sof(C10B)=Sof(H10D)=Sof(H10E)=Sof(H10F)=1-FVAR(2)
 Sof(C7)=Sof(C8A)=Sof(H8AA)=Sof(H8AB)=Sof(H8AC)=Sof(C9A)=Sof(H9AA)=Sof(H9AB)=
 Sof(H9AC)=Sof(C10A)=Sof(H10A)=Sof(H10B)=Sof(H10C)=FVAR(2)
 Sof(C84B)=Sof(H84B)=Sof(C85B)=Sof(H85B)=Sof(C86B)=Sof(H86B)=Sof(C87B)=
 Sof(H87B)=Sof(C88B)=Sof(H88B)=Sof(C83B)=1-FVAR(3)
 Sof(C83A)=Sof(C84A)=Sof(H84A)=Sof(C85A)=Sof(H85A)=Sof(C86A)=Sof(H86A)=
 Sof(C87A)=Sof(H87A)=Sof(C88A)=Sof(H88A)=FVAR(3)
 Sof(C55B)=Sof(H55D)=Sof(H55E)=Sof(H55F)=Sof(C53B)=Sof(H53D)=Sof(H53E)=
 Sof(H53F)=Sof(C54B)=Sof(H54D)=Sof(H54E)=Sof(H54F)=1-FVAR(4)
 Sof(C53A)=Sof(H53A)=Sof(H53B)=Sof(H53C)=Sof(C54A)=Sof(H54A)=Sof(H54B)=
 Sof(H54C)=Sof(C55A)=Sof(H55A)=Sof(H55B)=Sof(H55C)=FVAR(4)
 Sof(C68B)=Sof(H68D)=Sof(H68E)=Sof(H68F)=Sof(C69B)=Sof(H69D)=Sof(H69E)=
 Sof(H69F)=Sof(C70B)=Sof(H70D)=Sof(H70E)=Sof(H70F)=1-FVAR(5)
 Sof(C68A)=Sof(H68A)=Sof(H68B)=Sof(H68C)=Sof(C69A)=Sof(H69A)=Sof(H69B)=
 Sof(H69C)=Sof(C70A)=Sof(H70A)=Sof(H70B)=Sof(H70C)=FVAR(5)
 Sof(C45B)=Sof(H45D)=Sof(H45E)=Sof(H45F)=Sof(C43B)=Sof(H43D)=Sof(H43E)=
 Sof(H43F)=Sof(C44B)=Sof(H44D)=Sof(H44E)=Sof(H44F)=Sof(C42A)=1-FVAR(6)
 Sof(C42)=Sof(C43A)=Sof(H43A)=Sof(H43B)=Sof(H43C)=Sof(C44A)=Sof(H44A)=
 Sof(H44B)=Sof(H44C)=Sof(C45A)=Sof(H45A)=Sof(H45B)=Sof(H45C)=FVAR(6)
 Sof(C33B)=Sof(H33D)=Sof(H33E)=Sof(H33F)=Sof(C34B)=Sof(H34D)=Sof(H34E)=
 Sof(H34F)=Sof(C35B)=Sof(H35D)=Sof(H35E)=Sof(H35F)=1-FVAR(7)
 Sof(C33A)=Sof(H33A)=Sof(H33B)=Sof(H33C)=Sof(C34A)=Sof(H34A)=Sof(H34B)=
 Sof(H34C)=Sof(C35A)=Sof(H35A)=Sof(H35B)=Sof(H35C)=FVAR(7)
 Sof(C57A)=Sof(C59A)=Sof(H59D)=Sof(H59E)=Sof(H59F)=Sof(C58A)=Sof(H58D)=
 Sof(H58E)=Sof(H58F)=Sof(C60A)=Sof(H60D)=Sof(H60E)=Sof(H60F)=1-FVAR(8)
 Sof(C57)=Sof(C58)=Sof(H58A)=Sof(H58B)=Sof(H58C)=Sof(C59)=Sof(H59A)=Sof(H59B)=
 Sof(H59C)=Sof(C60)=Sof(H60A)=Sof(H60B)=Sof(H60C)=FVAR(8)
 Sof(C47A)=Sof(C50A)=Sof(H50D)=Sof(H50E)=Sof(H50F)=Sof(C49A)=Sof(H49D)=
 Sof(H49E)=Sof(H49F)=Sof(C48A)=Sof(H48D)=Sof(H48E)=Sof(H48F)=1-FVAR(9)
 Sof(C47)=Sof(C48)=Sof(H48A)=Sof(H48B)=Sof(H48C)=Sof(C49)=Sof(H49A)=Sof(H49B)=
 Sof(H49C)=Sof(C50)=Sof(H50A)=Sof(H50B)=Sof(H50C)=FVAR(9)
 Sof(C8)=Sof(H8A)=Sof(H8B)=Sof(H8C)=Sof(C99A)=Sof(H99C)=Sof(H99D)=Sof(C98A)=
 Sof(H98C)=Sof(H98D)=Sof(N1A)=Sof(H1AA)=Sof(H1AB)=Sof(C95A)=Sof(H95C)=Sof(H95D)=
 Sof(C97A)=Sof(H97D)=Sof(H97E)=Sof(H97F)=Sof(C96A)=Sof(H96C)=Sof(H96D)=1-
 FVAR(10)
 Sof(N1)=Sof(H1A)=Sof(H1B)=Sof(C95)=Sof(H95A)=Sof(H95B)=Sof(C96)=Sof(H96A)=
 Sof(H96B)=Sof(C97)=Sof(H97A)=Sof(H97B)=Sof(H97C)=Sof(C98)=Sof(H98A)=Sof(H98B)=
 Sof(C99)=Sof(H99A)=Sof(H99B)=Sof(C100)=Sof(H10G)=Sof(H10H)=Sof(H10I)=FVAR(10)
 Sof(C3A)=Sof(H3AA)=Sof(H3AB)=Sof(H3AC)=Sof(C2A)=Sof(C4A)=Sof(H4AA)=Sof(H4AB)=
 Sof(H4AC)=Sof(C5A)=Sof(H5AA)=Sof(H5AB)=Sof(H5AC)=1-FVAR(11)
 Sof(C2)=Sof(C3)=Sof(H3A)=Sof(H3B)=Sof(H3C)=Sof(C4)=Sof(H4A)=Sof(H4B)=Sof(H4C)=
 Sof(C5)=Sof(H5A)=Sof(H5B)=Sof(H5C)=FVAR(11)
 Sof(C30A)=Sof(H30D)=Sof(H30E)=Sof(H30F)=Sof(C29A)=Sof(H29D)=Sof(H29E)=
 Sof(H29F)=Sof(C28A)=Sof(H28D)=Sof(H28E)=Sof(H28F)=1-FVAR(12)
 Sof(C28)=Sof(H28A)=Sof(H28B)=Sof(H28C)=Sof(C29)=Sof(H29A)=Sof(H29B)=Sof(H29C)=
 Sof(C30)=Sof(H30A)=Sof(H30B)=Sof(H30C)=FVAR(12)
 Sof(O14A)=1-FVAR(13)
 Sof(O14)=FVAR(13)
8.a Free rotating group:
 N1(C95,C96,C97,C98,C99,C100,C84B,C85B,C86B,C87B,C88B,C83B)
8.b Secondary CH2 refined with riding coordinates:
 N1(H1A,H1B), C95(H95A,H95B), C96(H96A,H96B), C98(H98A,H98B), C99(H99A,H99B),
 C99A(H99C,H99D), C98A(H98C,H98D), N1A(H1AA,H1AB), C95A(H95C,H95D), C96A(H96C,
 H96D)
8.c Me refined with riding coordinates:
 C3(H3A,H3B,H3C), C4(H4A,H4B,H4C), C5(H5A,H5B,H5C), C8A(H8AA,H8AB,H8AC),
 C8B(H8BA,H8BB,H8BC), C9A(H9AA,H9AB,H9AC), C9B(H9BA,H9BB,H9BC), C10A(H10A,H10B,
 H10C), C10B(H10D,H10E,H10F), C13(H13A,H13B,H13C), C14(H14A,H14B,H14C),
 C15(H15A,H15B,H15C), C18(H18A,H18B,H18C), C19(H19A,H19B,H19C), C20(H20A,H20B,
 H20C), C23(H23A,H23B,H23C), C24(H24A,H24B,H24C), C25(H25A,H25B,H25C), C28(H28A,
 H28B,H28C), C29(H29A,H29B,H29C), C30(H30A,H30B,H30C), C33A(H33A,H33B,H33C),
 C34A(H34A,H34B,H34C), C35A(H35A,H35B,H35C), C38(H38A,H38B,H38C), C39(H39A,H39B,
 H39C), C40(H40A,H40B,H40C), C43A(H43A,H43B,H43C), C44A(H44A,H44B,H44C),
 C45A(H45A,H45B,H45C), C48(H48A,H48B,H48C), C49(H49A,H49B,H49C), C50(H50A,H50B,
 H50C), C53A(H53A,H53B,H53C), C54A(H54A,H54B,H54C), C55A(H55A,H55B,H55C),
 C58(H58A,H58B,H58C), C59(H59A,H59B,H59C), C60(H60A,H60B,H60C), C63(H63A,H63B,
 H63C), C64(H64A,H64B,H64C), C65(H65A,H65B,H65C), C68A(H68A,H68B,H68C),
 C69A(H69A,H69B,H69C), C70A(H70A,H70B,H70C), C73(H73A,H73B,H73C), C74(H74A,H74B,
 H74C), C75(H75A,H75B,H75C), C97(H97A,H97B,H97C), C100(H10G,H10H,H10I),
 C55B(H55D,H55E,H55F), C53B(H53D,H53E,H53F), C54B(H54D,H54E,H54F), C68B(H68D,
 H68E,H68F), C69B(H69D,H69E,H69F), C70B(H70D,H70E,H70F), C45B(H45D,H45E,H45F),
 C43B(H43D,H43E,H43F), C44B(H44D,H44E,H44F), C33B(H33D,H33E,H33F), C34B(H34D,
 H34E,H34F), C35B(H35D,H35E,H35F), C59A(H59D,H59E,H59F), C58A(H58D,H58E,H58F),
 C60A(H60D,H60E,H60F), C50A(H50D,H50E,H50F), C49A(H49D,H49E,H49F), C48A(H48D,
 H48E,H48F), C8(H8A,H8B,H8C), C97A(H97D,H97E,H97F), C3A(H3AA,H3AB,H3AC),
 C4A(H4AA,H4AB,H4AC), C5A(H5AA,H5AB,H5AC), C30A(H30D,H30E,H30F), C29A(H29D,H29E,
 H29F), C28A(H28D,H28E,H28F)
8.d Aromatic/amide H refined with riding coordinates:
 C82A(H82A), C81A(H81A), C79A(H79A), C78A(H78A), C79B(H79B), C81B(H81B),
 C82B(H82B), C78B(H78B), C84A(H84A), C85A(H85A), C86A(H86A), C87A(H87A),
 C88A(H88A), C90(H90), C91(H91), C92(H92), C93(H93), C94(H94), C84B(H84B),
 C85B(H85B), C86B(H86B), C87B(H87B), C88B(H88B), C90A(H90A), C91A(H91A),
 C92A(H92A), C93A(H93A), C94A(H94A)
8.e Fitted hexagon refined as free rotating group:
 C77A(C82A,C81A,C80A,C79A,C78A), C79B(C80B,C81B,C82B,C77B,C78B), C83A(C84A,
 C85A,C86A,C87A,C88A), C89(C90,C91,C92,C93,C94), C89A(C90A,C91A,C92A,C93A,C94A)
;
_olex2_date_sample_data_collection 2015-02-28
_olex2_submission_special_instructions 'No special instructions were received'
_oxdiff_exptl_absorpt_empirical_details
;
Empirical correction (ABSPACK) includes:
- Absorption correction using spherical harmonics
- Frame scaling
;
_oxdiff_exptl_absorpt_empirical_full_max 1.188
_oxdiff_exptl_absorpt_empirical_full_min 0.802

loop_
_space_group_symop_operation_xyz
'x, y, z'
'-x, y, -z+1/2'
'x+1/2, y+1/2, z'
'-x+1/2, y+1/2, -z+1/2'
'-x, -y, -z'
'x, -y, z-1/2'
'-x+1/2, -y+1/2, -z'
'x+1/2, -y+1/2, z-1/2'

loop_
_atom_site_label
_atom_site_type_symbol
_atom_site_fract_x
_atom_site_fract_y
_atom_site_fract_z
_atom_site_U_iso_or_equiv
_atom_site_adp_type
_atom_site_occupancy
_atom_site_site_symmetry_order
_atom_site_calc_flag
_atom_site_refinement_flags_posn
_atom_site_refinement_flags_adp
_atom_site_refinement_flags_occupancy
_atom_site_disorder_assembly
_atom_site_disorder_group
Ni1 Ni 0.34301(3) 0.51998(8) 0.54417(3) 0.0589(4) Uani 1 1 d . . . . .
Cr1 Cr 0.38082(3) 0.39286(8) 0.48803(3) 0.0418(3) Uani 1 1 d . . . . .
Cr2 Cr 0.39308(3) 0.19148(8) 0.49210(3) 0.0417(3) Uani 1 1 d . . . . .
Cr3 Cr 0.40096(3) 0.06060(8) 0.56881(4) 0.0516(4) Uani 1 1 d . . . . .
Cr4 Cr 0.37953(3) 0.06205(8) 0.66344(4) 0.0514(4) Uani 1 1 d D . . . .
Cr5 Cr 0.35101(5) 0.19698(10) 0.72522(4) 0.0854(6) Uani 1 1 d D . . . .
Cr6 Cr 0.32498(3) 0.38670(8) 0.71487(3) 0.0451(4) Uani 1 1 d . . . . .
Cr7 Cr 0.32248(3) 0.52137(8) 0.63934(3) 0.0521(4) Uani 1 1 d . . . . .
P1A P 0.49607(11) 0.5605(4) 0.69437(16) 0.0683(19) Uani 0.496(5) 1 d D . P A 1
P1B P 0.51067(11) 0.6037(4) 0.63619(14) 0.0682(18) Uani 0.504(5) 1 d D U P A 2
F1 F 0.36985(9) 0.4311(2) 0.53857(11) 0.0405(10) Uani 1 1 d . . . . .
F2 F 0.37214(9) 0.2866(3) 0.50713(11) 0.0429(11) Uani 1 1 d . . . . .
F3 F 0.40010(9) 0.1688(3) 0.54810(12) 0.0454(11) Uani 1 1 d . . . . .
F4 F 0.37588(9) 0.0971(3) 0.60944(12) 0.0485(11) Uani 1 1 d . . . . .
F5 F 0.37304(10) 0.1706(3) 0.68040(12) 0.0501(12) Uani 1 1 d . . . . .
F6 F 0.33211(10) 0.2803(3) 0.69417(11) 0.0504(12) Uani 1 1 d . . . . .
F7 F 0.33937(10) 0.4295(2) 0.66711(11) 0.0451(11) Uani 1 1 d . . . . .
F8 F 0.32897(9) 0.4653(3) 0.59030(11) 0.0427(11) Uani 1 1 d . . . . .
O1 O 0.35759(16) 0.5781(4) 0.49912(19) 0.075(2) Uani 1 1 d . . . . .
O2 O 0.38991(13) 0.5024(4) 0.47106(15) 0.0569(16) Uani 1 1 d . . . . .
O3 O 0.31523(12) 0.4635(4) 0.51004(16) 0.0631(17) Uani 1 1 d . U . . .
O4 O 0.34194(12) 0.4031(3) 0.46608(14) 0.0472(14) Uani 1 1 d . . . . .
O5 O 0.39094(13) 0.3532(4) 0.43626(14) 0.0547(15) Uani 1 1 d . U . . .
O6 O 0.38536(13) 0.2189(4) 0.43670(15) 0.0590(15) Uani 1 1 d . U . . .
O7 O 0.42047(12) 0.3811(4) 0.50731(16) 0.0547(14) Uani 1 1 d . U . . .
O8 O 0.42920(12) 0.2519(4) 0.49325(16) 0.0545(14) Uani 1 1 d . U . . .
O9 O 0.41352(14) 0.0953(4) 0.47494(17) 0.0610(16) Uani 1 1 d . U . . .
O10 O 0.42655(15) 0.0246(4) 0.52817(18) 0.0745(19) Uani 1 1 d . U . . .
O11 O 0.35759(12) 0.1278(4) 0.49220(16) 0.0551(15) Uani 1 1 d . . . . .
O12 O 0.36783(14) 0.0300(4) 0.53524(18) 0.0634(17) Uani 1 1 d . . . . .
O13 O 0.40184(17) -0.0499(4) 0.58899(19) 0.079(2) Uani 1 1 d . U . . .
O14 O 0.3787(7) -0.0493(9) 0.6435(9) 0.076(5) Uani 0.51(5) 1 d D U P B 1
O15 O 0.43454(13) 0.0886(4) 0.60287(17) 0.0660(17) Uani 1 1 d . U . . .
O16 O 0.42040(14) 0.0808(5) 0.66373(17) 0.0746(19) Uani 1 1 d . U . . .
O17 O 0.38445(17) 0.0242(4) 0.7180(2) 0.089(2) Uani 1 1 d . . . . .
O18 O 0.37179(18) 0.1162(4) 0.75771(17) 0.0854(6) Uani 1 1 d . . . . .
O19 O 0.33883(15) 0.0416(4) 0.6638(2) 0.087(2) Uani 1 1 d . U . . .
O20 O 0.32254(17) 0.1209(4) 0.70951(17) 0.0854(6) Uani 1 1 d D . . . .
O21 O 0.33058(18) 0.2257(4) 0.77191(17) 0.0854(6) Uani 1 1 d . . . . .
O22 O 0.31039(18) 0.3420(4) 0.76330(17) 0.0854(6) Uani 1 1 d . . . . .
O23 O 0.38213(18) 0.2764(4) 0.74250(17) 0.0854(6) Uani 1 1 d . U . . .
O24 O 0.36317(14) 0.3930(4) 0.73940(18) 0.0666(17) Uani 1 1 d . U . . .
O25 O 0.31833(15) 0.4933(4) 0.73678(16) 0.0664(18) Uani 1 1 d . U . . .
O26 O 0.3176(2) 0.5802(4) 0.68857(17) 0.096(3) Uani 1 1 d . U . . .
O27 O 0.28662(13) 0.3837(4) 0.69115(19) 0.0645(17) Uani 1 1 d . . . . .
O28 O 0.28480(13) 0.4711(4) 0.64191(16) 0.0635(17) Uani 1 1 d . . . . .
O29 O 0.30522(17) 0.6137(4) 0.61204(17) 0.081(2) Uani 1 1 d . U . . .
O30 O 0.31619(14) 0.6082(4) 0.54936(17) 0.0633(17) Uani 1 1 d . U . . .
O31 O 0.36136(16) 0.5646(4) 0.63966(17) 0.0666(17) Uani 1 1 d . . . . .
O32 O 0.37357(12) 0.5706(3) 0.57690(17) 0.0521(15) Uani 1 1 d . . . . .
C1 C 0.3775(3) 0.5692(6) 0.4770(3) 0.070(2) Uani 1 1 d D . . . .
C2 C 0.3876(2) 0.6439(5) 0.4553(3) 0.108(3) Uani 0.777(10) 1 d D U P C 1
C3 C 0.3669(3) 0.7136(7) 0.4598(4) 0.110(3) Uani 0.777(10) 1 d D U P C 1
H3A H 0.365234 0.726205 0.487850 0.165 Uiso 0.777(10) 1 calc R U P C 1
H3B H 0.373836 0.761331 0.445975 0.165 Uiso 0.777(10) 1 calc R U P C 1
H3C H 0.348236 0.698116 0.448417 0.165 Uiso 0.777(10) 1 calc R U P C 1
C4 C 0.3905(3) 0.6232(9) 0.4119(3) 0.108(3) Uani 0.777(10) 1 d D U P C 1
H4A H 0.371762 0.610768 0.399933 0.162 Uiso 0.777(10) 1 calc R U P C 1
H4B H 0.398680 0.669531 0.398231 0.162 Uiso 0.777(10) 1 calc R U P C 1
H4C H 0.402983 0.576139 0.409503 0.162 Uiso 0.777(10) 1 calc R U P C 1
C5 C 0.4164(3) 0.6636(9) 0.4750(4) 0.109(3) Uani 0.777(10) 1 d D U P C 1
H5A H 0.413962 0.676671 0.502822 0.163 Uiso 0.777(10) 1 calc R U P C 1
H5B H 0.429018 0.616797 0.472980 0.163 Uiso 0.777(10) 1 calc R U P C 1
H5C H 0.424715 0.710189 0.461707 0.163 Uiso 0.777(10) 1 calc R U P C 1
C6 C 0.3189(2) 0.4275(6) 0.4779(3) 0.057(2) Uani 1 1 d . U . . .
C7 C 0.2930(8) 0.4175(17) 0.4548(8) 0.104(6) Uani 0.398(16) 1 d D U P D 1
C7B C 0.2928(5) 0.4127(12) 0.4469(6) 0.113(6) Uani 0.602(16) 1 d D U P D 2
C8A C 0.2693(7) 0.374(3) 0.4780(11) 0.155(10) Uani 0.398(16) 1 d D U P D 1
H8AA H 0.252123 0.369013 0.460863 0.232 Uiso 0.398(16) 1 calc R U P D 1
H8AB H 0.275856 0.320311 0.486190 0.232 Uiso 0.398(16) 1 calc R U P D 1
H8AC H 0.264969 0.406228 0.501320 0.232 Uiso 0.398(16) 1 calc R U P D 1
C8B C 0.2664(4) 0.4458(15) 0.4647(7) 0.118(7) Uani 0.602(16) 1 d D U P D 2
H8BA H 0.268168 0.504582 0.467783 0.176 Uiso 0.602(16) 1 calc R U P D 2
H8BB H 0.249850 0.433364 0.447388 0.176 Uiso 0.602(16) 1 calc R U P D 2
H8BC H 0.264012 0.420897 0.490631 0.176 Uiso 0.602(16) 1 calc R U P D 2
C9A C 0.2809(7) 0.503(2) 0.4427(11) 0.146(9) Uani 0.398(16) 1 d D U P D 1
H9AA H 0.263154 0.495696 0.426959 0.218 Uiso 0.398(16) 1 calc R U P D 1
H9AB H 0.277096 0.533861 0.466538 0.218 Uiso 0.398(16) 1 calc R U P D 1
H9AC H 0.294704 0.531517 0.427132 0.218 Uiso 0.398(16) 1 calc R U P D 1
C9B C 0.2924(5) 0.3220(15) 0.4408(8) 0.163(8) Uani 0.602(16) 1 d D U P D 2
H9BA H 0.310122 0.304936 0.429139 0.245 Uiso 0.602(16) 1 calc R U P D 2
H9BB H 0.290458 0.294969 0.466266 0.245 Uiso 0.602(16) 1 calc R U P D 2
H9BC H 0.276297 0.307436 0.423023 0.245 Uiso 0.602(16) 1 calc R U P D 2
C10A C 0.2964(9) 0.369(3) 0.4157(10) 0.147(10) Uani 0.398(16) 1 d D U P D 1
H10A H 0.277867 0.364588 0.401605 0.220 Uiso 0.398(16) 1 calc R U P D 1
H10B H 0.309734 0.397014 0.399017 0.220 Uiso 0.398(16) 1 calc R U P D 1
H10C H 0.303572 0.314525 0.421914 0.220 Uiso 0.398(16) 1 calc R U P D 1
C10B C 0.3008(5) 0.4585(19) 0.4100(6) 0.172(9) Uani 0.602(16) 1 d D U P D 2
H10D H 0.318012 0.434777 0.399517 0.258 Uiso 0.602(16) 1 calc R U P D 2
H10E H 0.285229 0.454703 0.390025 0.258 Uiso 0.602(16) 1 calc R U P D 2
H10F H 0.304261 0.515460 0.416604 0.258 Uiso 0.602(16) 1 calc R U P D 2
C11 C 0.38860(19) 0.2861(6) 0.4194(2) 0.053(2) Uani 1 1 d D U . . .
C12 C 0.3895(2) 0.2818(6) 0.3745(2) 0.082(3) Uani 1 1 d D U . . .
C13 C 0.4163(2) 0.2347(8) 0.3654(3) 0.117(4) Uani 1 1 d D U . . .
H13A H 0.415215 0.180295 0.376753 0.176 Uiso 1 1 calc R U . . .
H13B H 0.417889 0.230675 0.336748 0.176 Uiso 1 1 calc R U . . .
H13C H 0.432897 0.263005 0.376871 0.176 Uiso 1 1 calc R U . . .
C14 C 0.3900(3) 0.3671(6) 0.3575(3) 0.115(4) Uani 1 1 d D U . . .
H14A H 0.372466 0.395488 0.363929 0.173 Uiso 1 1 calc R U . . .
H14B H 0.406366 0.396550 0.368914 0.173 Uiso 1 1 calc R U . . .
H14C H 0.391358 0.364221 0.328791 0.173 Uiso 1 1 calc R U . . .
C15 C 0.3630(2) 0.2365(7) 0.3590(3) 0.107(4) Uani 1 1 d D U . . .
H15A H 0.362952 0.181733 0.370131 0.161 Uiso 1 1 calc R U . . .
H15B H 0.345987 0.265523 0.366760 0.161 Uiso 1 1 calc R U . . .
H15C H 0.363172 0.233169 0.330141 0.161 Uiso 1 1 calc R U . . .
C16 C 0.43699(16) 0.3228(6) 0.5035(2) 0.0493(17) Uani 1 1 d D U . . .
C17 C 0.46876(17) 0.3361(6) 0.5093(3) 0.071(2) Uani 1 1 d D U . . .
C18 C 0.4821(2) 0.3223(11) 0.4700(3) 0.172(7) Uani 1 1 d D U . . .
H18A H 0.477768 0.267359 0.460746 0.258 Uiso 1 1 calc R U . . .
H18B H 0.474466 0.361657 0.450759 0.258 Uiso 1 1 calc R U . . .
H18C H 0.502725 0.329070 0.473139 0.258 Uiso 1 1 calc R U . . .
C19 C 0.4805(2) 0.2739(7) 0.5387(3) 0.093(3) Uani 1 1 d D U . . .
H19A H 0.476640 0.219271 0.528525 0.140 Uiso 1 1 calc R U . . .
H19B H 0.501076 0.281410 0.542458 0.140 Uiso 1 1 calc R U . . .
H19C H 0.471455 0.280820 0.563982 0.140 Uiso 1 1 calc R U . . .
C20 C 0.4748(3) 0.4202(6) 0.5251(5) 0.133(5) Uani 1 1 d D U . . .
H20A H 0.465845 0.426907 0.550481 0.199 Uiso 1 1 calc R U . . .
H20B H 0.495348 0.427790 0.528662 0.199 Uiso 1 1 calc R U . . .
H20C H 0.467089 0.460377 0.506282 0.199 Uiso 1 1 calc R U . . .
C21 C 0.42627(19) 0.0391(6) 0.4917(3) 0.057(2) Uani 1 1 d D U . . .
C22 C 0.4440(2) -0.0168(6) 0.4662(3) 0.086(3) Uani 1 1 d D U . . .
C23 C 0.4240(3) -0.0497(11) 0.4337(5) 0.211(8) Uani 1 1 d D U . . .
H23A H 0.409340 -0.082906 0.445435 0.316 Uiso 1 1 calc R U . . .
H23B H 0.415123 -0.004533 0.419185 0.316 Uiso 1 1 calc R U . . .
H23C H 0.434839 -0.082859 0.415615 0.316 Uiso 1 1 calc R U . . .
C24 C 0.4573(3) -0.0847(8) 0.4900(4) 0.141(5) Uani 1 1 d D U . . .
H24A H 0.442322 -0.117262 0.501566 0.211 Uiso 1 1 calc R U . . .
H24B H 0.468433 -0.118847 0.472780 0.211 Uiso 1 1 calc R U . . .
H24C H 0.469671 -0.062205 0.511106 0.211 Uiso 1 1 calc R U . . .
C25 C 0.4664(3) 0.0341(9) 0.4482(5) 0.195(7) Uani 1 1 d D U . . .
H25A H 0.457458 0.077988 0.432809 0.293 Uiso 1 1 calc R U . . .
H25B H 0.478901 0.056999 0.469129 0.293 Uiso 1 1 calc R U . . .
H25C H 0.477664 0.000358 0.430803 0.293 Uiso 1 1 calc R U . . .
C26 C 0.35271(17) 0.0617(6) 0.5082(3) 0.053(2) Uani 1 1 d D . . . .
C27 C 0.32688(17) 0.0129(5) 0.4940(3) 0.086(3) Uani 1 1 d D U . . .
C28 C 0.3063(3) 0.0669(11) 0.4704(5) 0.103(6) Uani 0.734(16) 1 d D U P E 1
H28A H 0.299585 0.110285 0.487432 0.154 Uiso 0.734(16) 1 calc R U P E 1
H28B H 0.315954 0.090571 0.448080 0.154 Uiso 0.734(16) 1 calc R U P E 1
H28C H 0.290067 0.034648 0.460549 0.154 Uiso 0.734(16) 1 calc R U P E 1
C29 C 0.3385(4) -0.0567(11) 0.4699(7) 0.155(10) Uani 0.734(16) 1 d D U P E 1
H29A H 0.351574 -0.089097 0.486682 0.233 Uiso 0.734(16) 1 calc R U P E 1
H29B H 0.322782 -0.090821 0.460076 0.233 Uiso 0.734(16) 1 calc R U P E 1
H29C H 0.348670 -0.034898 0.447606 0.233 Uiso 0.734(16) 1 calc R U P E 1
C30 C 0.3120(3) -0.0191(10) 0.5299(4) 0.102(6) Uani 0.734(16) 1 d D U P E 1
H30A H 0.325026 -0.054089 0.545365 0.153 Uiso 0.734(16) 1 calc R U P E 1
H30B H 0.306168 0.026406 0.546240 0.153 Uiso 0.734(16) 1 calc R U P E 1
H30C H 0.295210 -0.050344 0.521191 0.153 Uiso 0.734(16) 1 calc R U P E 1
C31 C 0.3935(2) -0.0846(5) 0.6185(3) 0.067(3) Uani 1 1 d D U . . .
C32 C 0.3956(2) -0.1760(5) 0.6188(3) 0.089(3) Uani 1 1 d D . . . .
C33A C 0.4269(2) -0.1957(8) 0.6210(6) 0.098(3) Uani 0.701(12) 1 d D U P F 1
H33A H 0.429413 -0.254550 0.621346 0.147 Uiso 0.701(12) 1 calc R U P F 1
H33B H 0.435948 -0.172865 0.597997 0.147 Uiso 0.701(12) 1 calc R U P F 1
H33C H 0.435587 -0.172393 0.645181 0.147 Uiso 0.701(12) 1 calc R U P F 1
C34A C 0.3822(4) -0.2073(8) 0.5796(4) 0.098(3) Uani 0.701(12) 1 d D U P F 1
H34A H 0.361932 -0.194454 0.578204 0.147 Uiso 0.701(12) 1 calc R U P F 1
H34B H 0.391517 -0.181406 0.557474 0.147 Uiso 0.701(12) 1 calc R U P F 1
H34C H 0.384770 -0.266126 0.578001 0.147 Uiso 0.701(12) 1 calc R U P F 1
C35A C 0.3794(4) -0.2111(9) 0.6527(4) 0.096(3) Uani 0.701(12) 1 d D U P F 1
H35A H 0.359297 -0.196150 0.649541 0.144 Uiso 0.701(12) 1 calc R U P F 1
H35B H 0.381160 -0.270204 0.652661 0.144 Uiso 0.701(12) 1 calc R U P F 1
H35C H 0.387203 -0.189590 0.677788 0.144 Uiso 0.701(12) 1 calc R U P F 1
C36 C 0.43915(17) 0.0888(5) 0.6388(3) 0.0509(18) Uani 1 1 d D U . . .
C37 C 0.46967(18) 0.0936(6) 0.6548(3) 0.071(2) Uani 1 1 d D U . . .
C38 C 0.4883(2) 0.1359(8) 0.6260(3) 0.114(4) Uani 1 1 d D U . . .
H38A H 0.487235 0.107454 0.600618 0.171 Uiso 1 1 calc R U . . .
H38B H 0.481869 0.191850 0.622278 0.171 Uiso 1 1 calc R U . . .
H38C H 0.508020 0.135800 0.636437 0.171 Uiso 1 1 calc R U . . .
C39 C 0.4794(3) 0.0068(7) 0.6602(5) 0.159(6) Uani 1 1 d D U . . .
H39A H 0.467268 -0.020547 0.678925 0.239 Uiso 1 1 calc R U . . .
H39B H 0.478130 -0.021346 0.634784 0.239 Uiso 1 1 calc R U . . .
H39C H 0.499118 0.006082 0.670551 0.239 Uiso 1 1 calc R U . . .
C40 C 0.4714(3) 0.1377(10) 0.6940(3) 0.152(5) Uani 1 1 d D U . . .
H40A H 0.459319 0.110359 0.712699 0.229 Uiso 1 1 calc R U . . .
H40B H 0.491113 0.137608 0.704369 0.229 Uiso 1 1 calc R U . . .
H40C H 0.464962 0.193659 0.690210 0.229 Uiso 1 1 calc R U . . .
C41 C 0.3803(3) 0.0484(6) 0.7498(3) 0.084(3) Uani 1 1 d D . . . .
C42 C 0.3861(7) -0.0013(17) 0.7871(6) 0.138(5) Uani 0.271(11) 1 d D U P G 1
C43A C 0.4132(9) -0.050(3) 0.7823(12) 0.138(5) Uani 0.271(11) 1 d D U P G 1
H43A H 0.410876 -0.085363 0.759016 0.207 Uiso 0.271(11) 1 calc R U P G 1
H43B H 0.429189 -0.013581 0.778920 0.207 Uiso 0.271(11) 1 calc R U P G 1
H43C H 0.416809 -0.083870 0.805812 0.207 Uiso 0.271(11) 1 calc R U P G 1
C44A C 0.3606(9) -0.057(3) 0.7920(13) 0.138(5) Uani 0.271(11) 1 d D U P G 1
H44A H 0.358325 -0.092150 0.768894 0.206 Uiso 0.271(11) 1 calc R U P G 1
H44B H 0.363505 -0.089521 0.815811 0.206 Uiso 0.271(11) 1 calc R U P G 1
H44C H 0.343415 -0.023640 0.794260 0.206 Uiso 0.271(11) 1 calc R U P G 1
C45A C 0.3893(12) 0.053(2) 0.8231(8) 0.138(5) Uani 0.271(11) 1 d D U P G 1
H45A H 0.371786 0.084548 0.825891 0.207 Uiso 0.271(11) 1 calc R U P G 1
H45B H 0.392848 0.020220 0.846768 0.207 Uiso 0.271(11) 1 calc R U P G 1
H45C H 0.405228 0.090508 0.819875 0.207 Uiso 0.271(11) 1 calc R U P G 1
C46 C 0.3184(2) 0.0699(7) 0.6839(3) 0.077(2) Uani 1 1 d D U . . .
C47 C 0.2932(3) 0.0125(9) 0.6811(5) 0.112(4) Uani 0.639(15) 1 d D U P H 1
C48 C 0.2827(5) 0.0062(13) 0.6387(6) 0.146(8) Uani 0.639(15) 1 d D U P H 1
H48A H 0.266504 -0.030778 0.636741 0.219 Uiso 0.639(15) 1 calc R U P H 1
H48B H 0.276903 0.059895 0.629075 0.219 Uiso 0.639(15) 1 calc R U P H 1
H48C H 0.298007 -0.014429 0.622652 0.219 Uiso 0.639(15) 1 calc R U P H 1
C49 C 0.3001(4) -0.0729(10) 0.6956(7) 0.128(7) Uani 0.639(15) 1 d D U P H 1
H49A H 0.306981 -0.070857 0.723243 0.192 Uiso 0.639(15) 1 calc R U P H 1
H49B H 0.282922 -0.106377 0.693455 0.192 Uiso 0.639(15) 1 calc R U P H 1
H49C H 0.314770 -0.096504 0.679447 0.192 Uiso 0.639(15) 1 calc R U P H 1
C50 C 0.2709(4) 0.0487(14) 0.7077(8) 0.166(8) Uani 0.639(15) 1 d D U P H 1
H50A H 0.278663 0.051548 0.734872 0.249 Uiso 0.639(15) 1 calc R U P H 1
H50B H 0.265928 0.103224 0.698387 0.249 Uiso 0.639(15) 1 calc R U P H 1
H50C H 0.253943 0.014440 0.706666 0.249 Uiso 0.639(15) 1 calc R U P H 1
C51 C 0.3137(2) 0.2814(6) 0.7814(2) 0.058(2) Uani 1 1 d D U . . .
C52 C 0.3012(2) 0.2709(6) 0.8222(2) 0.070(2) Uani 1 1 d D U . . .
C53A C 0.3255(5) 0.295(2) 0.8507(6) 0.127(13) Uani 0.44(2) 1 d D U P I 1
H53A H 0.341418 0.256930 0.847849 0.190 Uiso 0.44(2) 1 calc R U P I 1
H53B H 0.331770 0.349688 0.844886 0.190 Uiso 0.44(2) 1 calc R U P I 1
H53C H 0.319123 0.292134 0.877866 0.190 Uiso 0.44(2) 1 calc R U P I 1
C54A C 0.2928(7) 0.1836(10) 0.8283(8) 0.100(10) Uani 0.44(2) 1 d D U P I 1
H54A H 0.309475 0.148776 0.826231 0.151 Uiso 0.44(2) 1 calc R U P I 1
H54B H 0.285011 0.177410 0.854550 0.151 Uiso 0.44(2) 1 calc R U P I 1
H54C H 0.278347 0.168075 0.808124 0.151 Uiso 0.44(2) 1 calc R U P I 1
C55A C 0.2761(5) 0.3265(17) 0.8252(8) 0.103(11) Uani 0.44(2) 1 d D U P I 1
H55A H 0.282147 0.382546 0.821139 0.155 Uiso 0.44(2) 1 calc R U P I 1
H55B H 0.261575 0.311892 0.804983 0.155 Uiso 0.44(2) 1 calc R U P I 1
H55C H 0.268239 0.321226 0.851408 0.155 Uiso 0.44(2) 1 calc R U P I 1
C56 C 0.3819(2) 0.3470(6) 0.7494(3) 0.071(2) Uani 1 1 d D U . . .
C57 C 0.4075(4) 0.3682(14) 0.7757(5) 0.112(5) Uani 0.481(16) 1 d D U P J 1
C58 C 0.4106(5) 0.305(2) 0.8084(7) 0.148(10) Uani 0.481(16) 1 d D U P J 1
H58A H 0.414462 0.252172 0.796811 0.222 Uiso 0.481(16) 1 calc R U P J 1
H58B H 0.426426 0.320321 0.826603 0.222 Uiso 0.481(16) 1 calc R U P J 1
H58C H 0.393049 0.302658 0.822824 0.222 Uiso 0.481(16) 1 calc R U P J 1
C59 C 0.4016(7) 0.4518(16) 0.7915(9) 0.161(12) Uani 0.481(16) 1 d D U P J 1
H59A H 0.385761 0.449139 0.809324 0.242 Uiso 0.481(16) 1 calc R U P J 1
H59B H 0.418547 0.472249 0.805924 0.242 Uiso 0.481(16) 1 calc R U P J 1
H59C H 0.396675 0.488204 0.769464 0.242 Uiso 0.481(16) 1 calc R U P J 1
C60 C 0.4320(5) 0.370(2) 0.7480(9) 0.172(12) Uani 0.481(16) 1 d D U P J 1
H60A H 0.435518 0.315659 0.738135 0.257 Uiso 0.481(16) 1 calc R U P J 1
H60B H 0.427212 0.406369 0.725783 0.257 Uiso 0.481(16) 1 calc R U P J 1
H60C H 0.449084 0.390414 0.762243 0.257 Uiso 0.481(16) 1 calc R U P J 1
C61 C 0.31742(18) 0.5633(5) 0.7238(2) 0.0479(19) Uani 1 1 d D U . . .
C62 C 0.3159(2) 0.6340(5) 0.7519(2) 0.076(2) Uani 1 1 d D U . . .
C63 C 0.3429(3) 0.6824(9) 0.7478(3) 0.164(6) Uani 1 1 d D U . . .
H63A H 0.344265 0.700267 0.720328 0.247 Uiso 1 1 calc R U . . .
H63B H 0.342597 0.729795 0.765138 0.247 Uiso 1 1 calc R U . . .
H63C H 0.359315 0.648484 0.755120 0.247 Uiso 1 1 calc R U . . .
C64 C 0.3130(2) 0.6056(6) 0.7937(2) 0.081(3) Uani 1 1 d D U . . .
H64A H 0.312032 0.652478 0.811239 0.121 Uiso 1 1 calc R U . . .
H64B H 0.295622 0.573378 0.795414 0.121 Uiso 1 1 calc R U . . .
H64C H 0.329457 0.572233 0.801525 0.121 Uiso 1 1 calc R U . . .
C65 C 0.2899(3) 0.6838(9) 0.7394(4) 0.178(6) Uani 1 1 d D U . . .
H65A H 0.291708 0.702429 0.712166 0.267 Uiso 1 1 calc R U . . .
H65B H 0.272807 0.650291 0.741035 0.267 Uiso 1 1 calc R U . . .
H65C H 0.288396 0.730653 0.756911 0.267 Uiso 1 1 calc R U . . .
C66 C 0.27396(18) 0.4196(5) 0.6633(2) 0.056(2) Uani 1 1 d D . . . .
C67 C 0.2426(2) 0.4015(6) 0.6558(3) 0.088(3) Uani 1 1 d D . . . .
C68A C 0.2261(3) 0.4807(10) 0.6606(7) 0.132(8) Uani 0.659(14) 1 d D U P K 1
H68A H 0.233789 0.522218 0.643351 0.198 Uiso 0.659(14) 1 calc R U P K 1
H68B H 0.206034 0.471680 0.653472 0.198 Uiso 0.659(14) 1 calc R U P K 1
H68C H 0.228020 0.498793 0.688138 0.198 Uiso 0.659(14) 1 calc R U P K 1
C69A C 0.2380(3) 0.3783(14) 0.6116(4) 0.139(8) Uani 0.659(14) 1 d D U P K 1
H69A H 0.245065 0.421997 0.595017 0.208 Uiso 0.659(14) 1 calc R U P K 1
H69B H 0.248432 0.328304 0.606262 0.208 Uiso 0.659(14) 1 calc R U P K 1
H69C H 0.217754 0.369904 0.605559 0.208 Uiso 0.659(14) 1 calc R U P K 1
C70A C 0.2322(4) 0.3363(13) 0.6811(7) 0.152(9) Uani 0.659(14) 1 d D U P K 1
H70A H 0.211925 0.327354 0.674952 0.228 Uiso 0.659(14) 1 calc R U P K 1
H70B H 0.242720 0.286427 0.676156 0.228 Uiso 0.659(14) 1 calc R U P K 1
H70C H 0.234915 0.351788 0.708850 0.228 Uiso 0.659(14) 1 calc R U P K 1
C71 C 0.30315(18) 0.6374(5) 0.5773(2) 0.0495(18) Uani 1 1 d D U . . .
C72 C 0.28265(18) 0.7072(5) 0.5681(2) 0.063(2) Uani 1 1 d D U . . .
C73 C 0.2862(3) 0.7707(6) 0.6003(3) 0.103(4) Uani 1 1 d D U . . .
H73A H 0.282560 0.746096 0.625972 0.154 Uiso 1 1 calc R U . . .
H73B H 0.305592 0.792033 0.600693 0.154 Uiso 1 1 calc R U . . .
H73C H 0.272684 0.814888 0.595163 0.154 Uiso 1 1 calc R U . . .
C74 C 0.25284(18) 0.6702(7) 0.5677(3) 0.093(3) Uani 1 1 d D U . . .
H74A H 0.249369 0.646900 0.593673 0.140 Uiso 1 1 calc R U . . .
H74B H 0.238721 0.712404 0.561620 0.140 Uiso 1 1 calc R U . . .
H74C H 0.251346 0.627676 0.547594 0.140 Uiso 1 1 calc R U . . .
C75 C 0.2881(2) 0.7434(6) 0.5281(3) 0.083(3) Uani 1 1 d D U . . .
H75A H 0.285740 0.701458 0.507742 0.124 Uiso 1 1 calc R U . . .
H75B H 0.274634 0.787415 0.522509 0.124 Uiso 1 1 calc R U . . .
H75C H 0.307542 0.764560 0.528039 0.124 Uiso 1 1 calc R U . . .
C76 C 0.3791(2) 0.5700(5) 0.6139(3) 0.058(2) Uani 1 1 d . . . . .
C77A C 0.40590(18) 0.5714(7) 0.6365(3) 0.041(3) Uani 0.496(5) 1 d G . P A 1
C82A C 0.4289(2) 0.5692(8) 0.6121(2) 0.046(4) Uani 0.496(5) 1 d G . P A 1
H82A H 0.425913 0.569606 0.584277 0.056 Uiso 0.496(5) 1 calc R U P A 1
C81A C 0.4564(2) 0.5664(7) 0.6286(3) 0.049(4) Uani 0.496(5) 1 d G . P A 1
H81A H 0.472152 0.564924 0.611919 0.059 Uiso 0.496(5) 1 calc R U P A 1
C80A C 0.46083(16) 0.5659(7) 0.6693(3) 0.040(4) Uani 0.496(5) 1 d G . P A 1
C79A C 0.4378(2) 0.5681(7) 0.6937(2) 0.052(5) Uani 0.496(5) 1 d G . P A 1
H79A H 0.440822 0.567712 0.721567 0.063 Uiso 0.496(5) 1 calc R U P A 1
C78A C 0.41033(18) 0.5709(7) 0.6773(3) 0.041(4) Uani 0.496(5) 1 d G . P A 1
H78A H 0.394583 0.572394 0.693926 0.049 Uiso 0.496(5) 1 calc R U P A 1
C79B C 0.4532(2) 0.6069(7) 0.6605(2) 0.049(4) Uani 0.504(5) 1 d G . P A 2
H79B H 0.460770 0.614951 0.686570 0.059 Uiso 0.504(5) 1 calc R U P A 2
C80B C 0.47128(18) 0.6047(8) 0.6290(3) 0.058(5) Uani 0.504(5) 1 d G . P A 2
C81B C 0.4602(2) 0.5930(8) 0.5908(3) 0.058(5) Uani 0.504(5) 1 d G . P A 2
H81B H 0.472580 0.591470 0.569339 0.069 Uiso 0.504(5) 1 calc R U P A 2
C82B C 0.4312(2) 0.5834(8) 0.5841(2) 0.058(5) Uani 0.504(5) 1 d G . P A 2
H82B H 0.423620 0.575359 0.557985 0.070 Uiso 0.504(5) 1 calc R U P A 2
C77B C 0.41311(18) 0.5856(8) 0.6155(3) 0.050(4) Uani 0.504(5) 1 d G . P A 2
C78B C 0.4241(2) 0.5973(7) 0.6537(3) 0.045(4) Uani 0.504(5) 1 d G . P A 2
H78B H 0.411809 0.598840 0.675216 0.054 Uiso 0.504(5) 1 calc R U P A 2
C83A C 0.5150(3) 0.5040(8) 0.6574(3) 0.066(7) Uani 0.540(10) 1 d G . P A 1
C84A C 0.5086(3) 0.4219(8) 0.6561(3) 0.075(5) Uani 0.540(10) 1 d G . P A 1
H84A H 0.495877 0.399554 0.674212 0.090 Uiso 0.540(10) 1 calc R U P A 1
C85A C 0.5207(3) 0.3725(6) 0.6281(4) 0.069(5) Uani 0.540(10) 1 d G . P A 1
H85A H 0.516345 0.316394 0.627215 0.082 Uiso 0.540(10) 1 calc R U P A 1
C86A C 0.5393(3) 0.4052(8) 0.6016(3) 0.082(6) Uani 0.540(10) 1 d G . P A 1
H86A H 0.547656 0.371433 0.582509 0.099 Uiso 0.540(10) 1 calc R U P A 1
C87A C 0.5458(2) 0.4873(9) 0.6029(3) 0.082(6) Uani 0.540(10) 1 d G . P A 1
H87A H 0.558499 0.509633 0.584799 0.098 Uiso 0.540(10) 1 calc R U P A 1
C88A C 0.5336(3) 0.5367(6) 0.6309(4) 0.078(6) Uani 0.540(10) 1 d G . P A 1
H88A H 0.538031 0.592794 0.631794 0.093 Uiso 0.540(10) 1 calc R U P A 1
C89 C 0.5169(3) 0.6734(8) 0.6777(4) 0.076(2) Uani 0.504(5) 1 d DG U P A 2
C90 C 0.5025(3) 0.7469(9) 0.6770(4) 0.076(2) Uani 0.504(5) 1 d G U P A 2
H90 H 0.487856 0.756554 0.657564 0.092 Uiso 0.504(5) 1 calc R U P A 2
C91 C 0.5096(3) 0.8062(7) 0.7047(4) 0.077(2) Uani 0.504(5) 1 d G U P A 2
H91 H 0.499788 0.856444 0.704257 0.092 Uiso 0.504(5) 1 calc R U P A 2
C92 C 0.5311(3) 0.7920(8) 0.7332(4) 0.077(2) Uani 0.504(5) 1 d G U P A 2
H92 H 0.535901 0.832588 0.752164 0.092 Uiso 0.504(5) 1 calc R U P A 2
C93 C 0.5454(3) 0.7185(9) 0.7339(4) 0.076(2) Uani 0.504(5) 1 d G U P A 2
H93 H 0.560082 0.708841 0.753377 0.091 Uiso 0.504(5) 1 calc R U P A 2
C94 C 0.5383(3) 0.6592(7) 0.7062(4) 0.076(2) Uani 0.504(5) 1 d G U P A 2
H94 H 0.548149 0.608949 0.706683 0.091 Uiso 0.504(5) 1 calc R U P A 2
N1 N 0.36513(17) 0.2806(7) 0.5950(3) 0.126(3) Uani 0.502(9) 1 d DG U P L 1
H1A H 0.363513 0.318513 0.575546 0.151 Uiso 0.502(9) 1 calc R U P L 1
H1B H 0.372967 0.236750 0.583380 0.151 Uiso 0.502(9) 1 calc R U P L 1
C95 C 0.38702(16) 0.3095(6) 0.6183(3) 0.125(3) Uani 0.502(9) 1 d DG U P L 1
H95A H 0.389448 0.271113 0.640547 0.150 Uiso 0.502(9) 1 calc R U P L 1
H95B H 0.380301 0.360968 0.629630 0.150 Uiso 0.502(9) 1 calc R U P L 1
C96 C 0.41732(17) 0.3267(7) 0.6036(3) 0.125(3) Uani 0.502(9) 1 d DG U P L 1
H96A H 0.425628 0.276310 0.593179 0.150 Uiso 0.502(9) 1 calc R U P L 1
H96B H 0.416364 0.367304 0.582123 0.150 Uiso 0.502(9) 1 calc R U P L 1
C97 C 0.43571(15) 0.3583(5) 0.6382(2) 0.123(3) Uani 0.502(9) 1 d DG U P L 1
H97A H 0.454890 0.369383 0.629437 0.185 Uiso 0.502(9) 1 calc R U P L 1
H97B H 0.427415 0.408300 0.648245 0.185 Uiso 0.502(9) 1 calc R U P L 1
H97C H 0.436649 0.317600 0.659266 0.185 Uiso 0.502(9) 1 calc R U P L 1
C98 C 0.33839(17) 0.2576(8) 0.5990(4) 0.126(3) Uani 0.502(9) 1 d DG U P L 1
H98A H 0.328831 0.301494 0.613301 0.151 Uiso 0.502(9) 1 calc R U P L 1
H98B H 0.338860 0.209850 0.616726 0.151 Uiso 0.502(9) 1 calc R U P L 1
C99 C 0.3188(2) 0.2354(9) 0.5626(4) 0.126(3) Uani 0.502(9) 1 d DG U P L 1
H99A H 0.316616 0.282039 0.544392 0.152 Uiso 0.502(9) 1 calc R U P L 1
H99B H 0.326575 0.188990 0.548096 0.152 Uiso 0.502(9) 1 calc R U P L 1
C100 C 0.29006(19) 0.2132(10) 0.5801(5) 0.127(3) Uani 0.502(9) 1 d DG U P L 1
H10G H 0.276466 0.198373 0.558672 0.190 Uiso 0.502(9) 1 calc R U P L 1
H10H H 0.292682 0.167260 0.598162 0.190 Uiso 0.502(9) 1 calc R U P L 1
H10I H 0.282786 0.259716 0.594481 0.190 Uiso 0.502(9) 1 calc R U P L 1
C84B C 0.50516(18) 0.4820(8) 0.6944(4) 0.058(5) Uani 0.460(10) 1 d G . P A 2
H84B H 0.500215 0.524161 0.711860 0.070 Uiso 0.460(10) 1 calc R U P A 2
C85B C 0.5040(2) 0.3989(9) 0.7079(3) 0.074(6) Uani 0.460(10) 1 d G . P A 2
H85B H 0.497340 0.384937 0.733112 0.089 Uiso 0.460(10) 1 calc R U P A 2
C86B C 0.51219(19) 0.3471(7) 0.6842(5) 0.096(8) Uani 0.460(10) 1 d G . P A 2
H86B H 0.512919 0.292824 0.693526 0.115 Uiso 0.460(10) 1 calc R U P A 2
C87B C 0.51936(15) 0.3579(8) 0.6507(5) 0.102(9) Uani 0.460(10) 1 d G . P A 2
H87B H 0.524305 0.312346 0.635299 0.122 Uiso 0.460(10) 1 calc R U P A 2
C88B C 0.52071(19) 0.4403(10) 0.6328(3) 0.076(6) Uani 0.460(10) 1 d G . P A 2
H88B H 0.526348 0.448670 0.606478 0.091 Uiso 0.460(10) 1 calc R U P A 2
C83B C 0.5134(2) 0.5022(7) 0.6564(4) 0.061(8) Uani 0.460(10) 1 d G . P A 2
C55B C 0.2992(8) 0.3551(15) 0.8417(6) 0.116(10) Uani 0.56(2) 1 d . U P I 2
H55D H 0.288988 0.392186 0.823595 0.174 Uiso 0.56(2) 1 calc R U P I 2
H55E H 0.289044 0.350502 0.866212 0.174 Uiso 0.56(2) 1 calc R U P I 2
H55F H 0.318387 0.376013 0.847501 0.174 Uiso 0.56(2) 1 calc R U P I 2
C53B C 0.3167(6) 0.2118(18) 0.8486(6) 0.111(10) Uani 0.56(2) 1 d . U P I 2
H53D H 0.335545 0.233366 0.856083 0.167 Uiso 0.56(2) 1 calc R U P I 2
H53E H 0.305971 0.203124 0.872458 0.167 Uiso 0.56(2) 1 calc R U P I 2
H53F H 0.318777 0.160305 0.834724 0.167 Uiso 0.56(2) 1 calc R U P I 2
C54B C 0.2728(5) 0.233(2) 0.8123(7) 0.117(10) Uani 0.56(2) 1 d . U P I 2
H54D H 0.261673 0.269934 0.794898 0.175 Uiso 0.56(2) 1 calc R U P I 2
H54E H 0.275474 0.181655 0.798881 0.175 Uiso 0.56(2) 1 calc R U P I 2
H54F H 0.262669 0.224474 0.836616 0.175 Uiso 0.56(2) 1 calc R U P I 2
C68B C 0.2277(5) 0.415(3) 0.6953(7) 0.122(10) Uani 0.341(14) 1 d D U P K 2
H68D H 0.236688 0.380654 0.715898 0.183 Uiso 0.341(14) 1 calc R U P K 2
H68E H 0.229344 0.471771 0.703125 0.183 Uiso 0.341(14) 1 calc R U P K 2
H68F H 0.207571 0.400281 0.691953 0.183 Uiso 0.341(14) 1 calc R U P K 2
C69B C 0.2286(5) 0.454(2) 0.6254(10) 0.143(11) Uani 0.341(14) 1 d D U P K 2
H69D H 0.208539 0.438654 0.622186 0.215 Uiso 0.341(14) 1 calc R U P K 2
H69E H 0.230114 0.510448 0.633656 0.215 Uiso 0.341(14) 1 calc R U P K 2
H69F H 0.237881 0.446534 0.600280 0.215 Uiso 0.341(14) 1 calc R U P K 2
C70B C 0.2386(6) 0.3123(12) 0.6459(13) 0.142(11) Uani 0.341(14) 1 d D U P K 2
H70D H 0.248122 0.279261 0.666494 0.213 Uiso 0.341(14) 1 calc R U P K 2
H70E H 0.218334 0.299461 0.644422 0.213 Uiso 0.341(14) 1 calc R U P K 2
H70F H 0.246909 0.300779 0.620432 0.213 Uiso 0.341(14) 1 calc R U P K 2
C45B C 0.4179(5) 0.0274(13) 0.7993(5) 0.139(5) Uani 0.729(11) 1 d D U P G 2
H45D H 0.431795 0.023895 0.778679 0.208 Uiso 0.729(11) 1 calc R U P G 2
H45E H 0.415318 0.084180 0.806798 0.208 Uiso 0.729(11) 1 calc R U P G 2
H45F H 0.424628 -0.003660 0.822440 0.208 Uiso 0.729(11) 1 calc R U P G 2
C43B C 0.3922(5) -0.0952(10) 0.7700(5) 0.138(5) Uani 0.729(11) 1 d D U P G 2
H43D H 0.373542 -0.114576 0.760337 0.207 Uiso 0.729(11) 1 calc R U P G 2
H43E H 0.405616 -0.098269 0.748670 0.207 Uiso 0.729(11) 1 calc R U P G 2
H43F H 0.399028 -0.129097 0.792120 0.207 Uiso 0.729(11) 1 calc R U P G 2
C44B C 0.3706(5) 0.0026(14) 0.8187(5) 0.137(5) Uani 0.729(11) 1 d D U P G 2
H44D H 0.351642 -0.018197 0.811521 0.206 Uiso 0.729(11) 1 calc R U P G 2
H44E H 0.378602 -0.027812 0.841323 0.206 Uiso 0.729(11) 1 calc R U P G 2
H44F H 0.369291 0.060027 0.825680 0.206 Uiso 0.729(11) 1 calc R U P G 2
C33B C 0.4059(8) -0.215(2) 0.5813(8) 0.098(3) Uani 0.299(12) 1 d D U P F 2
H33D H 0.406544 -0.273456 0.584495 0.146 Uiso 0.299(12) 1 calc R U P F 2
H33E H 0.392926 -0.200533 0.559104 0.146 Uiso 0.299(12) 1 calc R U P F 2
H33F H 0.424996 -0.194401 0.576143 0.146 Uiso 0.299(12) 1 calc R U P F 2
C34B C 0.3680(6) -0.215(2) 0.6308(11) 0.097(3) Uani 0.299(12) 1 d D U P F 2
H34D H 0.370214 -0.274453 0.630729 0.146 Uiso 0.299(12) 1 calc R U P F 2
H34E H 0.363502 -0.197390 0.657413 0.146 Uiso 0.299(12) 1 calc R U P F 2
H34F H 0.352614 -0.199923 0.612124 0.146 Uiso 0.299(12) 1 calc R U P F 2
C35B C 0.4187(7) -0.194(2) 0.6526(10) 0.097(3) Uani 0.299(12) 1 d D U P F 2
H35D H 0.421558 -0.252254 0.655043 0.145 Uiso 0.299(12) 1 calc R U P F 2
H35E H 0.436655 -0.167817 0.646072 0.145 Uiso 0.299(12) 1 calc R U P F 2
H35F H 0.412310 -0.171963 0.677625 0.145 Uiso 0.299(12) 1 calc R U P F 2
C89A C 0.5099(3) 0.6633(7) 0.6897(5) 0.079(5) Uani 0.496(5) 1 d DG U P A 1
C90A C 0.5004(3) 0.7193(10) 0.6616(4) 0.093(6) Uani 0.496(5) 1 d G U P A 1
H90A H 0.487129 0.703617 0.641240 0.112 Uiso 0.496(5) 1 calc R U P A 1
C91A C 0.5105(3) 0.7984(8) 0.6632(5) 0.114(7) Uani 0.496(5) 1 d G U P A 1
H91A H 0.504033 0.836771 0.643983 0.137 Uiso 0.496(5) 1 calc R U P A 1
C92A C 0.5299(3) 0.8214(7) 0.6930(6) 0.098(6) Uani 0.496(5) 1 d G U P A 1
H92A H 0.536801 0.875508 0.694079 0.117 Uiso 0.496(5) 1 calc R U P A 1
C93A C 0.5394(3) 0.7654(10) 0.7211(4) 0.097(6) Uani 0.496(5) 1 d G U P A 1
H93A H 0.552667 0.781092 0.741434 0.117 Uiso 0.496(5) 1 calc R U P A 1
C94A C 0.5293(3) 0.6863(9) 0.7195(4) 0.083(5) Uani 0.496(5) 1 d G U P A 1
H94A H 0.535763 0.647937 0.738692 0.100 Uiso 0.496(5) 1 calc R U P A 1
C57A C 0.4093(3) 0.3869(10) 0.7676(4) 0.079(5) Uani 0.519(16) 1 d D . P J 2
C59A C 0.4170(5) 0.4681(11) 0.7502(6) 0.098(7) Uani 0.519(16) 1 d D . P J 2
H59D H 0.421298 0.461176 0.722357 0.148 Uiso 0.519(16) 1 calc R U P J 2
H59E H 0.400946 0.505443 0.752301 0.148 Uiso 0.519(16) 1 calc R U P J 2
H59F H 0.433626 0.490280 0.764664 0.148 Uiso 0.519(16) 1 calc R U P J 2
C58A C 0.4027(5) 0.3995(17) 0.8111(4) 0.103(8) Uani 0.519(16) 1 d D . P J 2
H58D H 0.397710 0.347530 0.822884 0.154 Uiso 0.519(16) 1 calc R U P J 2
H58E H 0.419417 0.422019 0.825287 0.154 Uiso 0.519(16) 1 calc R U P J 2
H58F H 0.386737 0.437182 0.812923 0.154 Uiso 0.519(16) 1 calc R U P J 2
C60A C 0.4350(4) 0.3298(15) 0.7651(8) 0.115(8) Uani 0.519(16) 1 d D . P J 2
H60D H 0.430326 0.277026 0.776326 0.173 Uiso 0.519(16) 1 calc R U P J 2
H60E H 0.439800 0.323053 0.737439 0.173 Uiso 0.519(16) 1 calc R U P J 2
H60F H 0.451299 0.353071 0.780005 0.173 Uiso 0.519(16) 1 calc R U P J 2
C47A C 0.2890(4) 0.0317(16) 0.6814(7) 0.119(6) Uani 0.361(15) 1 d D U P H 2
C50A C 0.2824(7) -0.001(3) 0.7222(8) 0.128(10) Uani 0.361(15) 1 d D U P H 2
H50D H 0.296725 -0.041460 0.730290 0.191 Uiso 0.361(15) 1 calc R U P H 2
H50E H 0.282644 0.043356 0.741265 0.191 Uiso 0.361(15) 1 calc R U P H 2
H50F H 0.263584 -0.026529 0.721061 0.191 Uiso 0.361(15) 1 calc R U P H 2
C49A C 0.2902(8) -0.037(2) 0.6520(10) 0.137(11) Uani 0.361(15) 1 d D U P H 2
H49D H 0.304265 -0.077088 0.661398 0.206 Uiso 0.361(15) 1 calc R U P H 2
H49E H 0.271502 -0.062920 0.649200 0.206 Uiso 0.361(15) 1 calc R U P H 2
H49F H 0.295602 -0.015944 0.626348 0.206 Uiso 0.361(15) 1 calc R U P H 2
C48A C 0.2675(5) 0.094(2) 0.6676(11) 0.148(11) Uani 0.361(15) 1 d D U P H 2
H48D H 0.266941 0.138154 0.686886 0.223 Uiso 0.361(15) 1 calc R U P H 2
H48E H 0.272766 0.115834 0.641983 0.223 Uiso 0.361(15) 1 calc R U P H 2
H48F H 0.248667 0.068857 0.664835 0.223 Uiso 0.361(15) 1 calc R U P H 2
C8 C 0.2920(5) 0.2514(19) 0.5558(7) 0.128(3) Uani 0.498(9) 1 d D U P L 2
H8A H 0.271910 0.241345 0.560705 0.192 Uiso 0.498(9) 1 calc R U P L 2
H8B H 0.293810 0.303342 0.542137 0.192 Uiso 0.498(9) 1 calc R U P L 2
H8C H 0.299256 0.207918 0.539385 0.192 Uiso 0.498(9) 1 calc R U P L 2
C99A C 0.3085(5) 0.2541(19) 0.5940(6) 0.126(3) Uani 0.498(9) 1 d D U P L 2
H99C H 0.300420 0.297132 0.610551 0.152 Uiso 0.498(9) 1 calc R U P L 2
H99D H 0.305851 0.201953 0.607807 0.152 Uiso 0.498(9) 1 calc R U P L 2
C98A C 0.3389(5) 0.2688(19) 0.5913(8) 0.126(3) Uani 0.498(9) 1 d D U P L 2
H98C H 0.347227 0.213844 0.590581 0.151 Uiso 0.498(9) 1 calc R U P L 2
H98D H 0.340716 0.290854 0.564347 0.151 Uiso 0.498(9) 1 calc R U P L 2
N1A N 0.3574(4) 0.3108(14) 0.6130(6) 0.126(3) Uani 0.498(9) 1 d D U P L 2
H1AA H 0.352369 0.301625 0.638246 0.151 Uiso 0.498(9) 1 calc R U P L 2
H1AB H 0.352735 0.363358 0.607882 0.151 Uiso 0.498(9) 1 calc R U P L 2
C95A C 0.3864(5) 0.3104(17) 0.6150(8) 0.125(3) Uani 0.498(9) 1 d D U P L 2
H95C H 0.392016 0.302987 0.587402 0.150 Uiso 0.498(9) 1 calc R U P L 2
H95D H 0.391594 0.259396 0.628842 0.150 Uiso 0.498(9) 1 calc R U P L 2
C97A C 0.4369(5) 0.3577(18) 0.6371(8) 0.123(3) Uani 0.498(9) 1 d D U P L 2
H97D H 0.445765 0.406458 0.648602 0.185 Uiso 0.498(9) 1 calc R U P L 2
H97E H 0.440447 0.311722 0.654876 0.185 Uiso 0.498(9) 1 calc R U P L 2
H97F H 0.445101 0.346418 0.611529 0.185 Uiso 0.498(9) 1 calc R U P L 2
C96A C 0.4060(5) 0.3707(16) 0.6315(8) 0.125(3) Uani 0.498(9) 1 d D U P L 2
H96C H 0.399024 0.385170 0.657749 0.150 Uiso 0.498(9) 1 calc R U P L 2
H96D H 0.403635 0.419551 0.614796 0.150 Uiso 0.498(9) 1 calc R U P L 2
C42A C 0.3897(4) -0.0069(10) 0.7839(4) 0.132(5) Uani 0.729(11) 1 d D . P G 2
C3A C 0.3968(11) 0.7159(18) 0.4711(11) 0.109(3) Uani 0.223(10) 1 d D U P C 2
H3AA H 0.408642 0.711218 0.495428 0.163 Uiso 0.223(10) 1 calc R U P C 2
H3AB H 0.406196 0.751374 0.452470 0.163 Uiso 0.223(10) 1 calc R U P C 2
H3AC H 0.378321 0.738774 0.477250 0.163 Uiso 0.223(10) 1 calc R U P C 2
C2A C 0.3926(5) 0.6324(12) 0.4528(7) 0.108(3) Uani 0.223(10) 1 d D U P C 2
C4A C 0.3743(10) 0.639(3) 0.4149(10) 0.108(3) Uani 0.223(10) 1 d D U P C 2
H4AA H 0.371640 0.584926 0.403312 0.162 Uiso 0.223(10) 1 calc R U P C 2
H4AB H 0.355712 0.661607 0.420964 0.162 Uiso 0.223(10) 1 calc R U P C 2
H4AC H 0.383586 0.674208 0.396185 0.162 Uiso 0.223(10) 1 calc R U P C 2
C5A C 0.4190(7) 0.609(3) 0.4308(13) 0.108(3) Uani 0.223(10) 1 d D U P C 2
H5AA H 0.434926 0.601054 0.449743 0.162 Uiso 0.223(10) 1 calc R U P C 2
H5AB H 0.415334 0.559023 0.416003 0.162 Uiso 0.223(10) 1 calc R U P C 2
H5AC H 0.423598 0.652627 0.412398 0.162 Uiso 0.223(10) 1 calc R U P C 2
C30A C 0.3000(6) 0.064(2) 0.4926(16) 0.088(11) Uani 0.266(16) 1 d D U P E 2
H30D H 0.305050 0.121415 0.491784 0.133 Uiso 0.266(16) 1 calc R U P E 2
H30E H 0.288392 0.050078 0.468872 0.133 Uiso 0.266(16) 1 calc R U P E 2
H30F H 0.289131 0.053155 0.516083 0.133 Uiso 0.266(16) 1 calc R U P E 2
C29A C 0.3314(14) -0.0784(8) 0.496(2) 0.123(14) Uani 0.266(16) 1 d D U P E 2
H29D H 0.351749 -0.090276 0.496174 0.185 Uiso 0.266(16) 1 calc R U P E 2
H29E H 0.322985 -0.100308 0.519265 0.185 Uiso 0.266(16) 1 calc R U P E 2
H29F H 0.322246 -0.103385 0.472054 0.185 Uiso 0.266(16) 1 calc R U P E 2
C28A C 0.3316(11) 0.008(3) 0.4499(4) 0.102(11) Uani 0.266(16) 1 d D U P E 2
H28D H 0.348740 -0.024287 0.445458 0.153 Uiso 0.266(16) 1 calc R U P E 2
H28E H 0.315215 -0.018278 0.436543 0.153 Uiso 0.266(16) 1 calc R U P E 2
H28F H 0.334028 0.062327 0.439228 0.153 Uiso 0.266(16) 1 calc R U P E 2
O14A O 0.3906(9) -0.0497(9) 0.6518(5) 0.076(5) Uani 0.49(5) 1 d D U P B 2

loop_
_atom_site_aniso_label
_atom_site_aniso_U_11
_atom_site_aniso_U_22
_atom_site_aniso_U_33
_atom_site_aniso_U_23
_atom_site_aniso_U_13
_atom_site_aniso_U_12
Ni1 0.0740(9) 0.0514(8) 0.0509(7) 0.0020(6) -0.0036(6) 0.0008(7)
Cr1 0.0516(8) 0.0440(8) 0.0301(6) -0.0035(6) 0.0036(6) -0.0105(7)
Cr2 0.0505(8) 0.0396(8) 0.0354(7) -0.0083(6) 0.0088(6) -0.0052(7)
Cr3 0.0729(10) 0.0367(8) 0.0454(8) -0.0053(7) 0.0069(7) 0.0038(8)
Cr4 0.0722(10) 0.0281(8) 0.0553(8) 0.0090(7) 0.0215(7) 0.0051(7)
Cr5 0.1664(17) 0.0479(9) 0.0439(8) 0.0152(7) 0.0272(9) 0.0408(9)
Cr6 0.0673(10) 0.0352(8) 0.0324(7) -0.0001(6) -0.0018(6) 0.0086(7)
Cr7 0.0980(12) 0.0286(8) 0.0295(7) -0.0012(6) -0.0010(7) 0.0134(8)
P1A 0.047(3) 0.090(5) 0.066(3) -0.030(3) -0.013(2) 0.007(3)
P1B 0.051(3) 0.101(4) 0.052(3) 0.006(3) 0.005(2) -0.008(3)
F1 0.055(3) 0.038(3) 0.028(2) -0.0003(19) -0.0007(18) -0.001(2)
F2 0.050(3) 0.042(3) 0.037(2) -0.002(2) 0.009(2) -0.007(2)
F3 0.058(3) 0.038(3) 0.041(2) -0.008(2) 0.007(2) 0.001(2)
F4 0.055(3) 0.038(3) 0.052(3) -0.001(2) 0.005(2) -0.001(2)
F5 0.076(3) 0.031(3) 0.044(2) 0.009(2) 0.006(2) 0.001(2)
F6 0.088(4) 0.032(2) 0.031(2) 0.0076(19) 0.003(2) 0.009(2)
F7 0.071(3) 0.027(2) 0.037(2) -0.0003(19) 0.001(2) 0.010(2)
F8 0.060(3) 0.033(2) 0.034(2) -0.0027(19) 0.000(2) -0.002(2)
O1 0.116(6) 0.051(4) 0.059(4) 0.021(3) 0.012(3) 0.010(4)
O2 0.071(4) 0.060(4) 0.041(3) 0.003(3) 0.008(3) -0.025(3)
O3 0.046(3) 0.091(5) 0.051(3) -0.019(3) -0.007(3) -0.002(3)
O4 0.056(3) 0.048(4) 0.037(3) -0.003(3) -0.007(2) -0.008(3)
O5 0.075(4) 0.059(3) 0.031(3) -0.006(2) 0.015(3) -0.023(3)
O6 0.081(4) 0.056(3) 0.041(3) -0.012(2) 0.010(3) -0.013(3)
O7 0.052(3) 0.059(3) 0.053(3) -0.007(3) -0.002(3) -0.010(3)
O8 0.052(3) 0.059(3) 0.054(3) -0.001(3) 0.015(3) -0.006(3)
O9 0.076(4) 0.055(4) 0.054(3) -0.013(3) 0.021(3) 0.005(3)
O10 0.094(5) 0.068(4) 0.062(3) -0.014(3) 0.011(3) 0.032(4)
O11 0.060(4) 0.052(4) 0.053(3) -0.006(3) -0.002(3) -0.014(3)
O12 0.083(4) 0.040(4) 0.067(4) -0.004(3) 0.003(3) -0.014(3)
O13 0.130(6) 0.045(4) 0.064(4) 0.000(3) 0.023(4) 0.017(4)
O14 0.122(13) 0.032(4) 0.077(7) 0.009(4) 0.032(8) 0.014(6)
O15 0.058(4) 0.087(5) 0.053(2) 0.003(3) 0.005(2) 0.012(4)
O16 0.065(3) 0.110(6) 0.048(3) 0.003(4) 0.001(3) 0.012(4)
O17 0.144(7) 0.060(4) 0.066(4) 0.029(3) 0.043(4) 0.049(5)
O18 0.1664(17) 0.0479(9) 0.0439(8) 0.0152(7) 0.0272(9) 0.0408(9)
O19 0.092(4) 0.085(5) 0.087(5) -0.033(4) 0.040(4) -0.034(4)
O20 0.1664(17) 0.0479(9) 0.0439(8) 0.0152(7) 0.0272(9) 0.0408(9)
O21 0.1664(17) 0.0479(9) 0.0439(8) 0.0152(7) 0.0272(9) 0.0408(9)
O22 0.1664(17) 0.0479(9) 0.0439(8) 0.0152(7) 0.0272(9) 0.0408(9)
O23 0.1664(17) 0.0479(9) 0.0439(8) 0.0152(7) 0.0272(9) 0.0408(9)
O24 0.084(4) 0.042(3) 0.071(4) 0.009(3) -0.026(3) 0.009(3)
O25 0.116(5) 0.043(3) 0.040(3) -0.004(2) 0.006(3) 0.017(4)
O26 0.205(8) 0.042(4) 0.039(2) -0.004(2) -0.006(4) 0.044(5)
O27 0.059(4) 0.056(4) 0.078(4) 0.028(3) -0.007(3) 0.004(3)
O28 0.069(4) 0.078(5) 0.044(3) 0.014(3) 0.007(3) 0.029(3)
O29 0.153(7) 0.044(4) 0.047(3) 0.005(3) 0.001(3) 0.038(4)
O30 0.083(4) 0.055(4) 0.052(3) 0.016(3) 0.002(3) 0.026(3)
O31 0.108(5) 0.042(4) 0.047(3) 0.003(3) -0.025(3) -0.018(4)
O32 0.055(3) 0.041(3) 0.060(3) -0.016(3) 0.004(3) -0.010(3)
C1 0.113(7) 0.055(4) 0.043(5) 0.004(4) -0.002(4) -0.021(4)
C2 0.172(8) 0.075(4) 0.079(4) 0.024(4) 0.016(5) -0.040(5)
C3 0.174(8) 0.074(5) 0.083(5) 0.024(5) 0.014(5) -0.038(5)
C4 0.171(8) 0.076(5) 0.078(4) 0.026(4) 0.016(5) -0.040(5)
C5 0.171(8) 0.075(5) 0.081(4) 0.023(4) 0.016(5) -0.043(5)
C6 0.051(4) 0.072(6) 0.046(4) -0.010(4) -0.008(3) -0.013(4)
C7 0.062(8) 0.194(17) 0.055(11) -0.028(10) -0.023(7) 0.000(10)
C7B 0.075(7) 0.176(13) 0.084(7) -0.050(8) -0.035(6) -0.006(11)
C8A 0.067(13) 0.24(2) 0.155(19) -0.080(19) 0.003(14) -0.067(17)
C8B 0.056(6) 0.167(19) 0.127(15) -0.047(15) -0.039(8) -0.011(12)
C9A 0.086(19) 0.228(19) 0.12(2) -0.029(13) -0.071(15) 0.042(13)
C9B 0.094(15) 0.200(14) 0.19(2) -0.140(13) -0.012(17) -0.039(12)
C10A 0.103(19) 0.23(2) 0.101(15) -0.086(16) -0.030(12) -0.04(2)
C10B 0.118(15) 0.33(2) 0.064(8) 0.001(14) -0.049(8) 0.024(19)
C11 0.061(5) 0.062(3) 0.036(3) -0.010(2) 0.009(3) -0.015(5)
C12 0.137(6) 0.073(5) 0.038(3) -0.017(3) 0.023(5) -0.042(5)
C13 0.167(8) 0.127(9) 0.062(7) -0.033(6) 0.064(6) -0.023(7)
C14 0.224(14) 0.085(6) 0.039(5) -0.003(4) 0.016(7) -0.056(6)
C15 0.174(8) 0.100(9) 0.045(5) -0.010(6) -0.019(6) -0.057(7)
C16 0.047(3) 0.062(4) 0.040(4) 0.004(4) 0.005(3) -0.009(2)
C17 0.046(3) 0.096(6) 0.071(5) 0.006(4) 0.002(4) -0.014(3)
C18 0.063(7) 0.37(2) 0.088(6) -0.015(8) 0.032(6) -0.071(11)
C19 0.063(6) 0.094(7) 0.120(7) 0.003(6) -0.024(6) 0.009(6)
C20 0.074(8) 0.085(6) 0.235(14) 0.008(7) -0.053(9) -0.027(6)
C21 0.056(5) 0.055(5) 0.060(3) -0.020(3) 0.012(4) 0.001(4)
C22 0.090(7) 0.090(7) 0.080(5) -0.029(4) 0.022(4) 0.028(4)
C23 0.199(13) 0.243(18) 0.185(12) -0.173(11) -0.066(10) 0.113(10)
C24 0.173(13) 0.122(10) 0.130(10) -0.008(7) 0.041(8) 0.089(8)
C25 0.180(12) 0.151(13) 0.267(18) 0.015(10) 0.172(11) 0.046(8)
C26 0.054(5) 0.049(5) 0.057(5) -0.014(4) 0.017(4) -0.007(4)
C27 0.082(7) 0.068(7) 0.108(8) -0.014(6) -0.005(5) -0.027(5)
C28 0.081(11) 0.128(14) 0.098(14) 0.007(11) -0.029(9) -0.045(9)
C29 0.122(16) 0.120(15) 0.22(2) -0.113(16) 0.007(16) -0.048(13)
C30 0.063(10) 0.086(12) 0.156(13) 0.028(10) 0.001(8) -0.036(9)
C31 0.089(7) 0.038(4) 0.074(5) -0.003(3) 0.018(5) 0.000(4)
C32 0.115(7) 0.036(5) 0.117(7) -0.002(5) 0.021(6) 0.019(5)
C33A 0.115(7) 0.035(5) 0.144(8) -0.010(5) 0.012(6) 0.007(5)
C34A 0.118(8) 0.036(5) 0.141(8) -0.015(5) 0.012(6) 0.003(5)
C35A 0.116(8) 0.034(5) 0.140(8) -0.008(5) 0.013(6) 0.003(5)
C36 0.061(3) 0.037(5) 0.055(3) 0.000(4) 0.000(2) 0.006(4)
C37 0.062(3) 0.073(6) 0.078(5) 0.004(4) -0.009(3) 0.012(5)
C38 0.066(5) 0.151(11) 0.124(8) 0.027(8) -0.003(6) -0.020(7)
C39 0.089(9) 0.084(7) 0.300(18) 0.043(7) -0.057(11) 0.019(6)
C40 0.118(11) 0.239(14) 0.098(6) -0.057(9) -0.031(6) -0.018(11)
C41 0.147(10) 0.046(5) 0.059(5) 0.015(4) 0.014(6) 0.033(6)
C42 0.218(12) 0.108(8) 0.088(6) 0.063(6) 0.010(7) 0.045(8)
C43A 0.218(12) 0.109(8) 0.089(6) 0.062(7) 0.009(7) 0.046(8)
C44A 0.218(12) 0.108(8) 0.088(6) 0.064(6) 0.011(7) 0.045(8)
C45A 0.218(12) 0.110(8) 0.087(6) 0.062(7) 0.010(7) 0.045(8)
C46 0.086(5) 0.098(6) 0.050(4) 0.008(4) 0.032(4) -0.014(4)
C47 0.073(6) 0.111(8) 0.155(10) 0.041(7) 0.021(6) -0.012(6)
C48 0.153(19) 0.090(16) 0.193(11) 0.031(11) -0.046(10) -0.064(13)
C49 0.092(14) 0.111(8) 0.182(18) 0.053(12) 0.037(12) -0.015(8)
C50 0.093(12) 0.144(17) 0.268(17) 0.039(17) 0.082(14) -0.004(12)
C51 0.083(6) 0.051(5) 0.042(4) 0.001(3) 0.014(4) 0.015(4)
C52 0.082(6) 0.075(6) 0.054(4) 0.013(4) 0.022(4) 0.012(5)
C53A 0.141(16) 0.19(4) 0.047(7) -0.01(2) -0.001(11) -0.016(18)
C54A 0.11(3) 0.078(8) 0.11(2) 0.052(13) 0.026(17) 0.020(9)
C55A 0.126(17) 0.087(17) 0.10(2) 0.021(18) 0.063(14) 0.040(16)
C56 0.100(5) 0.058(3) 0.052(5) -0.006(4) -0.027(4) 0.028(3)
C57 0.087(8) 0.198(11) 0.050(11) 0.007(9) -0.026(7) 0.015(8)
C58 0.074(16) 0.27(2) 0.097(15) 0.068(16) -0.063(11) -0.053(17)
C59 0.17(3) 0.205(14) 0.11(2) -0.064(14) -0.050(19) -0.056(17)
C60 0.108(8) 0.26(4) 0.15(2) 0.06(2) 0.025(15) 0.007(19)
C61 0.064(5) 0.041(3) 0.038(2) -0.008(2) -0.010(4) 0.013(4)
C62 0.133(7) 0.046(4) 0.048(3) -0.015(3) 0.003(5) 0.012(4)
C63 0.279(11) 0.155(13) 0.061(7) -0.048(8) 0.030(9) -0.138(10)
C64 0.128(9) 0.069(7) 0.047(3) -0.019(4) 0.015(5) 0.011(6)
C65 0.288(12) 0.151(13) 0.095(8) -0.015(9) 0.007(11) 0.167(11)
C66 0.073(5) 0.047(5) 0.048(5) -0.008(4) -0.005(4) 0.013(4)
C67 0.068(6) 0.092(8) 0.102(7) -0.004(6) -0.018(5) 0.006(5)
C68A 0.078(11) 0.131(13) 0.19(2) 0.012(13) 0.028(14) 0.040(11)
C69A 0.122(16) 0.153(19) 0.136(11) -0.036(12) -0.068(11) -0.010(15)
C70A 0.101(14) 0.154(17) 0.198(19) 0.069(16) -0.044(15) -0.040(14)
C71 0.063(4) 0.036(4) 0.049(3) 0.006(3) -0.008(3) 0.005(3)
C72 0.067(4) 0.050(5) 0.073(4) 0.016(3) 0.003(4) 0.017(3)
C73 0.126(9) 0.069(6) 0.113(6) -0.016(5) -0.015(7) 0.054(6)
C74 0.062(4) 0.107(9) 0.111(8) 0.047(6) -0.002(5) 0.012(5)
C75 0.089(7) 0.065(7) 0.094(5) 0.043(4) 0.007(6) 0.022(6)
C76 0.074(5) 0.022(4) 0.076(5) -0.007(5) -0.026(4) 0.004(4)
C77A 0.072(6) 0.012(8) 0.038(6) 0.002(7) -0.003(5) 0.000(7)
C82A 0.070(7) 0.034(10) 0.035(8) 0.002(8) -0.005(6) -0.001(9)
C81A 0.065(8) 0.036(10) 0.046(7) 0.003(8) 0.000(6) 0.005(9)
C80A 0.039(7) 0.040(11) 0.042(7) -0.005(8) -0.001(5) 0.003(7)
C79A 0.045(7) 0.071(13) 0.040(7) -0.009(9) 0.001(5) 0.001(8)
C78A 0.041(7) 0.044(10) 0.039(6) -0.004(7) 0.006(5) 0.005(8)
C79B 0.059(8) 0.041(11) 0.046(8) 0.005(8) -0.006(6) 0.006(9)
C80B 0.057(9) 0.062(13) 0.055(8) 0.008(9) -0.005(6) -0.003(9)
C81B 0.060(7) 0.061(12) 0.051(7) 0.007(9) -0.005(6) 0.006(9)
C82B 0.066(8) 0.067(13) 0.042(8) -0.005(9) -0.010(6) -0.003(9)
C77B 0.076(7) 0.042(12) 0.030(7) 0.002(8) -0.014(5) -0.001(9)
C78B 0.063(7) 0.042(10) 0.031(6) -0.002(7) -0.007(6) 0.008(8)
C83A 0.044(15) 0.081(10) 0.070(16) -0.021(11) -0.022(11) 0.018(11)
C84A 0.068(13) 0.081(11) 0.076(12) -0.019(10) -0.011(9) 0.015(10)
C85A 0.066(12) 0.089(13) 0.048(10) -0.024(9) -0.029(7) 0.021(10)
C86A 0.065(12) 0.117(12) 0.064(11) -0.027(11) -0.020(7) 0.019(11)
C87A 0.059(12) 0.112(12) 0.074(12) -0.010(10) -0.010(8) 0.029(10)
C88A 0.053(11) 0.094(12) 0.086(12) -0.013(9) -0.011(8) 0.018(10)
C89 0.075(6) 0.080(5) 0.072(5) 0.009(4) -0.009(4) -0.025(5)
C90 0.075(6) 0.080(5) 0.073(5) 0.009(4) -0.008(4) -0.024(5)
C91 0.075(6) 0.080(5) 0.074(5) 0.009(4) -0.008(4) -0.024(5)
C92 0.075(6) 0.080(5) 0.074(5) 0.008(4) -0.008(4) -0.025(5)
C93 0.075(6) 0.080(5) 0.072(5) 0.008(4) -0.009(4) -0.025(5)
C94 0.075(6) 0.080(5) 0.072(5) 0.008(4) -0.009(4) -0.025(5)
N1 0.151(6) 0.131(6) 0.095(5) -0.016(4) 0.001(5) 0.048(6)
C95 0.150(6) 0.130(6) 0.094(5) -0.015(4) 0.001(5) 0.049(6)
C96 0.150(6) 0.130(6) 0.094(5) -0.015(4) 0.001(5) 0.049(6)
C97 0.148(7) 0.129(6) 0.092(5) -0.014(4) 0.001(5) 0.051(6)
C98 0.151(6) 0.131(6) 0.095(5) -0.016(4) 0.000(5) 0.048(6)
C99 0.151(6) 0.132(6) 0.096(5) -0.016(4) 0.000(5) 0.047(6)
C100 0.151(7) 0.132(6) 0.097(5) -0.016(5) -0.001(5) 0.046(6)
C84B 0.022(9) 0.077(11) 0.076(11) 0.013(10) 0.009(8) 0.017(10)
C85B 0.036(12) 0.070(11) 0.117(16) 0.013(10) 0.001(11) 0.002(10)
C86B 0.057(16) 0.091(14) 0.139(19) -0.001(12) -0.012(14) 0.032(13)
C87B 0.08(2) 0.094(13) 0.127(18) -0.039(14) -0.019(15) -0.010(15)
C88B 0.043(13) 0.106(14) 0.076(13) -0.033(10) -0.016(10) -0.002(12)
C83B 0.037(17) 0.087(12) 0.059(15) -0.006(10) -0.004(14) -0.003(12)
C55B 0.19(3) 0.107(10) 0.052(12) -0.018(8) 0.040(16) 0.021(12)
C53B 0.132(18) 0.140(18) 0.064(11) 0.045(13) 0.023(12) 0.041(17)
C54B 0.086(10) 0.17(3) 0.093(16) -0.002(14) 0.028(8) -0.017(13)
C68B 0.078(16) 0.14(2) 0.146(16) 0.022(17) 0.023(15) 0.02(2)
C69B 0.102(19) 0.17(2) 0.15(2) 0.036(19) -0.051(18) 0.02(2)
C70B 0.10(2) 0.115(12) 0.20(3) -0.030(16) -0.04(2) -0.027(14)
C45B 0.218(12) 0.111(8) 0.088(6) 0.062(6) 0.008(7) 0.045(8)
C43B 0.219(12) 0.106(8) 0.089(6) 0.062(6) 0.010(7) 0.046(8)
C44B 0.218(12) 0.108(8) 0.086(6) 0.064(6) 0.013(7) 0.044(8)
C33B 0.117(8) 0.035(5) 0.141(8) -0.014(5) 0.013(6) 0.006(6)
C34B 0.117(8) 0.035(5) 0.141(8) -0.011(5) 0.012(6) 0.003(5)
C35B 0.115(8) 0.034(5) 0.142(8) -0.009(6) 0.011(6) 0.006(5)
C89A 0.055(10) 0.081(10) 0.101(12) -0.033(8) -0.004(8) 0.002(8)
C90A 0.064(12) 0.078(11) 0.135(14) -0.023(10) -0.017(10) -0.003(9)
C91A 0.088(13) 0.082(11) 0.171(15) -0.020(12) -0.014(11) -0.008(11)
C92A 0.075(12) 0.079(11) 0.140(13) -0.032(9) 0.014(10) -0.017(10)
C93A 0.080(12) 0.100(11) 0.113(12) -0.036(9) 0.010(10) -0.023(10)
C94A 0.069(11) 0.097(10) 0.085(10) -0.031(9) 0.011(8) -0.021(9)
C57A 0.075(8) 0.121(11) 0.038(8) 0.006(8) -0.014(7) 0.021(6)
C59A 0.106(16) 0.116(12) 0.071(13) -0.003(11) -0.029(11) -0.010(9)
C58A 0.117(18) 0.15(2) 0.042(8) -0.017(9) -0.015(8) 0.015(16)
C60A 0.083(9) 0.125(18) 0.14(2) -0.009(16) 0.013(12) 0.021(12)
C47A 0.090(7) 0.143(15) 0.126(14) 0.039(10) 0.046(8) -0.024(8)
C50A 0.08(2) 0.18(3) 0.122(16) 0.049(15) 0.028(14) -0.044(18)
C49A 0.11(2) 0.164(19) 0.138(19) 0.011(15) 0.020(19) -0.076(16)
C48A 0.097(11) 0.22(2) 0.12(2) 0.053(19) 0.018(17) 0.003(17)
C8 0.151(7) 0.134(6) 0.098(5) -0.017(5) 0.000(5) 0.047(6)
C99A 0.151(6) 0.132(6) 0.096(5) -0.016(4) 0.000(5) 0.047(6)
C98A 0.151(6) 0.131(6) 0.095(5) -0.016(4) 0.000(5) 0.048(6)
N1A 0.151(6) 0.131(6) 0.095(5) -0.016(4) 0.001(5) 0.048(6)
C95A 0.150(6) 0.130(6) 0.094(5) -0.015(4) 0.001(5) 0.049(6)
C97A 0.148(7) 0.129(6) 0.092(5) -0.014(4) 0.001(5) 0.051(6)
C96A 0.150(6) 0.130(6) 0.094(5) -0.015(4) 0.001(5) 0.049(6)
C42A 0.213(15) 0.095(10) 0.087(9) 0.062(8) 0.015(9) 0.052(11)
C3A 0.172(8) 0.074(5) 0.081(5) 0.024(5) 0.015(5) -0.041(5)
C2A 0.172(8) 0.075(4) 0.080(4) 0.024(4) 0.016(5) -0.040(5)
C4A 0.172(8) 0.075(5) 0.078(5) 0.026(5) 0.016(5) -0.040(5)
C5A 0.171(8) 0.075(5) 0.080(5) 0.025(5) 0.017(5) -0.041(5)
C30A 0.057(12) 0.09(2) 0.12(3) 0.02(2) -0.019(17) -0.041(12)
C29A 0.14(3) 0.066(10) 0.16(3) -0.008(18) -0.04(3) -0.036(13)
C28A 0.12(3) 0.08(3) 0.105(11) -0.033(15) -0.026(14) -0.03(2)
O14A 0.122(14) 0.032(4) 0.076(7) 0.010(4) 0.033(8) 0.015(6)

loop_
_atom_type_symbol
_atom_type_description
_atom_type_scat_dispersion_real
_atom_type_scat_dispersion_imag
_atom_type_scat_source
C C 0.0033 0.0016 'International Tables Vol C Tables 4.2.6.8 and 6.1.1.4'
H H 0.0000 0.0000 'International Tables Vol C Tables 4.2.6.8 and 6.1.1.4'
Cr Cr 0.3209 0.6236 'International Tables Vol C Tables 4.2.6.8 and 6.1.1.4'
F F 0.0171 0.0103 'International Tables Vol C Tables 4.2.6.8 and 6.1.1.4'
N N 0.0061 0.0033 'International Tables Vol C Tables 4.2.6.8 and 6.1.1.4'
Ni Ni 0.3393 1.1124 'International Tables Vol C Tables 4.2.6.8 and 6.1.1.4'
O O 0.0106 0.0060 'International Tables Vol C Tables 4.2.6.8 and 6.1.1.4'
P P 0.1023 0.0942 'International Tables Vol C Tables 4.2.6.8 and 6.1.1.4'

loop_
_geom_angle_atom_site_label_1
_geom_angle_atom_site_label_2
_geom_angle_atom_site_label_3
_geom_angle
_geom_angle_site_symmetry_1
_geom_angle_site_symmetry_3
_geom_angle_publ_flag
F1 Ni1 O32 84.9(2) . . ?
F8 Ni1 F1 88.34(17) . . ?
F8 Ni1 O1 177.9(3) . . ?
F8 Ni1 O3 90.8(2) . . ?
F8 Ni1 O32 90.5(2) . . ?
O1 Ni1 F1 92.6(2) . . ?
O1 Ni1 O32 87.7(3) . . ?
O3 Ni1 F1 90.3(2) . . ?
O3 Ni1 O1 91.1(3) . . ?
O3 Ni1 O32 175.0(3) . . ?
O30 Ni1 F1 179.6(2) . . ?
O30 Ni1 F8 91.9(2) . . ?
O30 Ni1 O1 87.2(3) . . ?
O30 Ni1 O3 89.3(3) . . ?
O30 Ni1 O32 95.4(3) . . ?
F1 Cr1 F2 86.08(17) . . ?
F1 Cr1 O2 91.6(2) . . ?
F1 Cr1 O4 91.7(2) . . ?
F1 Cr1 O5 178.5(2) . . ?
F1 Cr1 O7 91.2(2) . . ?
F2 Cr1 O2 177.5(2) . . ?
F2 Cr1 O4 89.9(2) . . ?
F2 Cr1 O5 93.4(2) . . ?
F2 Cr1 O7 90.5(2) . . ?
O2 Cr1 O4 91.2(3) . . ?
O2 Cr1 O7 88.5(3) . . ?
O4 Cr1 O7 177.0(2) . . ?
O5 Cr1 O2 89.0(2) . . ?
O5 Cr1 O4 86.8(2) . . ?
O5 Cr1 O7 90.2(2) . . ?
F2 Cr2 F3 88.21(18) . . ?
F2 Cr2 O6 89.2(2) . . ?
F2 Cr2 O8 91.9(2) . . ?
F2 Cr2 O9 177.8(2) . . ?
F2 Cr2 O11 89.5(2) . . ?
F3 Cr2 O6 177.4(2) . . ?
F3 Cr2 O8 88.0(2) . . ?
F3 Cr2 O9 93.8(2) . . ?
F3 Cr2 O11 90.4(2) . . ?
O6 Cr2 O8 91.7(2) . . ?
O6 Cr2 O9 88.7(3) . . ?
O6 Cr2 O11 89.9(2) . . ?
O8 Cr2 O11 177.9(3) . . ?
O9 Cr2 O8 89.0(3) . . ?
O9 Cr2 O11 89.7(3) . . ?
F3 Cr3 F4 88.03(18) . . ?
F3 Cr3 O10 91.7(2) . . ?
F3 Cr3 O12 91.3(2) . . ?
F3 Cr3 O13 179.1(2) . . ?
F3 Cr3 O15 90.1(2) . . ?
F4 Cr3 O10 179.3(3) . . ?
F4 Cr3 O12 89.9(2) . . ?
F4 Cr3 O13 92.7(2) . . ?
F4 Cr3 O15 90.5(2) . . ?
O10 Cr3 O12 90.7(3) . . ?
O10 Cr3 O15 88.9(3) . . ?
O12 Cr3 O15 178.6(3) . . ?
O13 Cr3 O10 87.6(3) . . ?
O13 Cr3 O12 88.2(3) . . ?
O13 Cr3 O15 90.5(3) . . ?
F4 Cr4 O14 87.3(10) . . ?
F4 Cr4 O16 90.5(2) . . ?
F4 Cr4 O17 178.0(3) . . ?
F4 Cr4 O19 90.3(3) . . ?
F4 Cr4 O14A 96.1(6) . . ?
F5 Cr4 F4 89.67(19) . . ?
F5 Cr4 O14 169.5(11) . . ?
F5 Cr4 O16 91.1(3) . . ?
F5 Cr4 O17 91.7(2) . . ?
F5 Cr4 O19 89.5(3) . . ?
F5 Cr4 O14A 171.8(11) . . ?
O14 Cr4 O16 99.0(10) . . ?
O14 Cr4 O17 91.6(10) . . ?
O14 Cr4 O19 80.4(10) . . ?
O16 Cr4 O17 88.0(3) . . ?
O19 Cr4 O16 179.0(3) . . ?
O19 Cr4 O17 91.1(3) . . ?
O14A Cr4 O16 83.1(13) . . ?
O14A Cr4 O17 82.4(6) . . ?
O14A Cr4 O19 96.2(13) . . ?
F5 Cr5 F6 89.02(19) . . ?
F5 Cr5 O18 90.9(2) . . ?
F5 Cr5 O21 177.0(3) . . ?
F5 Cr5 O23 88.2(2) . . ?
F6 Cr5 O18 177.0(3) . . ?
F6 Cr5 O21 92.1(2) . . ?
F6 Cr5 O23 90.5(2) . . ?
O18 Cr5 O23 86.5(3) . . ?
O20 Cr5 F5 91.5(2) . . ?
O20 Cr5 F6 90.7(3) . . ?
O20 Cr5 O18 92.3(3) . . ?
O20 Cr5 O21 91.3(3) . . ?
O20 Cr5 O23 178.7(3) . . ?
O21 Cr5 O18 87.8(3) . . ?
O21 Cr5 O23 89.0(3) . . ?
F6 Cr6 O22 92.0(2) . . ?
F6 Cr6 O24 91.9(2) . . ?
F6 Cr6 O25 178.7(3) . . ?
F6 Cr6 O27 89.9(3) . . ?
F7 Cr6 F6 87.47(18) . . ?
F7 Cr6 O22 179.4(2) . . ?
F7 Cr6 O24 89.4(2) . . ?
F7 Cr6 O25 93.2(2) . . ?
F7 Cr6 O27 90.8(2) . . ?
O22 Cr6 O24 90.6(3) . . ?
O22 Cr6 O27 89.2(3) . . ?
O25 Cr6 O22 87.3(3) . . ?
O25 Cr6 O24 87.0(3) . . ?
O25 Cr6 O27 91.2(3) . . ?
O27 Cr6 O24 178.2(3) . . ?
F7 Cr7 O26 92.0(2) . . ?
F7 Cr7 O28 90.1(2) . . ?
F7 Cr7 O29 179.3(3) . . ?
F7 Cr7 O31 85.2(2) . . ?
F8 Cr7 F7 88.10(18) . . ?
F8 Cr7 O26 177.4(3) . . ?
F8 Cr7 O28 90.5(2) . . ?
F8 Cr7 O29 92.5(2) . . ?
F8 Cr7 O31 90.0(2) . . ?
O26 Cr7 O28 92.1(3) . . ?
O26 Cr7 O31 87.4(3) . . ?
O28 Cr7 O31 175.3(3) . . ?
O29 Cr7 O26 87.4(3) . . ?
O29 Cr7 O28 89.5(3) . . ?
O29 Cr7 O31 95.2(3) . . ?
C83A P1A C80A 99.5(6) . . ?
C83A P1A C89A 103.3(7) . . ?
C89A P1A C80A 103.5(7) . . ?
C89 P1B C80B 102.9(7) . . ?
C83B P1B C80B 96.5(6) . . ?
C83B P1B C89 106.4(7) . . ?
Cr1 F1 Ni1 122.2(2) . . ?
Cr1 F2 Cr2 122.4(2) . . ?
Cr3 F3 Cr2 122.4(2) . . ?
Cr4 F4 Cr3 123.1(2) . . ?
Cr4 F5 Cr5 123.2(2) . . ?
Cr6 F6 Cr5 122.4(2) . . ?
Cr6 F7 Cr7 123.1(2) . . ?
Cr7 F8 Ni1 122.6(2) . . ?
C1 O1 Ni1 135.8(6) . . ?
C1 O2 Cr1 130.7(6) . . ?
C6 O3 Ni1 128.8(6) . . ?
C6 O4 Cr1 136.3(5) . . ?
C11 O5 Cr1 133.6(5) . . ?
C11 O6 Cr2 128.9(5) . . ?
C16 O7 Cr1 129.1(5) . . ?
C16 O8 Cr2 135.3(5) . . ?
C21 O9 Cr2 135.3(6) . . ?
C21 O10 Cr3 130.6(6) . . ?
C26 O11 Cr2 129.7(6) . . ?
C26 O12 Cr3 137.2(6) . . ?
C31 O13 Cr3 136.0(6) . . ?
C31 O14 Cr4 131.5(13) . . ?
C36 O15 Cr3 133.3(6) . . ?
C36 O16 Cr4 137.3(6) . . ?
C41 O17 Cr4 137.8(6) . . ?
C41 O18 Cr5 131.2(6) . . ?
C46 O19 Cr4 134.1(6) . . ?
C46 O20 Cr5 138.6(7) . . ?
C51 O21 Cr5 136.1(5) . . ?
C51 O22 Cr6 135.5(6) . . ?
C56 O23 Cr5 132.5(7) . . ?
C56 O24 Cr6 137.6(6) . . ?
C61 O25 Cr6 135.6(5) . . ?
C61 O26 Cr7 136.4(6) . . ?
C66 O27 Cr6 135.1(6) . . ?
C66 O28 Cr7 135.2(6) . . ?
C71 O29 Cr7 135.5(6) . . ?
C71 O30 Ni1 134.6(5) . . ?
C76 O31 Cr7 132.7(6) . . ?
C76 O32 Ni1 132.1(6) . . ?
O1 C1 O2 124.6(8) . . ?
O1 C1 C2 117.2(9) . . ?
O1 C1 C2A 129.0(14) . . ?
O2 C1 C2 118.2(9) . . ?
O2 C1 C2A 106.4(13) . . ?
C3 C2 C1 110.5(9) . . ?
C4 C2 C1 109.1(8) . . ?
C4 C2 C3 110.3(7) . . ?
C4 C2 C5 111.1(7) . . ?
C5 C2 C1 104.7(8) . . ?
C5 C2 C3 111.0(7) . . ?
C2 C3 H3A 109.5 . . ?
C2 C3 H3B 109.5 . . ?
C2 C3 H3C 109.5 . . ?
H3A C3 H3B 109.5 . . ?
H3A C3 H3C 109.5 . . ?
H3B C3 H3C 109.5 . . ?
C2 C4 H4A 109.5 . . ?
C2 C4 H4B 109.5 . . ?
C2 C4 H4C 109.5 . . ?
H4A C4 H4B 109.5 . . ?
H4A C4 H4C 109.5 . . ?
H4B C4 H4C 109.5 . . ?
C2 C5 H5A 109.5 . . ?
C2 C5 H5B 109.5 . . ?
C2 C5 H5C 109.5 . . ?
H5A C5 H5B 109.5 . . ?
H5A C5 H5C 109.5 . . ?
H5B C5 H5C 109.5 . . ?
O3 C6 C7 112.5(12) . . ?
O3 C6 C7B 120.6(10) . . ?
O4 C6 O3 126.0(8) . . ?
O4 C6 C7 121.6(12) . . ?
O4 C6 C7B 113.4(9) . . ?
C6 C7 C8A 113(2) . . ?
C6 C7 C9A 110(2) . . ?
C6 C7 C10A 114(3) . . ?
C8A C7 C9A 106(2) . . ?
C10A C7 C8A 106.7(19) . . ?
C10A C7 C9A 106.7(19) . . ?
C8B C7B C6 107.8(15) . . ?
C8B C7B C9B 114.0(14) . . ?
C8B C7B C10B 112.6(14) . . ?
C9B C7B C6 104.2(18) . . ?
C9B C7B C10B 112.5(14) . . ?
C10B C7B C6 104.8(16) . . ?
C7 C8A H8AA 109.5 . . ?
C7 C8A H8AB 109.5 . . ?
C7 C8A H8AC 109.5 . . ?
H8AA C8A H8AB 109.5 . . ?
H8AA C8A H8AC 109.5 . . ?
H8AB C8A H8AC 109.5 . . ?
C7B C8B H8BA 109.5 . . ?
C7B C8B H8BB 109.5 . . ?
C7B C8B H8BC 109.5 . . ?
H8BA C8B H8BB 109.5 . . ?
H8BA C8B H8BC 109.5 . . ?
H8BB C8B H8BC 109.5 . . ?
C7 C9A H9AA 109.5 . . ?
C7 C9A H9AB 109.5 . . ?
C7 C9A H9AC 109.5 . . ?
H9AA C9A H9AB 109.5 . . ?
H9AA C9A H9AC 109.5 . . ?
H9AB C9A H9AC 109.5 . . ?
C7B C9B H9BA 109.5 . . ?
C7B C9B H9BB 109.5 . . ?
C7B C9B H9BC 109.5 . . ?
H9BA C9B H9BB 109.5 . . ?
H9BA C9B H9BC 109.5 . . ?
H9BB C9B H9BC 109.5 . . ?
C7 C10A H10A 109.5 . . ?
C7 C10A H10B 109.5 . . ?
C7 C10A H10C 109.5 . . ?
H10A C10A H10B 109.5 . . ?
H10A C10A H10C 109.5 . . ?
H10B C10A H10C 109.5 . . ?
C7B C10B H10D 109.5 . . ?
C7B C10B H10E 109.5 . . ?
C7B C10B H10F 109.5 . . ?
H10D C10B H10E 109.5 . . ?
H10D C10B H10F 109.5 . . ?
H10E C10B H10F 109.5 . . ?
O5 C11 O6 125.0(6) . . ?
O5 C11 C12 119.5(8) . . ?
O6 C11 C12 115.4(7) . . ?
C11 C12 C15 108.3(7) . . ?
C13 C12 C11 106.3(8) . . ?
C13 C12 C15 110.6(9) . . ?
C14 C12 C11 109.6(7) . . ?
C14 C12 C13 111.7(9) . . ?
C14 C12 C15 110.3(9) . . ?
C12 C13 H13A 109.5 . . ?
C12 C13 H13B 109.5 . . ?
C12 C13 H13C 109.5 . . ?
H13A C13 H13B 109.5 . . ?
H13A C13 H13C 109.5 . . ?
H13B C13 H13C 109.5 . . ?
C12 C14 H14A 109.5 . . ?
C12 C14 H14B 109.5 . . ?
C12 C14 H14C 109.5 . . ?
H14A C14 H14B 109.5 . . ?
H14A C14 H14C 109.5 . . ?
H14B C14 H14C 109.5 . . ?
C12 C15 H15A 109.5 . . ?
C12 C15 H15B 109.5 . . ?
C12 C15 H15C 109.5 . . ?
H15A C15 H15B 109.5 . . ?
H15A C15 H15C 109.5 . . ?
H15B C15 H15C 109.5 . . ?
O7 C16 O8 124.3(7) . . ?
O7 C16 C17 119.4(8) . . ?
O8 C16 C17 116.2(8) . . ?
C16 C17 C19 108.7(7) . . ?
C18 C17 C16 107.8(7) . . ?
C18 C17 C19 108.8(10) . . ?
C20 C17 C16 110.5(8) . . ?
C20 C17 C18 111.7(10) . . ?
C20 C17 C19 109.3(8) . . ?
C17 C18 H18A 109.5 . . ?
C17 C18 H18B 109.5 . . ?
C17 C18 H18C 109.5 . . ?
H18A C18 H18B 109.5 . . ?
H18A C18 H18C 109.5 . . ?
H18B C18 H18C 109.5 . . ?
C17 C19 H19A 109.5 . . ?
C17 C19 H19B 109.5 . . ?
C17 C19 H19C 109.5 . . ?
H19A C19 H19B 109.5 . . ?
H19A C19 H19C 109.5 . . ?
H19B C19 H19C 109.5 . . ?
C17 C20 H20A 109.5 . . ?
C17 C20 H20B 109.5 . . ?
C17 C20 H20C 109.5 . . ?
H20A C20 H20B 109.5 . . ?
H20A C20 H20C 109.5 . . ?
H20B C20 H20C 109.5 . . ?
O9 C21 O10 125.6(7) . . ?
O9 C21 C22 117.4(8) . . ?
O10 C21 C22 117.0(9) . . ?
C23 C22 C21 106.8(8) . . ?
C24 C22 C21 111.8(8) . . ?
C24 C22 C23 110.7(11) . . ?
C25 C22 C21 107.5(9) . . ?
C25 C22 C23 109.3(11) . . ?
C25 C22 C24 110.5(11) . . ?
C22 C23 H23A 109.5 . . ?
C22 C23 H23B 109.5 . . ?
C22 C23 H23C 109.5 . . ?
H23A C23 H23B 109.5 . . ?
H23A C23 H23C 109.5 . . ?
H23B C23 H23C 109.5 . . ?
C22 C24 H24A 109.5 . . ?
C22 C24 H24B 109.5 . . ?
C22 C24 H24C 109.5 . . ?
H24A C24 H24B 109.5 . . ?
H24A C24 H24C 109.5 . . ?
H24B C24 H24C 109.5 . . ?
C22 C25 H25A 109.5 . . ?
C22 C25 H25B 109.5 . . ?
C22 C25 H25C 109.5 . . ?
H25A C25 H25B 109.5 . . ?
H25A C25 H25C 109.5 . . ?
H25B C25 H25C 109.5 . . ?
O11 C26 O12 125.1(7) . . ?
O11 C26 C27 119.0(8) . . ?
O12 C26 C27 115.8(8) . . ?
C26 C27 C30 108.5(8) . . ?
C26 C27 C28A 101.2(18) . . ?
C28 C27 C26 110.0(9) . . ?
C28 C27 C29 113.4(12) . . ?
C28 C27 C30 108.6(10) . . ?
C29 C27 C26 105.6(9) . . ?
C29 C27 C30 110.6(11) . . ?
C30A C27 C26 112(2) . . ?
C30A C27 C29A 132(3) . . ?
C30A C27 C28A 99(3) . . ?
C29A C27 C26 114(3) . . ?
C29A C27 C28A 87(3) . . ?
C27 C28 H28A 109.5 . . ?
C27 C28 H28B 109.5 . . ?
C27 C28 H28C 109.5 . . ?
H28A C28 H28B 109.5 . . ?
H28A C28 H28C 109.5 . . ?
H28B C28 H28C 109.5 . . ?
C27 C29 H29A 109.5 . . ?
C27 C29 H29B 109.5 . . ?
C27 C29 H29C 109.5 . . ?
H29A C29 H29B 109.5 . . ?
H29A C29 H29C 109.5 . . ?
H29B C29 H29C 109.5 . . ?
C27 C30 H30A 109.5 . . ?
C27 C30 H30B 109.5 . . ?
C27 C30 H30C 109.5 . . ?
H30A C30 H30B 109.5 . . ?
H30A C30 H30C 109.5 . . ?
H30B C30 H30C 109.5 . . ?
O13 C31 O14 122.1(14) . . ?
O13 C31 C32 116.7(8) . . ?
O13 C31 O14A 123.7(13) . . ?
O14 C31 C32 119.6(12) . . ?
O14A C31 C32 116.9(11) . . ?
C31 C32 C34A 107.7(9) . . ?
C31 C32 C35A 110.7(9) . . ?
C31 C32 C33B 115.7(16) . . ?
C31 C32 C34B 111.9(17) . . ?
C31 C32 C35B 103.5(15) . . ?
C33A C32 C31 106.2(9) . . ?
C33A C32 C34A 109.6(8) . . ?
C33A C32 C35A 113.6(8) . . ?
C35A C32 C34A 108.9(8) . . ?
C33B C32 C34B 110.4(14) . . ?
C33B C32 C35B 107.2(13) . . ?
C34B C32 C35B 107.4(14) . . ?
C32 C33A H33A 109.5 . . ?
C32 C33A H33B 109.5 . . ?
C32 C33A H33C 109.5 . . ?
H33A C33A H33B 109.5 . . ?
H33A C33A H33C 109.5 . . ?
H33B C33A H33C 109.5 . . ?
C32 C34A H34A 109.5 . . ?
C32 C34A H34B 109.5 . . ?
C32 C34A H34C 109.5 . . ?
H34A C34A H34B 109.5 . . ?
H34A C34A H34C 109.5 . . ?
H34B C34A H34C 109.5 . . ?
C32 C35A H35A 109.5 . . ?
C32 C35A H35B 109.5 . . ?
C32 C35A H35C 109.5 . . ?
H35A C35A H35B 109.5 . . ?
H35A C35A H35C 109.5 . . ?
H35B C35A H35C 109.5 . . ?
O15 C36 O16 124.5(8) . . ?
O15 C36 C37 118.8(8) . . ?
O16 C36 C37 116.6(8) . . ?
C38 C37 C36 111.2(8) . . ?
C38 C37 C39 109.6(10) . . ?
C38 C37 C40 109.3(10) . . ?
C39 C37 C36 105.8(8) . . ?
C40 C37 C36 110.9(8) . . ?
C40 C37 C39 110.0(10) . . ?
C37 C38 H38A 109.5 . . ?
C37 C38 H38B 109.5 . . ?
C37 C38 H38C 109.5 . . ?
H38A C38 H38B 109.5 . . ?
H38A C38 H38C 109.5 . . ?
H38B C38 H38C 109.5 . . ?
C37 C39 H39A 109.5 . . ?
C37 C39 H39B 109.5 . . ?
C37 C39 H39C 109.5 . . ?
H39A C39 H39B 109.5 . . ?
H39A C39 H39C 109.5 . . ?
H39B C39 H39C 109.5 . . ?
C37 C40 H40A 109.5 . . ?
C37 C40 H40B 109.5 . . ?
C37 C40 H40C 109.5 . . ?
H40A C40 H40B 109.5 . . ?
H40A C40 H40C 109.5 . . ?
H40B C40 H40C 109.5 . . ?
O17 C41 O18 125.6(8) . . ?
O17 C41 C42 123.1(14) . . ?
O17 C41 C42A 115.9(10) . . ?
O18 C41 C42 111.3(13) . . ?
O18 C41 C42A 118.1(10) . . ?
C41 C42 C44A 107.0(16) . . ?
C43A C42 C41 108.9(17) . . ?
C43A C42 C44A 111.1(18) . . ?
C45A C42 C41 110.8(17) . . ?
C45A C42 C43A 110.3(18) . . ?
C45A C42 C44A 108.8(18) . . ?
C42 C43A H43A 109.5 . . ?
C42 C43A H43B 109.5 . . ?
C42 C43A H43C 109.5 . . ?
H43A C43A H43B 109.5 . . ?
H43A C43A H43C 109.5 . . ?
H43B C43A H43C 109.5 . . ?
C42 C44A H44A 109.5 . . ?
C42 C44A H44B 109.5 . . ?
C42 C44A H44C 109.5 . . ?
H44A C44A H44B 109.5 . . ?
H44A C44A H44C 109.5 . . ?
H44B C44A H44C 109.5 . . ?
C42 C45A H45A 109.5 . . ?
C42 C45A H45B 109.5 . . ?
C42 C45A H45C 109.5 . . ?
H45A C45A H45B 109.5 . . ?
H45A C45A H45C 109.5 . . ?
H45B C45A H45C 109.5 . . ?
O19 C46 C47 109.8(10) . . ?
O19 C46 C47A 121.1(12) . . ?
O20 C46 O19 121.5(9) . . ?
O20 C46 C47 125.5(10) . . ?
O20 C46 C47A 116.7(12) . . ?
C46 C47 C49 113.8(12) . . ?
C46 C47 C50 105.7(12) . . ?
C48 C47 C46 109.2(12) . . ?
C48 C47 C49 107.6(14) . . ?
C48 C47 C50 112.4(16) . . ?
C49 C47 C50 108.3(14) . . ?
C47 C48 H48A 109.5 . . ?
C47 C48 H48B 109.5 . . ?
C47 C48 H48C 109.5 . . ?
H48A C48 H48B 109.5 . . ?
H48A C48 H48C 109.5 . . ?
H48B C48 H48C 109.5 . . ?
C47 C49 H49A 109.5 . . ?
C47 C49 H49B 109.5 . . ?
C47 C49 H49C 109.5 . . ?
H49A C49 H49B 109.5 . . ?
H49A C49 H49C 109.5 . . ?
H49B C49 H49C 109.5 . . ?
C47 C50 H50A 109.5 . . ?
C47 C50 H50B 109.5 . . ?
C47 C50 H50C 109.5 . . ?
H50A C50 H50B 109.5 . . ?
H50A C50 H50C 109.5 . . ?
H50B C50 H50C 109.5 . . ?
O21 C51 C52 114.5(7) . . ?
O22 C51 O21 123.8(7) . . ?
O22 C51 C52 121.0(8) . . ?
C51 C52 C55B 108.4(11) . . ?
C53A C52 C51 103.7(11) . . ?
C54A C52 C51 110.1(11) . . ?
C54A C52 C53A 110.7(14) . . ?
C55A C52 C51 108.8(11) . . ?
C55A C52 C53A 112.1(15) . . ?
C55A C52 C54A 111.1(14) . . ?
C53B C52 C51 114.7(11) . . ?
C53B C52 C55B 111.6(16) . . ?
C53B C52 C54B 106.0(17) . . ?
C54B C52 C51 102.5(11) . . ?
C54B C52 C55B 113.4(17) . . ?
C52 C53A H53A 109.5 . . ?
C52 C53A H53B 109.5 . . ?
C52 C53A H53C 109.5 . . ?
H53A C53A H53B 109.5 . . ?
H53A C53A H53C 109.5 . . ?
H53B C53A H53C 109.5 . . ?
C52 C54A H54A 109.5 . . ?
C52 C54A H54B 109.5 . . ?
C52 C54A H54C 109.5 . . ?
H54A C54A H54B 109.5 . . ?
H54A C54A H54C 109.5 . . ?
H54B C54A H54C 109.5 . . ?
C52 C55A H55A 109.5 . . ?
C52 C55A H55B 109.5 . . ?
C52 C55A H55C 109.5 . . ?
H55A C55A H55B 109.5 . . ?
H55A C55A H55C 109.5 . . ?
H55B C55A H55C 109.5 . . ?
O23 C56 O24 125.2(9) . . ?
O23 C56 C57 109.2(12) . . ?
O23 C56 C57A 118.6(10) . . ?
O24 C56 C57 125.3(11) . . ?
O24 C56 C57A 115.6(10) . . ?
C56 C57 C58 108.8(13) . . ?
C59 C57 C56 105.4(14) . . ?
C59 C57 C58 112.4(16) . . ?
C59 C57 C60 110.7(17) . . ?
C60 C57 C56 104.3(15) . . ?
C60 C57 C58 114.4(16) . . ?
C57 C58 H58A 109.5 . . ?
C57 C58 H58B 109.5 . . ?
C57 C58 H58C 109.5 . . ?
H58A C58 H58B 109.5 . . ?
H58A C58 H58C 109.5 . . ?
H58B C58 H58C 109.5 . . ?
C57 C59 H59A 109.5 . . ?
C57 C59 H59B 109.5 . . ?
C57 C59 H59C 109.5 . . ?
H59A C59 H59B 109.5 . . ?
H59A C59 H59C 109.5 . . ?
H59B C59 H59C 109.5 . . ?
C57 C60 H60A 109.5 . . ?
C57 C60 H60B 109.5 . . ?
C57 C60 H60C 109.5 . . ?
H60A C60 H60B 109.5 . . ?
H60A C60 H60C 109.5 . . ?
H60B C60 H60C 109.5 . . ?
O25 C61 C62 119.9(7) . . ?
O26 C61 O25 124.0(7) . . ?
O26 C61 C62 116.1(7) . . ?
C61 C62 C63 106.7(8) . . ?
C61 C62 C65 107.4(8) . . ?
C63 C62 C65 111.1(11) . . ?
C64 C62 C61 111.1(7) . . ?
C64 C62 C63 111.1(8) . . ?
C64 C62 C65 109.3(9) . . ?
C62 C63 H63A 109.5 . . ?
C62 C63 H63B 109.5 . . ?
C62 C63 H63C 109.5 . . ?
H63A C63 H63B 109.5 . . ?
H63A C63 H63C 109.5 . . ?
H63B C63 H63C 109.5 . . ?
C62 C64 H64A 109.5 . . ?
C62 C64 H64B 109.5 . . ?
C62 C64 H64C 109.5 . . ?
H64A C64 H64B 109.5 . . ?
H64A C64 H64C 109.5 . . ?
H64B C64 H64C 109.5 . . ?
C62 C65 H65A 109.5 . . ?
C62 C65 H65B 109.5 . . ?
C62 C65 H65C 109.5 . . ?
H65A C65 H65B 109.5 . . ?
H65A C65 H65C 109.5 . . ?
H65B C65 H65C 109.5 . . ?
O27 C66 C67 117.8(8) . . ?
O28 C66 O27 125.0(8) . . ?
O28 C66 C67 117.2(7) . . ?
C66 C67 C68A 108.0(8) . . ?
C66 C67 C69A 107.9(8) . . ?
C66 C67 C68B 107.4(11) . . ?
C66 C67 C70B 109.8(11) . . ?
C68A C67 C69A 105.1(8) . . ?
C70A C67 C66 113.1(9) . . ?
C70A C67 C68A 112.3(9) . . ?
C70A C67 C69A 110.1(9) . . ?
C69B C67 C66 114.0(13) . . ?
C69B C67 C68B 108.3(12) . . ?
C69B C67 C70B 111.2(12) . . ?
C70B C67 C68B 105.7(12) . . ?
C67 C68A H68A 109.5 . . ?
C67 C68A H68B 109.5 . . ?
C67 C68A H68C 109.5 . . ?
H68A C68A H68B 109.5 . . ?
H68A C68A H68C 109.5 . . ?
H68B C68A H68C 109.5 . . ?
C67 C69A H69A 109.5 . . ?
C67 C69A H69B 109.5 . . ?
C67 C69A H69C 109.5 . . ?
H69A C69A H69B 109.5 . . ?
H69A C69A H69C 109.5 . . ?
H69B C69A H69C 109.5 . . ?
C67 C70A H70A 109.5 . . ?
C67 C70A H70B 109.5 . . ?
C67 C70A H70C 109.5 . . ?
H70A C70A H70B 109.5 . . ?
H70A C70A H70C 109.5 . . ?
H70B C70A H70C 109.5 . . ?
O29 C71 O30 125.2(7) . . ?
O29 C71 C72 117.0(7) . . ?
O30 C71 C72 117.8(7) . . ?
C71 C72 C74 105.9(7) . . ?
C73 C72 C71 109.0(7) . . ?
C73 C72 C74 110.9(8) . . ?
C75 C72 C71 110.5(7) . . ?
C75 C72 C73 110.8(8) . . ?
C75 C72 C74 109.7(8) . . ?
C72 C73 H73A 109.5 . . ?
C72 C73 H73B 109.5 . . ?
C72 C73 H73C 109.5 . . ?
H73A C73 H73B 109.5 . . ?
H73A C73 H73C 109.5 . . ?
H73B C73 H73C 109.5 . . ?
C72 C74 H74A 109.5 . . ?
C72 C74 H74B 109.5 . . ?
C72 C74 H74C 109.5 . . ?
H74A C74 H74B 109.5 . . ?
H74A C74 H74C 109.5 . . ?
H74B C74 H74C 109.5 . . ?
C72 C75 H75A 109.5 . . ?
C72 C75 H75B 109.5 . . ?
C72 C75 H75C 109.5 . . ?
H75A C75 H75B 109.5 . . ?
H75A C75 H75C 109.5 . . ?
H75B C75 H75C 109.5 . . ?
O31 C76 O32 125.4(9) . . ?
O31 C76 C77A 103.0(9) . . ?
O31 C76 C77B 132.9(9) . . ?
O32 C76 C77A 131.5(11) . . ?
O32 C76 C77B 101.4(9) . . ?
C82A C77A C76 111.6(8) . . ?
C82A C77A C78A 120.0 . . ?
C78A C77A C76 128.3(8) . . ?
C77A C82A H82A 120.0 . . ?
C81A C82A C77A 120.0 . . ?
C81A C82A H82A 120.0 . . ?
C82A C81A H81A 120.0 . . ?
C82A C81A C80A 120.0 . . ?
C80A C81A H81A 120.0 . . ?
C81A C80A P1A 123.9(6) . . ?
C81A C80A C79A 120.0 . . ?
C79A C80A P1A 116.1(6) . . ?
C80A C79A H79A 120.0 . . ?
C78A C79A C80A 120.0 . . ?
C78A C79A H79A 120.0 . . ?
C77A C78A H78A 120.0 . . ?
C79A C78A C77A 120.0 . . ?
C79A C78A H78A 120.0 . . ?
C80B C79B H79B 120.0 . . ?
C80B C79B C78B 120.0 . . ?
C78B C79B H79B 120.0 . . ?
C79B C80B P1B 122.5(6) . . ?
C81B C80B P1B 117.1(6) . . ?
C81B C80B C79B 120.0 . . ?
C80B C81B H81B 120.0 . . ?
C80B C81B C82B 120.0 . . ?
C82B C81B H81B 120.0 . . ?
C81B C82B H82B 120.0 . . ?
C77B C82B C81B 120.0 . . ?
C77B C82B H82B 120.0 . . ?
C82B C77B C76 127.0(8) . . ?
C82B C77B C78B 120.0 . . ?
C78B C77B C76 112.9(8) . . ?
C79B C78B H78B 120.0 . . ?
C77B C78B C79B 120.0 . . ?
C77B C78B H78B 120.0 . . ?
C84A C83A P1A 114.2(8) . . ?
C84A C83A C88A 120.0 . . ?
C88A C83A P1A 125.7(8) . . ?
C83A C84A H84A 120.0 . . ?
C83A C84A C85A 120.0 . . ?
C85A C84A H84A 120.0 . . ?
C84A C85A H85A 120.0 . . ?
C84A C85A C86A 120.0 . . ?
C86A C85A H85A 120.0 . . ?
C85A C86A H86A 120.0 . . ?
C87A C86A C85A 120.0 . . ?
C87A C86A H86A 120.0 . . ?
C86A C87A H87A 120.0 . . ?
C86A C87A C88A 120.0 . . ?
C88A C87A H87A 120.0 . . ?
C83A C88A H88A 120.0 . . ?
C87A C88A C83A 120.0 . . ?
C87A C88A H88A 120.0 . . ?
C90 C89 P1B 118.2(9) . . ?
C90 C89 C94 120.0 . . ?
C94 C89 P1B 121.2(9) . . ?
C89 C90 H90 120.0 . . ?
C91 C90 C89 120.0 . . ?
C91 C90 H90 120.0 . . ?
C90 C91 H91 120.0 . . ?
C90 C91 C92 120.0 . . ?
C92 C91 H91 120.0 . . ?
C91 C92 H92 120.0 . . ?
C93 C92 C91 120.0 . . ?
C93 C92 H92 120.0 . . ?
C92 C93 H93 120.0 . . ?
C92 C93 C94 120.0 . . ?
C94 C93 H93 120.0 . . ?
C89 C94 H94 120.0 . . ?
C93 C94 C89 120.0 . . ?
C93 C94 H94 120.0 . . ?
H1A N1 H1B 105.0 . . ?
C95 N1 H1A 102.6 . . ?
C95 N1 H1B 102.6 . . ?
C98 N1 H1A 102.6 . . ?
C98 N1 H1B 102.6 . . ?
C98 N1 C95 137.9 . . ?
N1 C95 H95A 106.3 . . ?
N1 C95 H95B 106.3 . . ?
N1 C95 C96 124.3 . . ?
H95A C95 H95B 106.4 . . ?
C96 C95 H95A 106.3 . . ?
C96 C95 H95B 106.3 . . ?
C95 C96 H96A 110.0 . . ?
C95 C96 H96B 110.0 . . ?
H96A C96 H96B 108.4 . . ?
C97 C96 C95 108.5 . . ?
C97 C96 H96A 110.0 . . ?
C97 C96 H96B 110.0 . . ?
C96 C97 H97A 109.5 . . ?
C96 C97 H97B 109.5 . . ?
C96 C97 H97C 109.5 . . ?
H97A C97 H97B 109.5 . . ?
H97A C97 H97C 109.5 . . ?
H97B C97 H97C 109.5 . . ?
N1 C98 H98A 107.0 . . ?
N1 C98 H98B 107.0 . . ?
N1 C98 C99 121.5 . . ?
H98A C98 H98B 106.7 . . ?
C99 C98 H98A 107.0 . . ?
C99 C98 H98B 107.0 . . ?
C98 C99 H99A 110.8 . . ?
C98 C99 H99B 110.8 . . ?
H99A C99 H99B 108.9 . . ?
C100 C99 C98 104.8 . . ?
C100 C99 H99A 110.8 . . ?
C100 C99 H99B 110.8 . . ?
C99 C100 H10G 109.5 . . ?
C99 C100 H10H 109.5 . . ?
C99 C100 H10I 109.5 . . ?
H10G C100 H10H 109.5 . . ?
H10G C100 H10I 109.5 . . ?
H10H C100 H10I 109.5 . . ?
C85B C84B H84B 118.9 . . ?
C83B C84B H84B 118.9 . . ?
C83B C84B C85B 122.2 . . ?
C84B C85B H85B 122.3 . . ?
C86B C85B C84B 115.5 . . ?
C86B C85B H85B 122.3 . . ?
C85B C86B H86B 116.3 . . ?
C87B C86B C85B 127.4 . . ?
C87B C86B H86B 116.3 . . ?
C86B C87B H87B 118.8 . . ?
C86B C87B C88B 122.3 . . ?
C88B C87B H87B 118.8 . . ?
C87B C88B H88B 122.2 . . ?
C83B C88B C87B 115.6 . . ?
C83B C88B H88B 122.2 . . ?
C84B C83B P1B 123.4(9) . . ?
C88B C83B P1B 119.3(9) . . ?
C88B C83B C84B 116.8 . . ?
C52 C55B H55D 109.5 . . ?
C52 C55B H55E 109.5 . . ?
C52 C55B H55F 109.5 . . ?
H55D C55B H55E 109.5 . . ?
H55D C55B H55F 109.5 . . ?
H55E C55B H55F 109.5 . . ?
C52 C53B H53D 109.5 . . ?
C52 C53B H53E 109.5 . . ?
C52 C53B H53F 109.5 . . ?
H53D C53B H53E 109.5 . . ?
H53D C53B H53F 109.5 . . ?
H53E C53B H53F 109.5 . . ?
C52 C54B H54D 109.5 . . ?
C52 C54B H54E 109.5 . . ?
C52 C54B H54F 109.5 . . ?
H54D C54B H54E 109.5 . . ?
H54D C54B H54F 109.5 . . ?
H54E C54B H54F 109.5 . . ?
C67 C68B H68D 109.5 . . ?
C67 C68B H68E 109.5 . . ?
C67 C68B H68F 109.5 . . ?
H68D C68B H68E 109.5 . . ?
H68D C68B H68F 109.5 . . ?
H68E C68B H68F 109.5 . . ?
C67 C69B H69D 109.5 . . ?
C67 C69B H69E 109.5 . . ?
C67 C69B H69F 109.5 . . ?
H69D C69B H69E 109.5 . . ?
H69D C69B H69F 109.5 . . ?
H69E C69B H69F 109.5 . . ?
C67 C70B H70D 109.5 . . ?
C67 C70B H70E 109.5 . . ?
C67 C70B H70F 109.5 . . ?
H70D C70B H70E 109.5 . . ?
H70D C70B H70F 109.5 . . ?
H70E C70B H70F 109.5 . . ?
H45D C45B H45E 109.5 . . ?
H45D C45B H45F 109.5 . . ?
H45E C45B H45F 109.5 . . ?
C42A C45B H45D 109.5 . . ?
C42A C45B H45E 109.5 . . ?
C42A C45B H45F 109.5 . . ?
H43D C43B H43E 109.5 . . ?
H43D C43B H43F 109.5 . . ?
H43E C43B H43F 109.5 . . ?
C42A C43B H43D 109.5 . . ?
C42A C43B H43E 109.5 . . ?
C42A C43B H43F 109.5 . . ?
H44D C44B H44E 109.5 . . ?
H44D C44B H44F 109.5 . . ?
H44E C44B H44F 109.5 . . ?
C42A C44B H44D 109.5 . . ?
C42A C44B H44E 109.5 . . ?
C42A C44B H44F 109.5 . . ?
C32 C33B H33D 109.5 . . ?
C32 C33B H33E 109.5 . . ?
C32 C33B H33F 109.5 . . ?
H33D C33B H33E 109.5 . . ?
H33D C33B H33F 109.5 . . ?
H33E C33B H33F 109.5 . . ?
C32 C34B H34D 109.5 . . ?
C32 C34B H34E 109.5 . . ?
C32 C34B H34F 109.5 . . ?
H34D C34B H34E 109.5 . . ?
H34D C34B H34F 109.5 . . ?
H34E C34B H34F 109.5 . . ?
C32 C35B H35D 109.5 . . ?
C32 C35B H35E 109.5 . . ?
C32 C35B H35F 109.5 . . ?
H35D C35B H35E 109.5 . . ?
H35D C35B H35F 109.5 . . ?
H35E C35B H35F 109.5 . . ?
C90A C89A P1A 125.0(9) . . ?
C90A C89A C94A 120.0 . . ?
C94A C89A P1A 114.7(9) . . ?
C89A C90A H90A 120.0 . . ?
C89A C90A C91A 120.0 . . ?
C91A C90A H90A 120.0 . . ?
C90A C91A H91A 120.0 . . ?
C92A C91A C90A 120.0 . . ?
C92A C91A H91A 120.0 . . ?
C91A C92A H92A 120.0 . . ?
C93A C92A C91A 120.0 . . ?
C93A C92A H92A 120.0 . . ?
C92A C93A H93A 120.0 . . ?
C92A C93A C94A 120.0 . . ?
C94A C93A H93A 120.0 . . ?
C89A C94A H94A 120.0 . . ?
C93A C94A C89A 120.0 . . ?
C93A C94A H94A 120.0 . . ?
C59A C57A C56 115.2(12) . . ?
C59A C57A C58A 108.3(14) . . ?
C59A C57A C60A 108.7(14) . . ?
C58A C57A C56 104.1(12) . . ?
C58A C57A C60A 109.1(14) . . ?
C60A C57A C56 111.2(13) . . ?
C57A C59A H59D 109.5 . . ?
C57A C59A H59E 109.5 . . ?
C57A C59A H59F 109.5 . . ?
H59D C59A H59E 109.5 . . ?
H59D C59A H59F 109.5 . . ?
H59E C59A H59F 109.5 . . ?
C57A C58A H58D 109.5 . . ?
C57A C58A H58E 109.5 . . ?
C57A C58A H58F 109.5 . . ?
H58D C58A H58E 109.5 . . ?
H58D C58A H58F 109.5 . . ?
H58E C58A H58F 109.5 . . ?
C57A C60A H60D 109.5 . . ?
C57A C60A H60E 109.5 . . ?
C57A C60A H60F 109.5 . . ?
H60D C60A H60E 109.5 . . ?
H60D C60A H60F 109.5 . . ?
H60E C60A H60F 109.5 . . ?
C46 C47A C50A 108.3(15) . . ?
C49A C47A C46 107.0(16) . . ?
C49A C47A C50A 110.0(18) . . ?
C48A C47A C46 109.5(16) . . ?
C48A C47A C50A 111.4(17) . . ?
C48A C47A C49A 110.5(18) . . ?
C47A C50A H50D 109.5 . . ?
C47A C50A H50E 109.5 . . ?
C47A C50A H50F 109.5 . . ?
H50D C50A H50E 109.5 . . ?
H50D C50A H50F 109.5 . . ?
H50E C50A H50F 109.5 . . ?
C47A C49A H49D 109.5 . . ?
C47A C49A H49E 109.5 . . ?
C47A C49A H49F 109.5 . . ?
H49D C49A H49E 109.5 . . ?
H49D C49A H49F 109.5 . . ?
H49E C49A H49F 109.5 . . ?
C47A C48A H48D 109.5 . . ?
C47A C48A H48E 109.5 . . ?
C47A C48A H48F 109.5 . . ?
H48D C48A H48E 109.5 . . ?
H48D C48A H48F 109.5 . . ?
H48E C48A H48F 109.5 . . ?
H8A C8 H8B 109.5 . . ?
H8A C8 H8C 109.5 . . ?
H8B C8 H8C 109.5 . . ?
C99A C8 H8A 109.5 . . ?
C99A C8 H8B 109.5 . . ?
C99A C8 H8C 109.5 . . ?
C8 C99A H99C 108.4 . . ?
C8 C99A H99D 108.4 . . ?
H99C C99A H99D 107.4 . . ?
C98A C99A C8 116(2) . . ?
C98A C99A H99C 108.4 . . ?
C98A C99A H99D 108.4 . . ?
C99A C98A H98C 104.0 . . ?
C99A C98A H98D 104.0 . . ?
H98C C98A H98D 105.4 . . ?
N1A C98A C99A 133(2) . . ?
N1A C98A H98C 104.0 . . ?
N1A C98A H98D 104.0 . . ?
C98A N1A H1AA 104.3 . . ?
C98A N1A H1AB 104.3 . . ?
C98A N1A C95A 132(2) . . ?
H1AA N1A H1AB 105.6 . . ?
C95A N1A H1AA 104.3 . . ?
C95A N1A H1AB 104.3 . . ?
N1A C95A H95C 104.9 . . ?
N1A C95A H95D 104.9 . . ?
N1A C95A C96A 129(2) . . ?
H95C C95A H95D 105.8 . . ?
C96A C95A H95C 104.9 . . ?
C96A C95A H95D 104.9 . . ?
H97D C97A H97E 109.5 . . ?
H97D C97A H97F 109.5 . . ?
H97E C97A H97F 109.5 . . ?
C96A C97A H97D 109.5 . . ?
C96A C97A H97E 109.5 . . ?
C96A C97A H97F 109.5 . . ?
C95A C96A C97A 124(2) . . ?
C95A C96A H96C 106.3 . . ?
C95A C96A H96D 106.3 . . ?
C97A C96A H96C 106.3 . . ?
C97A C96A H96D 106.3 . . ?
H96C C96A H96D 106.4 . . ?
C41 C42A C43B 111.1(13) . . ?
C45B C42A C41 105.2(13) . . ?
C45B C42A C43B 112.6(17) . . ?
C45B C42A C44B 103.3(17) . . ?
C44B C42A C41 111.2(12) . . ?
C44B C42A C43B 113.0(17) . . ?
H3AA C3A H3AB 109.5 . . ?
H3AA C3A H3AC 109.5 . . ?
H3AB C3A H3AC 109.5 . . ?
C2A C3A H3AA 109.5 . . ?
C2A C3A H3AB 109.5 . . ?
C2A C3A H3AC 109.5 . . ?
C1 C2A C5A 120(2) . . ?
C3A C2A C1 117(2) . . ?
C3A C2A C5A 109.4(13) . . ?
C4A C2A C1 104(2) . . ?
C4A C2A C3A 110.0(13) . . ?
C4A C2A C5A 93(3) . . ?
C2A C4A H4AA 109.5 . . ?
C2A C4A H4AB 109.5 . . ?
C2A C4A H4AC 109.5 . . ?
H4AA C4A H4AB 109.5 . . ?
H4AA C4A H4AC 109.5 . . ?
H4AB C4A H4AC 109.5 . . ?
C2A C5A H5AA 109.5 . . ?
C2A C5A H5AB 109.5 . . ?
C2A C5A H5AC 109.5 . . ?
H5AA C5A H5AB 109.5 . . ?
H5AA C5A H5AC 109.5 . . ?
H5AB C5A H5AC 109.5 . . ?
C27 C30A H30D 109.5 . . ?
C27 C30A H30E 109.5 . . ?
C27 C30A H30F 109.5 . . ?
H30D C30A H30E 109.5 . . ?
H30D C30A H30F 109.5 . . ?
H30E C30A H30F 109.5 . . ?
C27 C29A H29D 109.5 . . ?
C27 C29A H29E 109.5 . . ?
C27 C29A H29F 109.5 . . ?
H29D C29A H29E 109.5 . . ?
H29D C29A H29F 109.5 . . ?
H29E C29A H29F 109.5 . . ?
C27 C28A H28D 109.5 . . ?
C27 C28A H28E 109.5 . . ?
C27 C28A H28F 109.5 . . ?
H28D C28A H28E 109.5 . . ?
H28D C28A H28F 109.5 . . ?
H28E C28A H28F 109.5 . . ?
C31 O14A Cr4 129.8(13) . . ?

loop_
_geom_bond_atom_site_label_1
_geom_bond_atom_site_label_2
_geom_bond_distance
_geom_bond_site_symmetry_2
_geom_bond_publ_flag
Ni1 F1 1.952(4) . ?
Ni1 F8 1.944(4) . ?
Ni1 O1 1.952(6) . ?
Ni1 O3 1.950(6) . ?
Ni1 O30 1.941(6) . ?
Ni1 O32 1.971(6) . ?
Cr1 F1 1.916(4) . ?
Cr1 F2 1.921(4) . ?
Cr1 O2 1.952(6) . ?
Cr1 O4 1.958(6) . ?
Cr1 O5 1.950(5) . ?
Cr1 O7 1.965(6) . ?
Cr2 F2 1.934(4) . ?
Cr2 F3 1.951(4) . ?
Cr2 O6 1.953(6) . ?
Cr2 O8 1.973(6) . ?
Cr2 O9 1.959(6) . ?
Cr2 O11 1.976(6) . ?
Cr3 F3 1.920(5) . ?
Cr3 F4 1.945(4) . ?
Cr3 O10 1.959(6) . ?
Cr3 O12 1.962(7) . ?
Cr3 O13 1.949(7) . ?
Cr3 O15 1.978(6) . ?
Cr4 F4 1.921(4) . ?
Cr4 F5 1.911(5) . ?
Cr4 O14 1.959(12) . ?
Cr4 O16 1.951(7) . ?
Cr4 O17 1.959(6) . ?
Cr4 O19 1.948(7) . ?
Cr4 O14A 1.963(12) . ?
Cr5 F5 1.924(5) . ?
Cr5 F6 1.930(4) . ?
Cr5 O18 1.967(7) . ?
Cr5 O20 1.899(8) . ?
Cr5 O21 1.943(6) . ?
Cr5 O23 2.037(9) . ?
Cr6 F6 1.926(4) . ?
Cr6 F7 1.915(4) . ?
Cr6 O22 1.949(6) . ?
Cr6 O24 1.956(6) . ?
Cr6 O25 1.942(6) . ?
Cr6 O27 1.951(6) . ?
Cr7 F7 1.941(4) . ?
Cr7 F8 1.938(4) . ?
Cr7 O26 1.953(6) . ?
Cr7 O28 1.965(7) . ?
Cr7 O29 1.946(6) . ?
Cr7 O31 1.967(7) . ?
P1A C80A 1.838(9) . ?
P1A C83A 1.824(10) . ?
P1A C89A 1.826(12) . ?
P1B C80B 1.863(10) . ?
P1B C89 1.834(11) . ?
P1B C83B 1.814(13) . ?
O1 C1 1.233(11) . ?
O2 C1 1.268(11) . ?
O3 C6 1.260(10) . ?
O4 C6 1.238(10) . ?
O5 C11 1.250(10) . ?
O6 C11 1.267(10) . ?
O7 C16 1.248(10) . ?
O8 C16 1.271(10) . ?
O9 C21 1.233(10) . ?
O10 C21 1.259(10) . ?
O11 C26 1.246(10) . ?
O12 C26 1.253(10) . ?
O13 C31 1.230(10) . ?
O14 C31 1.262(14) . ?
O15 C36 1.229(9) . ?
O16 C36 1.253(10) . ?
O17 C41 1.173(11) . ?
O18 C41 1.222(11) . ?
O19 C46 1.292(11) . ?
O20 C46 1.219(11) . ?
O21 C51 1.265(10) . ?
O22 C51 1.182(10) . ?
O23 C56 1.189(10) . ?
O24 C56 1.204(10) . ?
O25 C61 1.237(9) . ?
O26 C61 1.226(9) . ?
O27 C66 1.248(9) . ?
O28 C66 1.240(10) . ?
O29 C71 1.243(9) . ?
O30 C71 1.245(9) . ?
O31 C76 1.237(11) . ?
O32 C76 1.270(10) . ?
C1 C2 1.523(4) . ?
C1 C2A 1.523(4) . ?
C2 C3 1.522(4) . ?
C2 C4 1.523(4) . ?
C2 C5 1.523(4) . ?
C3 H3A 0.9800 . ?
C3 H3B 0.9800 . ?
C3 H3C 0.9800 . ?
C4 H4A 0.9800 . ?
C4 H4B 0.9800 . ?
C4 H4C 0.9800 . ?
C5 H5A 0.9800 . ?
C5 H5B 0.9800 . ?
C5 H5C 0.9800 . ?
C6 C7 1.43(4) . ?
C6 C7B 1.61(3) . ?
C7 C8A 1.56(3) . ?
C7 C9A 1.57(3) . ?
C7 C10A 1.56(3) . ?
C7B C8B 1.51(2) . ?
C7B C9B 1.51(2) . ?
C7B C10B 1.52(2) . ?
C8A H8AA 0.9800 . ?
C8A H8AB 0.9800 . ?
C8A H8AC 0.9800 . ?
C8B H8BA 0.9800 . ?
C8B H8BB 0.9800 . ?
C8B H8BC 0.9800 . ?
C9A H9AA 0.9800 . ?
C9A H9AB 0.9800 . ?
C9A H9AC 0.9800 . ?
C9B H9BA 0.9800 . ?
C9B H9BB 0.9800 . ?
C9B H9BC 0.9800 . ?
C10A H10A 0.9800 . ?
C10A H10B 0.9800 . ?
C10A H10C 0.9800 . ?
C10B H10D 0.9800 . ?
C10B H10E 0.9800 . ?
C10B H10F 0.9800 . ?
C11 C12 1.524(9) . ?
C12 C13 1.524(10) . ?
C12 C14 1.524(10) . ?
C12 C15 1.530(10) . ?
C13 H13A 0.9800 . ?
C13 H13B 0.9800 . ?
C13 H13C 0.9800 . ?
C14 H14A 0.9800 . ?
C14 H14B 0.9800 . ?
C14 H14C 0.9800 . ?
C15 H15A 0.9800 . ?
C15 H15B 0.9800 . ?
C15 H15C 0.9800 . ?
C16 C17 1.519(9) . ?
C17 C18 1.512(10) . ?
C17 C19 1.520(10) . ?
C17 C20 1.512(10) . ?
C18 H18A 0.9800 . ?
C18 H18B 0.9800 . ?
C18 H18C 0.9800 . ?
C19 H19A 0.9800 . ?
C19 H19B 0.9800 . ?
C19 H19C 0.9800 . ?
C20 H20A 0.9800 . ?
C20 H20B 0.9800 . ?
C20 H20C 0.9800 . ?
C21 C22 1.532(9) . ?
C22 C23 1.520(11) . ?
C22 C24 1.503(10) . ?
C22 C25 1.501(11) . ?
C23 H23A 0.9800 . ?
C23 H23B 0.9800 . ?
C23 H23C 0.9800 . ?
C24 H24A 0.9800 . ?
C24 H24B 0.9800 . ?
C24 H24C 0.9800 . ?
C25 H25A 0.9800 . ?
C25 H25B 0.9800 . ?
C25 H25C 0.9800 . ?
C26 C27 1.523(4) . ?
C27 C28 1.522(4) . ?
C27 C29 1.523(4) . ?
C27 C30 1.523(4) . ?
C27 C30A 1.523(4) . ?
C27 C29A 1.523(5) . ?
C27 C28A 1.523(5) . ?
C28 H28A 0.9800 . ?
C28 H28B 0.9800 . ?
C28 H28C 0.9800 . ?
C29 H29A 0.9800 . ?
C29 H29B 0.9800 . ?
C29 H29C 0.9800 . ?
C30 H30A 0.9800 . ?
C30 H30B 0.9800 . ?
C30 H30C 0.9800 . ?
C31 C32 1.512(10) . ?
C31 O14A 1.280(15) . ?
C32 C33A 1.508(10) . ?
C32 C34A 1.541(10) . ?
C32 C35A 1.520(10) . ?
C32 C33B 1.519(18) . ?
C32 C34B 1.525(18) . ?
C32 C35B 1.576(18) . ?
C33A H33A 0.9800 . ?
C33A H33B 0.9800 . ?
C33A H33C 0.9800 . ?
C34A H34A 0.9800 . ?
C34A H34B 0.9800 . ?
C34A H34C 0.9800 . ?
C35A H35A 0.9800 . ?
C35A H35B 0.9800 . ?
C35A H35C 0.9800 . ?
C36 C37 1.520(9) . ?
C37 C38 1.510(10) . ?
C37 C39 1.515(10) . ?
C37 C40 1.515(10) . ?
C38 H38A 0.9800 . ?
C38 H38B 0.9800 . ?
C38 H38C 0.9800 . ?
C39 H39A 0.9800 . ?
C39 H39B 0.9800 . ?
C39 H39C 0.9800 . ?
C40 H40A 0.9800 . ?
C40 H40B 0.9800 . ?
C40 H40C 0.9800 . ?
C41 C42 1.525(14) . ?
C41 C42A 1.526(12) . ?
C42 C43A 1.524(14) . ?
C42 C44A 1.526(14) . ?
C42 C45A 1.521(14) . ?
C43A H43A 0.9800 . ?
C43A H43B 0.9800 . ?
C43A H43C 0.9800 . ?
C44A H44A 0.9800 . ?
C44A H44B 0.9800 . ?
C44A H44C 0.9800 . ?
C45A H45A 0.9800 . ?
C45A H45B 0.9800 . ?
C45A H45C 0.9800 . ?
C46 C47 1.517(12) . ?
C46 C47A 1.520(13) . ?
C47 C48 1.507(13) . ?
C47 C49 1.525(13) . ?
C47 C50 1.530(13) . ?
C48 H48A 0.9800 . ?
C48 H48B 0.9800 . ?
C48 H48C 0.9800 . ?
C49 H49A 0.9800 . ?
C49 H49B 0.9800 . ?
C49 H49C 0.9800 . ?
C50 H50A 0.9800 . ?
C50 H50B 0.9800 . ?
C50 H50C 0.9800 . ?
C51 C52 1.535(9) . ?
C52 C53A 1.522(12) . ?
C52 C54A 1.513(12) . ?
C52 C55A 1.504(12) . ?
C52 C55B 1.54(2) . ?
C52 C53B 1.50(2) . ?
C52 C54B 1.50(2) . ?
C53A H53A 0.9800 . ?
C53A H53B 0.9800 . ?
C53A H53C 0.9800 . ?
C54A H54A 0.9800 . ?
C54A H54B 0.9800 . ?
C54A H54C 0.9800 . ?
C55A H55A 0.9800 . ?
C55A H55B 0.9800 . ?
C55A H55C 0.9800 . ?
C56 C57 1.517(13) . ?
C56 C57A 1.558(12) . ?
C57 C58 1.522(13) . ?
C57 C59 1.511(13) . ?
C57 C60 1.516(13) . ?
C58 H58A 0.9800 . ?
C58 H58B 0.9800 . ?
C58 H58C 0.9800 . ?
C59 H59A 0.9800 . ?
C59 H59B 0.9800 . ?
C59 H59C 0.9800 . ?
C60 H60A 0.9800 . ?
C60 H60B 0.9800 . ?
C60 H60C 0.9800 . ?
C61 C62 1.513(9) . ?
C62 C63 1.515(10) . ?
C62 C64 1.502(9) . ?
C62 C65 1.521(10) . ?
C63 H63A 0.9800 . ?
C63 H63B 0.9800 . ?
C63 H63C 0.9800 . ?
C64 H64A 0.9800 . ?
C64 H64B 0.9800 . ?
C64 H64C 0.9800 . ?
C65 H65A 0.9800 . ?
C65 H65B 0.9800 . ?
C65 H65C 0.9800 . ?
C66 C67 1.518(10) . ?
C67 C68A 1.534(11) . ?
C67 C69A 1.556(11) . ?
C67 C70A 1.472(11) . ?
C67 C68B 1.553(13) . ?
C67 C69B 1.480(13) . ?
C67 C70B 1.521(13) . ?
C68A H68A 0.9800 . ?
C68A H68B 0.9800 . ?
C68A H68C 0.9800 . ?
C69A H69A 0.9800 . ?
C69A H69B 0.9800 . ?
C69A H69C 0.9800 . ?
C70A H70A 0.9800 . ?
C70A H70B 0.9800 . ?
C70A H70C 0.9800 . ?
C71 C72 1.529(9) . ?
C72 C73 1.518(10) . ?
C72 C74 1.532(10) . ?
C72 C75 1.515(9) . ?
C73 H73A 0.9800 . ?
C73 H73B 0.9800 . ?
C73 H73C 0.9800 . ?
C74 H74A 0.9800 . ?
C74 H74B 0.9800 . ?
C74 H74C 0.9800 . ?
C75 H75A 0.9800 . ?
C75 H75B 0.9800 . ?
C75 H75C 0.9800 . ?
C76 C77A 1.452(12) . ?
C76 C77B 1.622(13) . ?
C77A C82A 1.3900 . ?
C77A C78A 1.3900 . ?
C82A H82A 0.9500 . ?
C82A C81A 1.3900 . ?
C81A H81A 0.9500 . ?
C81A C80A 1.3900 . ?
C80A C79A 1.3900 . ?
C79A H79A 0.9500 . ?
C79A C78A 1.3900 . ?
C78A H78A 0.9500 . ?
C79B H79B 0.9500 . ?
C79B C80B 1.3900 . ?
C79B C78B 1.3900 . ?
C80B C81B 1.3900 . ?
C81B H81B 0.9500 . ?
C81B C82B 1.3900 . ?
C82B H82B 0.9500 . ?
C82B C77B 1.3900 . ?
C77B C78B 1.3900 . ?
C78B H78B 0.9500 . ?
C83A C84A 1.3900 . ?
C83A C88A 1.3900 . ?
C84A H84A 0.9500 . ?
C84A C85A 1.3900 . ?
C85A H85A 0.9500 . ?
C85A C86A 1.3900 . ?
C86A H86A 0.9500 . ?
C86A C87A 1.3900 . ?
C87A H87A 0.9500 . ?
C87A C88A 1.3900 . ?
C88A H88A 0.9500 . ?
C89 C90 1.3900 . ?
C89 C94 1.3900 . ?
C90 H90 0.9500 . ?
C90 C91 1.3900 . ?
C91 H91 0.9500 . ?
C91 C92 1.3900 . ?
C92 H92 0.9500 . ?
C92 C93 1.3900 . ?
C93 H93 0.9500 . ?
C93 C94 1.3900 . ?
C94 H94 0.9500 . ?
N1 H1A 0.9100 . ?
N1 H1B 0.9100 . ?
N1 C95 1.3607 . ?
N1 C98 1.3290 . ?
C95 H95A 0.9900 . ?
C95 H95B 0.9900 . ?
C95 C96 1.5564 . ?
C96 H96A 0.9900 . ?
C96 H96B 0.9900 . ?
C96 C97 1.5246 . ?
C97 H97A 0.9800 . ?
C97 H97B 0.9800 . ?
C97 H97C 0.9800 . ?
C98 H98A 0.9900 . ?
C98 H98B 0.9900 . ?
C98 C99 1.5576 . ?
C99 H99A 0.9900 . ?
C99 H99B 0.9900 . ?
C99 C100 1.5421 . ?
C100 H10G 0.9800 . ?
C100 H10H 0.9800 . ?
C100 H10I 0.9800 . ?
C84B H84B 0.9500 . ?
C84B C85B 1.4487 . ?
C84B C83B 1.3974 . ?
C85B H85B 0.9500 . ?
C85B C86B 1.2460 . ?
C86B H86B 0.9500 . ?
C86B C87B 1.2111 . ?
C87B H87B 0.9500 . ?
C87B C88B 1.4932 . ?
C88B H88B 0.9500 . ?
C88B C83B 1.3532 . ?
C55B H55D 0.9800 . ?
C55B H55E 0.9800 . ?
C55B H55F 0.9800 . ?
C53B H53D 0.9800 . ?
C53B H53E 0.9800 . ?
C53B H53F 0.9800 . ?
C54B H54D 0.9800 . ?
C54B H54E 0.9800 . ?
C54B H54F 0.9800 . ?
C68B H68D 0.9800 . ?
C68B H68E 0.9800 . ?
C68B H68F 0.9800 . ?
C69B H69D 0.9800 . ?
C69B H69E 0.9800 . ?
C69B H69F 0.9800 . ?
C70B H70D 0.9800 . ?
C70B H70E 0.9800 . ?
C70B H70F 0.9800 . ?
C45B H45D 0.9800 . ?
C45B H45E 0.9800 . ?
C45B H45F 0.9800 . ?
C45B C42A 1.517(13) . ?
C43B H43D 0.9800 . ?
C43B H43E 0.9800 . ?
C43B H43F 0.9800 . ?
C43B C42A 1.539(13) . ?
C44B H44D 0.9800 . ?
C44B H44E 0.9800 . ?
C44B H44F 0.9800 . ?
C44B C42A 1.520(13) . ?
C33B H33D 0.9800 . ?
C33B H33E 0.9800 . ?
C33B H33F 0.9800 . ?
C34B H34D 0.9800 . ?
C34B H34E 0.9800 . ?
C34B H34F 0.9800 . ?
C35B H35D 0.9800 . ?
C35B H35E 0.9800 . ?
C35B H35F 0.9800 . ?
C89A C90A 1.3900 . ?
C89A C94A 1.3900 . ?
C90A H90A 0.9500 . ?
C90A C91A 1.3900 . ?
C91A H91A 0.9500 . ?
C91A C92A 1.3900 . ?
C92A H92A 0.9500 . ?
C92A C93A 1.3900 . ?
C93A H93A 0.9500 . ?
C93A C94A 1.3900 . ?
C94A H94A 0.9500 . ?
C57A C59A 1.516(13) . ?
C57A C58A 1.533(13) . ?
C57A C60A 1.539(13) . ?
C59A H59D 0.9800 . ?
C59A H59E 0.9800 . ?
C59A H59F 0.9800 . ?
C58A H58D 0.9800 . ?
C58A H58E 0.9800 . ?
C58A H58F 0.9800 . ?
C60A H60D 0.9800 . ?
C60A H60E 0.9800 . ?
C60A H60F 0.9800 . ?
C47A C50A 1.528(13) . ?
C47A C49A 1.515(14) . ?
C47A C48A 1.509(13) . ?
C50A H50D 0.9800 . ?
C50A H50E 0.9800 . ?
C50A H50F 0.9800 . ?
C49A H49D 0.9800 . ?
C49A H49E 0.9800 . ?
C49A H49F 0.9800 . ?
C48A H48D 0.9800 . ?
C48A H48E 0.9800 . ?
C48A H48F 0.9800 . ?
C8 H8A 0.9800 . ?
C8 H8B 0.9800 . ?
C8 H8C 0.9800 . ?
C8 C99A 1.486(14) . ?
C99A H99C 0.9900 . ?
C99A H99D 0.9900 . ?
C99A C98A 1.460(14) . ?
C98A H98C 0.9900 . ?
C98A H98D 0.9900 . ?
C98A N1A 1.317(16) . ?
N1A H1AA 0.9100 . ?
N1A H1AB 0.9100 . ?
N1A C95A 1.367(16) . ?
C95A H95C 0.9900 . ?
C95A H95D 0.9900 . ?
C95A C96A 1.457(14) . ?
C97A H97D 0.9800 . ?
C97A H97E 0.9800 . ?
C97A H97F 0.9800 . ?
C97A C96A 1.478(14) . ?
C96A H96C 0.9900 . ?
C96A H96D 0.9900 . ?
C3A H3AA 0.9800 . ?
C3A H3AB 0.9800 . ?
C3A H3AC 0.9800 . ?
C3A C2A 1.523(4) . ?
C2A C4A 1.523(4) . ?
C2A C5A 1.523(4) . ?
C4A H4AA 0.9800 . ?
C4A H4AB 0.9800 . ?
C4A H4AC 0.9800 . ?
C5A H5AA 0.9800 . ?
C5A H5AB 0.9800 . ?
C5A H5AC 0.9800 . ?
C30A H30D 0.9800 . ?
C30A H30E 0.9800 . ?
C30A H30F 0.9800 . ?
C29A H29D 0.9800 . ?
C29A H29E 0.9800 . ?
C29A H29F 0.9800 . ?
C28A H28D 0.9800 . ?
C28A H28E 0.9800 . ?
C28A H28F 0.9800 . ?

loop_
_geom_torsion_atom_site_label_1
_geom_torsion_atom_site_label_2
_geom_torsion_atom_site_label_3
_geom_torsion_atom_site_label_4
_geom_torsion
_geom_torsion_site_symmetry_1
_geom_torsion_site_symmetry_2
_geom_torsion_site_symmetry_3
_geom_torsion_site_symmetry_4
_geom_torsion_publ_flag
Ni1 O1 C1 O2 22.2(17) . . . . ?
Ni1 O1 C1 C2 -158.1(7) . . . . ?
Ni1 O1 C1 C2A -156.0(15) . . . . ?
Ni1 O3 C6 O4 19.3(15) . . . . ?
Ni1 O3 C6 C7 -160.0(13) . . . . ?
Ni1 O3 C6 C7B -157.9(9) . . . . ?
Ni1 O30 C71 O29 1.3(15) . . . . ?
Ni1 O30 C71 C72 -177.9(6) . . . . ?
Ni1 O32 C76 O31 -30.8(13) . . . . ?
Ni1 O32 C76 C77A 146.3(9) . . . . ?
Ni1 O32 C76 C77B 154.0(7) . . . . ?
Cr1 O2 C1 O1 7.5(15) . . . . ?
Cr1 O2 C1 C2 -172.2(6) . . . . ?
Cr1 O2 C1 C2A -174.0(12) . . . . ?
Cr1 O4 C6 O3 8.3(16) . . . . ?
Cr1 O4 C6 C7 -172.5(14) . . . . ?
Cr1 O4 C6 C7B -174.3(9) . . . . ?
Cr1 O5 C11 O6 -20.1(15) . . . . ?
Cr1 O5 C11 C12 159.6(6) . . . . ?
Cr1 O7 C16 O8 -16.0(12) . . . . ?
Cr1 O7 C16 C17 161.0(5) . . . . ?
Cr2 O6 C11 O5 -18.5(14) . . . . ?
Cr2 O6 C11 C12 161.8(6) . . . . ?
Cr2 O8 C16 O7 -18.4(13) . . . . ?
Cr2 O8 C16 C17 164.4(5) . . . . ?
Cr2 O9 C21 O10 8.9(16) . . . . ?
Cr2 O9 C21 C22 -169.3(6) . . . . ?
Cr2 O11 C26 O12 17.2(13) . . . . ?
Cr2 O11 C26 C27 -161.4(5) . . . . ?
Cr3 O10 C21 O9 18.7(15) . . . . ?
Cr3 O10 C21 C22 -163.0(7) . . . . ?
Cr3 O12 C26 O11 6.9(14) . . . . ?
Cr3 O12 C26 C27 -174.5(6) . . . . ?
Cr3 O13 C31 O14 6(3) . . . . ?
Cr3 O13 C31 C32 171.9(7) . . . . ?
Cr3 O13 C31 O14A -27(3) . . . . ?
Cr3 O15 C36 O16 -11.2(15) . . . . ?
Cr3 O15 C36 C37 164.8(6) . . . . ?
Cr4 O14 C31 O13 -36(5) . . . . ?
Cr4 O14 C31 C32 158(2) . . . . ?
Cr4 O16 C36 O15 2.6(16) . . . . ?
Cr4 O16 C36 C37 -173.4(7) . . . . ?
Cr4 O17 C41 O18 -5(2) . . . . ?
Cr4 O17 C41 C42 177.8(16) . . . . ?
Cr4 O17 C41 C42A -177.2(11) . . . . ?
Cr4 O19 C46 O20 -0.3(17) . . . . ?
Cr4 O19 C46 C47 -161.0(9) . . . . ?
Cr4 O19 C46 C47A -170.5(12) . . . . ?
Cr5 O18 C41 O17 22(2) . . . . ?
Cr5 O18 C41 C42 -160.7(14) . . . . ?
Cr5 O18 C41 C42A -166.1(11) . . . . ?
Cr5 O20 C46 O19 17.5(17) . . . . ?
Cr5 O20 C46 C47 175.1(9) . . . . ?
Cr5 O20 C46 C47A -171.9(11) . . . . ?
Cr5 O21 C51 O22 -14.8(18) . . . . ?
Cr5 O21 C51 C52 174.5(7) . . . . ?
Cr5 O23 C56 O24 -17.0(16) . . . . ?
Cr5 O23 C56 C57 157.9(9) . . . . ?
Cr5 O23 C56 C57A 171.7(8) . . . . ?
Cr6 O22 C51 O21 1.9(18) . . . . ?
Cr6 O22 C51 C52 172.1(7) . . . . ?
Cr6 O24 C56 O23 7.4(18) . . . . ?
Cr6 O24 C56 C57 -166.6(10) . . . . ?
Cr6 O24 C56 C57A 179.0(8) . . . . ?
Cr6 O25 C61 O26 9.3(16) . . . . ?
Cr6 O25 C61 C62 -170.8(7) . . . . ?
Cr6 O27 C66 O28 0.8(14) . . . . ?
Cr6 O27 C66 C67 -176.8(6) . . . . ?
Cr7 O26 C61 O25 -6.5(18) . . . . ?
Cr7 O26 C61 C62 173.7(8) . . . . ?
Cr7 O28 C66 O27 -0.9(14) . . . . ?
Cr7 O28 C66 C67 176.7(6) . . . . ?
Cr7 O29 C71 O30 -10.2(16) . . . . ?
Cr7 O29 C71 C72 169.0(7) . . . . ?
Cr7 O31 C76 O32 23.2(14) . . . . ?
Cr7 O31 C76 C77A -154.6(7) . . . . ?
Cr7 O31 C76 C77B -163.3(8) . . . . ?
P1A C80A C79A C78A -179.0(8) . . . . ?
P1A C83A C84A C85A 177.5(9) . . . . ?
P1A C83A C88A C87A -177.2(10) . . . . ?
P1A C89A C90A C91A 173.6(12) . . . . ?
P1A C89A C94A C93A -174.2(11) . . . . ?
P1B C80B C81B C82B 172.3(9) . . . . ?
P1B C89 C90 C91 -170.6(11) . . . . ?
P1B C89 C94 C93 170.3(11) . . . . ?
F5 Cr5 O20 C46 4.2(11) . . . . ?
F6 Cr5 O20 C46 93.2(11) . . . . ?
O1 C1 C2 C3 -10.7(12) . . . . ?
O1 C1 C2 C4 -132.2(10) . . . . ?
O1 C1 C2 C5 108.9(10) . . . . ?
O1 C1 C2A C3A 37(3) . . . . ?
O1 C1 C2A C4A -85(3) . . . . ?
O1 C1 C2A C5A 173(2) . . . . ?
O2 C1 C2 C3 169.0(9) . . . . ?
O2 C1 C2 C4 47.6(12) . . . . ?
O2 C1 C2 C5 -71.4(10) . . . . ?
O2 C1 C2A C3A -142(2) . . . . ?
O2 C1 C2A C4A 97(2) . . . . ?
O2 C1 C2A C5A -5(3) . . . . ?
O3 C6 C7 C8A -55(2) . . . . ?
O3 C6 C7 C9A 64(2) . . . . ?
O3 C6 C7 C10A -176.8(17) . . . . ?
O3 C6 C7B C8B -1.9(18) . . . . ?
O3 C6 C7B C9B -123.4(14) . . . . ?
O3 C6 C7B C10B 118.2(14) . . . . ?
O4 C6 C7 C8A 126.1(18) . . . . ?
O4 C6 C7 C9A -115.8(19) . . . . ?
O4 C6 C7 C10A 4(2) . . . . ?
O4 C6 C7B C8B -179.5(13) . . . . ?
O4 C6 C7B C9B 59.1(15) . . . . ?
O4 C6 C7B C10B -59.3(15) . . . . ?
O5 C11 C12 C13 114.6(10) . . . . ?
O5 C11 C12 C14 -6.3(13) . . . . ?
O5 C11 C12 C15 -126.6(10) . . . . ?
O6 C11 C12 C13 -65.7(10) . . . . ?
O6 C11 C12 C14 173.4(9) . . . . ?
O6 C11 C12 C15 53.1(11) . . . . ?
O7 C16 C17 C18 -114.2(11) . . . . ?
O7 C16 C17 C19 128.0(9) . . . . ?
O7 C16 C17 C20 8.1(12) . . . . ?
O8 C16 C17 C18 63.1(11) . . . . ?
O8 C16 C17 C19 -54.7(10) . . . . ?
O8 C16 C17 C20 -174.6(9) . . . . ?
O9 C21 C22 C23 -56.1(13) . . . . ?
O9 C21 C22 C24 -177.4(10) . . . . ?
O9 C21 C22 C25 61.2(13) . . . . ?
O10 C21 C22 C23 125.5(12) . . . . ?
O10 C21 C22 C24 4.2(14) . . . . ?
O10 C21 C22 C25 -117.3(12) . . . . ?
O11 C26 C27 C28 -17.4(12) . . . . ?
O11 C26 C27 C29 105.3(13) . . . . ?
O11 C26 C27 C30 -136.1(10) . . . . ?
O11 C26 C27 C30A -51(2) . . . . ?
O11 C26 C27 C29A 146(3) . . . . ?
O11 C26 C27 C28A 54(2) . . . . ?
O12 C26 C27 C28 163.9(10) . . . . ?
O12 C26 C27 C29 -73.4(13) . . . . ?
O12 C26 C27 C30 45.2(11) . . . . ?
O12 C26 C27 C30A 130(2) . . . . ?
O12 C26 C27 C29A -33(3) . . . . ?
O12 C26 C27 C28A -125(2) . . . . ?
O13 C31 C32 C33A 67.7(13) . . . . ?
O13 C31 C32 C34A -49.7(13) . . . . ?
O13 C31 C32 C35A -168.7(11) . . . . ?
O13 C31 C32 C33B -4(2) . . . . ?
O13 C31 C32 C34B -131.7(18) . . . . ?
O13 C31 C32 C35B 112.9(18) . . . . ?
O13 C31 O14A Cr4 33(5) . . . . ?
O14 C31 C32 C33A -126(2) . . . . ?
O14 C31 C32 C34A 116(2) . . . . ?
O14 C31 C32 C35A -3(3) . . . . ?
O15 C36 C37 C38 26.9(12) . . . . ?
O15 C36 C37 C39 -91.9(11) . . . . ?
O15 C36 C37 C40 148.8(10) . . . . ?
O16 C36 C37 C38 -156.8(9) . . . . ?
O16 C36 C37 C39 84.3(11) . . . . ?
O16 C36 C37 C40 -35.0(13) . . . . ?
O17 C41 C42 C43A 38(3) . . . . ?
O17 C41 C42 C44A -83(3) . . . . ?
O17 C41 C42 C45A 159(2) . . . . ?
O17 C41 C42A C45B 100.2(17) . . . . ?
O17 C41 C42A C43B -22(2) . . . . ?
O17 C41 C42A C44B -148.7(18) . . . . ?
O18 Cr5 O20 C46 -86.8(11) . . . . ?
O18 C41 C42 C43A -140(2) . . . . ?
O18 C41 C42 C44A 100(2) . . . . ?
O18 C41 C42 C45A -19(3) . . . . ?
O18 C41 C42A C45B -72.7(19) . . . . ?
O18 C41 C42A C43B 165.2(16) . . . . ?
O18 C41 C42A C44B 38(2) . . . . ?
O19 C46 C47 C48 -62.0(17) . . . . ?
O19 C46 C47 C49 58.2(16) . . . . ?
O19 C46 C47 C50 176.9(14) . . . . ?
O19 C46 C47A C50A 117(2) . . . . ?
O19 C46 C47A C49A -1(2) . . . . ?
O19 C46 C47A C48A -121.2(19) . . . . ?
O20 C46 C47 C48 138.2(15) . . . . ?
O20 C46 C47 C49 -101.7(17) . . . . ?
O20 C46 C47 C50 17(2) . . . . ?
O20 C46 C47A C50A -53(2) . . . . ?
O20 C46 C47A C49A -172.0(18) . . . . ?
O20 C46 C47A C48A 68(2) . . . . ?
O21 Cr5 O20 C46 -174.6(11) . . . . ?
O21 C51 C52 C53A 76.0(18) . . . . ?
O21 C51 C52 C54A -42.5(17) . . . . ?
O21 C51 C52 C55A -164.5(17) . . . . ?
O21 C51 C52 C55B 142.3(16) . . . . ?
O21 C51 C52 C53B 16.8(19) . . . . ?
O21 C51 C52 C54B -97.6(16) . . . . ?
O22 C51 C52 C53A -95.1(19) . . . . ?
O22 C51 C52 C54A 146.5(16) . . . . ?
O22 C51 C52 C55A 24.4(19) . . . . ?
O22 C51 C52 C55B -28.8(18) . . . . ?
O22 C51 C52 C53B -154.2(17) . . . . ?
O22 C51 C52 C54B 91.4(17) . . . . ?
O23 C56 C57 C58 -44.7(19) . . . . ?
O23 C56 C57 C59 -165.5(16) . . . . ?
O23 C56 C57 C60 77.8(19) . . . . ?
O23 C56 C57A C59A 137.4(14) . . . . ?
O23 C56 C57A C58A -104.2(15) . . . . ?
O23 C56 C57A C60A 13.1(18) . . . . ?
O24 C56 C57 C58 130.1(17) . . . . ?
O24 C56 C57 C59 9(2) . . . . ?
O24 C56 C57 C60 -107.3(19) . . . . ?
O24 C56 C57A C59A -34.8(17) . . . . ?
O24 C56 C57A C58A 83.7(15) . . . . ?
O24 C56 C57A C60A -159.0(14) . . . . ?
O25 C61 C62 C63 116.1(11) . . . . ?
O25 C61 C62 C64 -5.1(13) . . . . ?
O25 C61 C62 C65 -124.7(11) . . . . ?
O26 C61 C62 C63 -64.0(12) . . . . ?
O26 C61 C62 C64 174.7(9) . . . . ?
O26 C61 C62 C65 55.2(12) . . . . ?
O27 C66 C67 C68A 119.3(12) . . . . ?
O27 C66 C67 C69A -127.6(11) . . . . ?
O27 C66 C67 C70A -5.6(15) . . . . ?
O27 C66 C67 C68B 53.2(18) . . . . ?
O27 C66 C67 C69B 173(2) . . . . ?
O27 C66 C67 C70B -61(2) . . . . ?
O28 C66 C67 C68A -58.5(13) . . . . ?
O28 C66 C67 C69A 54.6(12) . . . . ?
O28 C66 C67 C70A 176.6(13) . . . . ?
O28 C66 C67 C68B -124.6(18) . . . . ?
O28 C66 C67 C69B -5(2) . . . . ?
O28 C66 C67 C70B 120.9(19) . . . . ?
O29 C71 C72 C73 43.0(11) . . . . ?
O29 C71 C72 C74 -76.3(10) . . . . ?
O29 C71 C72 C75 165.0(9) . . . . ?
O30 C71 C72 C73 -137.7(9) . . . . ?
O30 C71 C72 C74 103.0(9) . . . . ?
O30 C71 C72 C75 -15.7(12) . . . . ?
O31 C76 C77A C82A 174.0(7) . . . . ?
O31 C76 C77A C78A -2.7(12) . . . . ?
O31 C76 C77B C82B 174.1(9) . . . . ?
O31 C76 C77B C78B -2.0(15) . . . . ?
O32 C76 C77A C82A -3.5(13) . . . . ?
O32 C76 C77A C78A 179.7(8) . . . . ?
O32 C76 C77B C82B -11.3(11) . . . . ?
O32 C76 C77B C78B 172.7(7) . . . . ?
C32 C31 O14A Cr4 -166(2) . . . . ?
C76 C77A C82A C81A -177.1(10) . . . . ?
C76 C77A C78A C79A 176.5(11) . . . . ?
C76 C77B C78B C79B 176.3(10) . . . . ?
C77A C82A C81A C80A 0.0 . . . . ?
C82A C77A C78A C79A 0.0 . . . . ?
C82A C81A C80A P1A 178.9(9) . . . . ?
C82A C81A C80A C79A 0.0 . . . . ?
C81A C80A C79A C78A 0.0 . . . . ?
C80A P1A C83A C84A -75.3(7) . . . . ?
C80A P1A C83A C88A 102.0(8) . . . . ?
C80A P1A C89A C90A -21.4(10) . . . . ?
C80A P1A C89A C94A 152.5(7) . . . . ?
C80A C79A C78A C77A 0.0 . . . . ?
C78A C77A C82A C81A 0.0 . . . . ?
C79B C80B C81B C82B 0.0 . . . . ?
C80B P1B C89 C90 -45.9(9) . . . . ?
C80B P1B C89 C94 143.6(8) . . . . ?
C80B P1B C83B C84B -72.5(5) . . . . ?
C80B P1B C83B C88B 100.1(5) . . . . ?
C80B C79B C78B C77B 0.0 . . . . ?
C80B C81B C82B C77B 0.0 . . . . ?
C81B C82B C77B C76 -175.8(12) . . . . ?
C81B C82B C77B C78B 0.0 . . . . ?
C82B C77B C78B C79B 0.0 . . . . ?
C78B C79B C80B P1B -171.9(10) . . . . ?
C78B C79B C80B C81B 0.0 . . . . ?
C83A P1A C80A C81A -29.4(9) . . . . ?
C83A P1A C80A C79A 149.6(7) . . . . ?
C83A P1A C89A C90A 82.0(10) . . . . ?
C83A P1A C89A C94A -104.1(8) . . . . ?
C83A C84A C85A C86A 0.0 . . . . ?
C84A C83A C88A C87A 0.0 . . . . ?
C84A C85A C86A C87A 0.0 . . . . ?
C85A C86A C87A C88A 0.0 . . . . ?
C86A C87A C88A C83A 0.0 . . . . ?
C88A C83A C84A C85A 0.0 . . . . ?
C89 P1B C80B C79B -38.8(9) . . . . ?
C89 P1B C80B C81B 149.1(7) . . . . ?
C89 P1B C83B C84B 33.0(7) . . . . ?
C89 P1B C83B C88B -154.4(6) . . . . ?
C89 C90 C91 C92 0.0 . . . . ?
C90 C89 C94 C93 0.0 . . . . ?
C90 C91 C92 C93 0.0 . . . . ?
C91 C92 C93 C94 0.0 . . . . ?
C92 C93 C94 C89 0.0 . . . . ?
C94 C89 C90 C91 0.0 . . . . ?
N1 C95 C96 C97 180.0 . . . . ?
N1 C98 C99 C100 -179.5 . . . . ?
C95 N1 C98 C99 173.6 . . . . ?
C98 N1 C95 C96 176.4 . . . . ?
C84B C85B C86B C87B -4.8 . . . . ?
C85B C84B C83B P1B 171.6(4) . . . . ?
C85B C84B C83B C88B -1.2 . . . . ?
C85B C86B C87B C88B 3.1 . . . . ?
C86B C87B C88B C83B 0.0 . . . . ?
C87B C88B C83B P1B -173.7(4) . . . . ?
C87B C88B C83B C84B -0.6 . . . . ?
C83B P1B C80B C79B 69.7(8) . . . . ?
C83B P1B C80B C81B -102.4(8) . . . . ?
C83B P1B C89 C90 -146.8(7) . . . . ?
C83B P1B C89 C94 42.7(9) . . . . ?
C83B C84B C85B C86B 3.7 . . . . ?
C89A P1A C80A C81A 76.9(9) . . . . ?
C89A P1A C80A C79A -104.1(8) . . . . ?
C89A P1A C83A C84A 178.3(7) . . . . ?
C89A P1A C83A C88A -4.4(10) . . . . ?
C89A C90A C91A C92A 0.0 . . . . ?
C90A C89A C94A C93A 0.0 . . . . ?
C90A C91A C92A C93A 0.0 . . . . ?
C91A C92A C93A C94A 0.0 . . . . ?
C92A C93A C94A C89A 0.0 . . . . ?
C94A C89A C90A C91A 0.0 . . . . ?
C8 C99A C98A N1A 142(3) . . . . ?
C99A C98A N1A C95A 164(3) . . . . ?
C98A N1A C95A C96A 162(3) . . . . ?
N1A C95A C96A C97A 171(3) . . . . ?
O14A C31 C32 C33B -166(3) . . . . ?
O14A C31 C32 C34B 66(3) . . . . ?
O14A C31 C32 C35B -49(3) . . . . ?
